data_2310768
loop_
_publ_author_name
'Volkov, Sergey'
'Bubnova, Rimma'
'Bolotina, Nadezhda'
'Krzhizhanovskaya, Maria'
'Belousova, Olga'
'Filatov, Stanislav'

_publ_section_title
;
 Incommensurate modulation and thermal expansion of
 Sr~3~B~2+x~Si~1-x~O~8-x/2 solid solutions
;
_journal_coden_ASTM ACSBDA
_journal_coeditor_code DK5034
_journal_issue 5
_journal_name_full
;
 Acta Crystallographica, Section B: Structural Science, Crystal Engineering
 and Materials
;
_journal_page_first 489
_journal_page_last 497
_journal_paper_doi 10.1107/S2052520615011713
_journal_volume 71
_journal_year 2015
_chemical_formula_sum 'B3.376 O10.312 Si0.624 Sr4'
_chemical_formula_weight 569.5
_chemical_name_systematic ' ?'
_space_group_IT_number 62
_symmetry_cell_setting orthorhombic
_symmetry_space_group_name_Hall '-P 2ac 2n'
_symmetry_space_group_name_H-M 'P n m a'
_cell_angle_alpha 90
_cell_angle_beta 90
_cell_angle_gamma 90
_cell_formula_units_Z 1
_cell_length_a 12.178(2)
_cell_length_b 3.8801(8)
_cell_length_c 5.3870(11)
_cell_measurement_temperature 293
_cell_modulation_dimension 2
_cell_volume 254.55(8)
_diffrn_ambient_temperature 293
_diffrn_measured_fraction_theta_full 0.49
_diffrn_measured_fraction_theta_max 0.43
_diffrn_measurement_device 'four-circle diffractometer'
_diffrn_measurement_device_type 'IPDS Stoe'
_diffrn_measurement_method '??integration method??'
_diffrn_radiation_monochromator graphite
_diffrn_radiation_source 'X-ray tube'
_diffrn_radiation_type 'Mo K\a'
_diffrn_radiation_wavelength 0.71069
_diffrn_reflns_av_R_equivalents 0.0539
_diffrn_reflns_limit_h_max 15
_diffrn_reflns_limit_h_min -16
_diffrn_reflns_limit_index_m_1_max 1
_diffrn_reflns_limit_index_m_1_min -1
_diffrn_reflns_limit_index_m_2_max 1
_diffrn_reflns_limit_index_m_2_min -1
_diffrn_reflns_limit_k_max 5
_diffrn_reflns_limit_k_min -5
_diffrn_reflns_limit_l_max 7
_diffrn_reflns_limit_l_min -7
_diffrn_reflns_number 4274
_diffrn_reflns_theta_full 13.4
_diffrn_reflns_theta_max 29.15
_diffrn_reflns_theta_min 2.31
_exptl_absorpt_coefficient_mu 20.959
_exptl_crystal_density_diffrn 3.715
_exptl_crystal_F_000 260
_refine_diff_density_max 0.94
_refine_diff_density_min -1.19
_refine_ls_extinction_method none
_refine_ls_goodness_of_fit_ref 2.35
_refine_ls_number_constraints 4
_refine_ls_number_parameters 35
_refine_ls_number_reflns 1403
_refine_ls_number_restraints 0
_refine_ls_R_factor_all 0.1756
_refine_ls_R_factor_gt 0.0605
_refine_ls_shift/su_max 0.0053
_refine_ls_shift/su_mean 0.0011
_refine_ls_structure_factor_coef F
_refine_ls_weighting_details w=1/(\s^2^(F)+0.0001F^2^)
_refine_ls_weighting_scheme sigma
_refine_ls_wR_factor_gt 0.0607
_refine_ls_wR_factor_ref 0.0677
_reflns_number_gt 441
_reflns_number_total 1403
_reflns_threshold_expression I>3\s(I)
_cod_data_source_file dk5034sup1.cif
_cod_data_source_block II
_cod_original_cell_volume 254.55(9)
_cod_database_code 2310768

loop_
_space_group_symop_id
_space_group_symop_operation_xyz
1 x,y,z
2 -x+0.5,-y,z+0.5
3 -x,y+0.5,-z
4 x+0.5,-y+0.5,-z+0.5
5 -x,-y,-z
6 x+0.5,y,-z+0.5
7 x,-y+0.5,z
8 -x+0.5,y+0.5,z+0.5

loop_
_space_group_symop_ssg_id
_space_group_symop_ssg_operation_algebraic
1 x1,x2,x3,x4,x5
2 -x1+1/2,-x2,x3+1/2,x5,x4
3 -x1,x2+1/2,-x3,-x5,-x4
4 x1+1/2,-x2+1/2,-x3+1/2,-x4,-x5
5 -x1,-x2,-x3,-x4,-x5
6 x1+1/2,x2,-x3+1/2,-x5,-x4
7 x1,-x2+1/2,x3,x5,x4
8 -x1+1/2,x2+1/2,x3+1/2,x4,x5

loop_
_atom_site_type_symbol
_atom_site_label
_atom_site_fract_x
_atom_site_fract_y
_atom_site_fract_z
_atom_site_U_iso_or_equiv
_atom_site_adp_type
_atom_site_calc_flag
_atom_site_occupancy
Sr Sr 0.14481(6) 0.75 0.90534(10) 0.02953(19) Uani d 1
B B 0.4089(10) 0.815(2) 0.916(2) 0.0202(15) Uiso d 0.422
Si Si 0.4202(11) 0.75 0.949(2) 0.0202(15) Uiso d 0.156
O O1 0.4301(7) 0.75 0.6826(15) 0.0221(11) Uiso d 0.5
O O2 0.5088(11) 0.519(4) 0.917(2) 0.049(3) Uiso d 0.289
O O3 0.3323(4) 0.75 0.1005(9) 0.0354(13) Uiso d 1
O O4 0.3681(7) 0.75 0.6769(15) 0.0221(11) Uiso d 0.5

loop_
_atom_site_aniso_label
_atom_site_aniso_U_11
_atom_site_aniso_U_22
_atom_site_aniso_U_33
_atom_site_aniso_U_12
_atom_site_aniso_U_13
_atom_site_aniso_U_23
_atom_site_aniso_type_symbol
Sr 0.0546(4) 0.0136(2) 0.0204(3) 0 -0.0167(3) 0 Sr

loop_
_atom_site_displace_Fourier_atom_site_label
_atom_site_displace_Fourier_axis
_atom_site_displace_Fourier_wave_vector_seq_id
_atom_site_displace_Fourier_param_cos
_atom_site_displace_Fourier_param_sin
Sr x 1 0.00399(15) 0.00361(15)
Sr y 1 0 0
Sr z 1 0.0000(4) 0.0044(5)
Sr x 2 0.00399(15) 0.00361(15)
Sr y 2 0 0
Sr z 2 0.0000(4) 0.0044(5)
O3 x 1 0.0048(10) 0.0076(10)
O3 y 1 0 0
O3 z 1 0 0
O3 x 2 0.0048(10) 0.0076(10)
O3 y 2 0 0
O3 z 2 0 0

loop_
_atom_site_Fourier_wave_vector_seq_id
1
2

loop_
_atom_site_occ_Fourier_atom_site_label
_atom_site_occ_Fourier_wave_vector_seq_id
_atom_site_occ_Fourier_param_cos
_atom_site_occ_Fourier_param_sin
O1 1 -0.048(19) 0.04(2)
O1 2 -0.048(19) 0.04(2)
O2 1 0 0.18(4)
O2 2 0 0.18(4)
O4 1 0.048(19) -0.04(2)
O4 2 0.048(19) -0.04(2)

loop_
_atom_type_symbol
_atom_type_scat_dispersion_real
_atom_type_scat_dispersion_imag
_atom_type_scat_source
B 0.0013 0.0007 'International Tables Vol C tables 4.2.6.8 and 6.1.1.1'
O 0.0106 0.0060 'International Tables Vol C tables 4.2.6.8 and 6.1.1.1'
Si 0.0817 0.0704 'International Tables Vol C tables 4.2.6.8 and 6.1.1.1'
Sr -1.5307 3.2498 'International Tables Vol C tables 4.2.6.8 and 6.1.1.1'

loop_
_cell_wave_vector_seq_id
_cell_wave_vector_x
_cell_wave_vector_y
_cell_wave_vector_z
1 0.000000 0.033000 0.418000
2 0.000000 -0.033000 0.418000

loop_
_geom_angle_atom_site_label_1
_geom_angle_atom_site_label_2
_geom_angle_atom_site_label_3
_geom_angle_max
_geom_angle_min
_geom_angle_av
_geom_angle_site_ssg_symmetry_1
_geom_angle_site_ssg_symmetry_3
Sr Sr Sr 180.0(5) 179.92(14) 180.0(5) 1_54555 1_56555
Sr Sr B 94.93(19) 94.02(18) 94.47(18) 1_54555 .
Sr Sr B 51.86(19) 50.4(2) 51.13(19) 1_54555 2_56455
Sr Sr B 52.55(19) 51.87(19) 52.20(19) 1_54555 2_56555
Sr Sr B 122.6(2) 121.1(2) 121.8(2) 1_54555 2_57455
Sr Sr B 121.2(2) 120.5(2) 120.9(2) 1_54555 2_57555
Sr Sr B 86.12(18) 85.30(18) 85.71(18) 1_54555 4_46655
Sr Sr B 94.74(19) 93.85(18) 94.29(18) 1_54555 6_45655
Sr Sr B 85.95(18) 85.11(18) 85.53(18) 1_54555 7_56555
Sr Sr B 58.8(2) 57.5(2) 58.2(2) 1_54555 8_54455
Sr Sr B 59.46(19) 58.8(2) 59.1(2) 1_54555 8_54555
Sr Sr B 129.7(2) 128.1(2) 128.9(2) 1_54555 8_55455
Sr Sr B 128.1(2) 127.4(2) 127.8(2) 1_54555 8_55555
Sr Sr Si 90.41(8) 89.59(8) 90.00(8) 1_54555 .
Sr Sr Si 53.93(16) 52.25(17) 53.10(16) 1_54555 2_56455
Sr Sr Si 57.70(14) 57.10(14) 57.39(14) 1_54555 2_56555
Sr Sr Si 127.8(2) 126.0(2) 126.9(2) 1_54555 2_57455
Sr Sr Si 122.92(18) 122.28(18) 122.61(18) 1_54555 2_57555
Sr Sr Si 90.39(9) 89.61(9) 90.00(9) 1_54555 4_46655
Sr Sr O1 90.35(8) 89.65(8) 90.00(8) 1_54555 .
Sr Sr O1 42.91(15) 41.27(15) 42.05(15) 1_54555 2_56555
Sr Sr O1 138.8(2) 137.1(2) 138.0(2) 1_54555 2_57555
Sr Sr O1 90.41(8) 89.59(8) 90.00(8) 1_54555 4_46655
Sr Sr O2 72.7(3) 71.5(3) 72.1(3) 1_54555 2_56455
Sr Sr O2 72.9(3) 72.3(3) 72.6(3) 1_54555 2_56555
Sr Sr O2 40.2(2) 37.4(2) 38.8(2) 1_54555 4_45655
Sr Sr O2 111.6(4) 109.5(4) 110.5(4) 1_54555 4_46655
Sr Sr O2 70.4(4) 68.5(4) 69.5(4) 1_54555 6_45655
Sr Sr O2 142.6(3) 139.8(3) 141.2(3) 1_54555 6_46655
Sr Sr O2 108.6(3) 107.2(3) 107.9(3) 1_54555 8_55455
Sr Sr O2 107.7(3) 107.1(3) 107.4(3) 1_54555 8_55555
Sr Sr O3 90.41(8) 89.59(8) 90.00(8) 1_54555 1_55655
Sr Sr O3 41.19(17) 40.53(13) 40.76(13) 1_54555 2_56555
Sr Sr O3 139.5(2) 138.8(2) 139.2(2) 1_54555 2_57555
Sr Sr O4 90.32(8) 89.67(8) 90.00(8) 1_54555 .
Sr Sr O4 37.93(17) 36.46(17) 37.17(17) 1_54555 2_56555
Sr Sr O4 143.6(2) 142.0(2) 142.8(2) 1_54555 2_57555
Sr Sr O4 90.41(8) 89.59(8) 90.00(8) 1_54555 4_46655
Sr Sr B 85.95(18) 85.11(18) 85.53(18) 1_56555 .
Sr Sr B 129.7(2) 128.1(2) 128.9(2) 1_56555 2_56455
Sr Sr B 128.1(2) 127.4(2) 127.8(2) 1_56555 2_56555
Sr Sr B 58.8(2) 57.5(2) 58.2(2) 1_56555 2_57455
Sr Sr B 59.46(19) 58.8(2) 59.1(2) 1_56555 2_57555
Sr Sr B 94.74(19) 93.85(18) 94.29(18) 1_56555 4_46655
Sr Sr B 86.12(18) 85.30(18) 85.71(18) 1_56555 6_45655
Sr Sr B 94.93(19) 94.02(18) 94.47(18) 1_56555 7_56555
Sr Sr B 122.6(2) 121.1(2) 121.8(2) 1_56555 8_54455
Sr Sr B 121.2(2) 120.5(2) 120.9(2) 1_56555 8_54555
Sr Sr B 51.86(19) 50.4(2) 51.13(19) 1_56555 8_55455
Sr Sr B 52.55(19) 51.87(19) 52.21(19) 1_56555 8_55555
Sr Sr Si 90.40(8) 89.59(8) 90.00(8) 1_56555 .
Sr Sr Si 127.8(2) 126.0(2) 126.9(2) 1_56555 2_56455
Sr Sr Si 122.92(18) 122.28(18) 122.61(18) 1_56555 2_56555
Sr Sr Si 53.93(16) 52.25(17) 53.10(16) 1_56555 2_57455
Sr Sr Si 57.70(14) 57.10(14) 57.40(14) 1_56555 2_57555
Sr Sr Si 90.39(9) 89.61(9) 90.00(9) 1_56555 4_46655
Sr Sr O1 90.35(8) 89.65(8) 90.00(8) 1_56555 .
Sr Sr O1 138.8(2) 137.1(2) 138.0(2) 1_56555 2_56555
Sr Sr O1 42.91(15) 41.27(15) 42.05(15) 1_56555 2_57555
Sr Sr O1 90.41(8) 89.59(8) 90.00(8) 1_56555 4_46655
Sr Sr O2 108.6(3) 107.2(3) 107.9(3) 1_56555 2_56455
Sr Sr O2 107.7(3) 107.1(3) 107.4(3) 1_56555 2_56555
Sr Sr O2 142.6(3) 139.8(3) 141.2(3) 1_56555 4_45655
Sr Sr O2 70.4(4) 68.5(4) 69.5(4) 1_56555 4_46655
Sr Sr O2 111.6(4) 109.5(4) 110.5(4) 1_56555 6_45655
Sr Sr O2 40.2(2) 37.4(2) 38.8(2) 1_56555 6_46655
Sr Sr O2 72.7(3) 71.5(3) 72.1(3) 1_56555 8_55455
Sr Sr O2 72.9(3) 72.3(3) 72.6(3) 1_56555 8_55555
Sr Sr O3 90.41(8) 89.59(8) 90.00(8) 1_56555 1_55655
Sr Sr O3 139.5(2) 138.8(2) 139.2(2) 1_56555 2_56555
Sr Sr O3 41.19(17) 40.53(13) 40.76(13) 1_56555 2_57555
Sr Sr O4 90.32(8) 89.67(8) 90.00(8) 1_56555 .
Sr Sr O4 143.6(2) 142.0(2) 142.8(2) 1_56555 2_56555
Sr Sr O4 37.93(17) 36.46(17) 37.17(17) 1_56555 2_57555
Sr Sr O4 90.41(8) 89.59(8) 90.00(8) 1_56555 4_46655
B Sr B 106.2(3) 102.6(3) 104.4(3) . 2_56455
B Sr B 105.3(3) 99.8(3) 102.5(3) . 2_56555
B Sr B 101.9(3) 98.4(3) 100.2(3) . 2_57455
B Sr B 101.0(3) 95.5(3) 98.3(3) . 2_57555
B Sr B 151.2(3) 148.9(3) 150.0(3) . 4_46655
B Sr B 149.8(3) 147.6(3) 148.7(3) . 6_45655
B Sr B 9.3(2) 8.6(2) 8.9(2) . 7_56555
B Sr B 106.9(3) 103.1(3) 105.0(3) . 8_54455
B Sr B 105.9(3) 100.0(3) 102.9(3) . 8_54555
B Sr B 100.3(3) 97.1(3) 98.7(3) . 8_55455
B Sr B 99.5(3) 94.5(3) 97.0(3) . 8_55555
B Sr Si 5.6(2) 5.2(2) 5.4(2) . .
B Sr Si 109.6(3) 105.8(3) 107.7(3) . 2_56455
B Sr Si 107.1(3) 101.6(3) 104.3(3) . 2_56555
B Sr Si 103.9(3) 100.4(3) 102.1(3) . 2_57455
B Sr Si 101.9(3) 96.9(3) 99.4(3) . 2_57555
B Sr Si 147.0(4) 144.7(4) 145.8(4) . 4_46655
B Sr O1 21.2(3) 19.9(2) 20.5(3) . .
B Sr O1 116.7(3) 109.9(3) 113.3(3) . 2_56555
B Sr O1 109.3(3) 103.2(3) 106.3(3) . 2_57555
B Sr O1 171.1(3) 168.3(3) 169.7(3) . 4_46655
B Sr O2 127.2(3) 124.5(3) 125.8(3) . 2_56455
B Sr O2 125.7(3) 120.2(3) 123.1(3) . 2_56555
B Sr O2 121.6(3) 118.4(3) 120.0(3) . 4_45655
B Sr O2 130.6(4) 127.4(4) 129.0(4) . 4_46655
B Sr O2 134.8(4) 131.4(4) 133.2(4) . 6_45655
B Sr O2 113.5(3) 110.9(3) 112.3(3) . 6_46655
B Sr O2 123.8(3) 121.3(3) 122.5(3) . 8_55455
B Sr O2 122.4(3) 117.2(3) 120.0(3) . 8_55555
B Sr O3 25.1(3) 23.2(3) 24.2(3) . 1_55655
B Sr O3 94.1(6) 81.5(6) 88.0(6) . 2_56555
B Sr O3 87.2(6) 74.8(6) 81.2(6) . 2_57555
B Sr O4 26.8(3) 24.7(3) 25.7(3) . .
B Sr O4 100.3(3) 93.1(3) 96.7(3) . 2_56555
B Sr O4 92.8(3) 86.3(3) 89.5(3) . 2_57555
B Sr O4 173.3(3) 170.9(3) 172.1(3) . 4_46655
B Sr B 100.1(3) 98.3(3) 99.3(3) 2_56455 2_56555
B Sr B 72.1(3) 69.3(3) 70.7(3) 2_56455 2_57455
B Sr B 160.1(3) 152.4(3) 156.3(3) 2_56455 2_57555
B Sr B 54.9(3) 51.9(3) 53.4(3) 2_56455 4_46655
B Sr B 61.6(3) 58.2(3) 59.9(3) 2_56455 6_45655
B Sr B 100.3(3) 97.1(3) 98.7(3) 2_56455 7_56555
B Sr B 7.1(3) 7.0(2) 7.0(3) 2_56455 8_54455
B Sr B 106.8(3) 104.6(3) 105.7(3) 2_56455 8_54555
B Sr B 79.2(3) 76.3(3) 77.7(3) 2_56455 8_55455
B Sr B 162.7(3) 154.5(3) 158.6(3) 2_56455 8_55555
B Sr Si 105.7(3) 102.0(3) 103.8(3) 2_56455 .
B Sr Si 3.8(3) 3.5(3) 3.7(3) 2_56455 2_56455
B Sr Si 104.5(2) 102.5(2) 103.6(2) 2_56455 2_56555
B Sr Si 77.4(3) 74.3(2) 75.9(2) 2_56455 2_57455
B Sr Si 159.5(3) 151.8(3) 155.7(3) 2_56455 2_57555
B Sr Si 55.6(3) 52.6(2) 54.1(3) 2_56455 4_46655
B Sr O1 87.1(2) 84.8(2) 86.0(2) 2_56455 .
B Sr O1 85.6(2) 82.8(2) 84.2(2) 2_56455 2_56555
B Sr O1 151.2(3) 141.6(3) 146.4(3) 2_56455 2_57555
B Sr O1 73.7(3) 69.2(2) 71.4(3) 2_56455 4_46655
B Sr O2 28.7(3) 27.5(3) 28.1(3) 2_56455 2_56455
B Sr O2 110.0(3) 105.8(3) 107.8(3) 2_56455 2_56555
B Sr O2 24.6(3) 23.6(3) 24.1(3) 2_56455 4_45655
B Sr O2 67.4(4) 63.8(4) 65.6(4) 2_56455 4_46655
B Sr O2 31.8(4) 31.1(4) 31.5(4) 2_56455 6_45655
B Sr O2 95.9(3) 91.6(3) 93.8(3) 2_56455 6_46655
B Sr O2 61.7(3) 58.8(3) 60.2(3) 2_56455 8_55455
B Sr O2 136.5(3) 129.6(3) 132.9(3) 2_56455 8_55555
B Sr O3 120.1(3) 118.1(3) 119.1(3) 2_56455 1_55655
B Sr O3 24.7(5) 15.1(5) 19.6(5) 2_56455 2_56555
B Sr O3 92.9(3) 88.1(3) 90.6(3) 2_56455 2_57555
B Sr O4 82.8(3) 81.0(3) 81.9(3) 2_56455 .
B Sr O4 87.5(2) 85.6(2) 86.6(2) 2_56455 2_56555
B Sr O4 164.6(3) 155.8(3) 160.3(3) 2_56455 2_57555
B Sr O4 75.8(2) 71.2(2) 73.5(2) 2_56455 4_46655
B Sr B 161.2(3) 152.6(3) 156.9(3) 2_56555 2_57455
B Sr B 69.3(3) 68.0(3) 68.7(3) 2_56555 2_57555
B Sr B 103.7(3) 98.6(3) 101.2(3) 2_56555 4_46655
B Sr B 109.4(3) 103.8(3) 106.6(3) 2_56555 6_45655
B Sr B 99.5(3) 94.5(3) 97.0(3) 2_56555 7_56555
B Sr B 106.9(3) 104.6(3) 105.8(3) 2_56555 8_54455
B Sr B 7.0(2) 6.9(2) 6.9(2) 2_56555 8_54555
B Sr B 162.7(3) 154.5(3) 158.6(3) 2_56555 8_55455
B Sr B 76.2(3) 74.9(3) 75.6(3) 2_56555 8_55555
B Sr Si 99.9(3) 94.9(3) 97.4(3) 2_56555 .
B Sr Si 100.9(2) 98.8(2) 99.9(2) 2_56555 2_56455
B Sr Si 5.4(2) 5.3(2) 5.4(2) 2_56555 2_56555
B Sr Si 159.6(3) 151.0(3) 155.3(3) 2_56555 2_57455
B Sr Si 71.0(2) 69.8(2) 70.4(2) 2_56555 2_57555
B Sr Si 109.6(3) 104.1(3) 106.9(3) 2_56555 4_46655
B Sr O1 118.0(2) 112.2(2) 115.1(2) 2_56555 .
B Sr O1 17.1(3) 16.0(3) 16.6(3) 2_56555 2_56555
B Sr O1 88.2(3) 86.3(2) 87.2(3) 2_56555 2_57555
B Sr O1 89.6(3) 85.5(3) 87.6(3) 2_56555 4_46655
B Sr O2 110.0(3) 105.7(3) 108.0(3) 2_56555 2_56455
B Sr O2 27.6(3) 27.1(3) 27.3(3) 2_56555 2_56555
B Sr O2 78.9(3) 77.0(3) 77.9(3) 2_56555 4_45655
B Sr O2 132.2(4) 124.2(4) 128.1(4) 2_56555 4_46655
B Sr O2 103.0(4) 98.6(4) 100.8(4) 2_56555 6_45655
B Sr O2 141.1(3) 135.3(3) 138.3(3) 2_56555 6_46655
B Sr O2 136.8(3) 129.6(3) 133.3(3) 2_56555 8_55455
B Sr O2 59.1(3) 57.9(3) 58.5(3) 2_56555 8_55555
B Sr O3 84.3(3) 77.8(3) 81.1(3) 2_56555 1_55655
B Sr O3 93.4(2) 91.8(2) 92.7(2) 2_56555 2_56555
B Sr O3 168.8(2) 163.8(5) 167.4(3) 2_56555 2_57555
B Sr O4 122.0(2) 115.8(2) 118.9(2) 2_56555 .
B Sr O4 16.2(2) 15.5(2) 15.9(2) 2_56555 2_56555
B Sr O4 91.8(3) 89.8(3) 90.9(3) 2_56555 2_57555
B Sr O4 87.3(2) 83.4(2) 85.4(2) 2_56555 4_46655
B Sr B 113.4(3) 110.7(3) 112.1(3) 2_57455 2_57555
B Sr B 57.8(3) 54.2(3) 56.0(3) 2_57455 4_46655
B Sr B 51.9(3) 48.7(3) 50.3(3) 2_57455 6_45655
B Sr B 106.9(3) 103.1(3) 105.0(3) 2_57455 7_56555
B Sr B 65.1(3) 62.4(3) 63.7(3) 2_57455 8_54455
B Sr B 161.2(3) 152.2(3) 156.7(3) 2_57455 8_54555
B Sr B 7.1(3) 7.0(2) 7.0(3) 2_57455 8_55455
B Sr B 106.9(3) 104.6(3) 105.8(3) 2_57455 8_55555
B Sr Si 107.1(3) 103.2(3) 105.1(3) 2_57455 .
B Sr Si 70.4(3) 67.4(2) 68.8(3) 2_57455 2_56455
B Sr Si 159.8(3) 151.2(3) 155.5(3) 2_57455 2_56555
B Sr Si 6.1(3) 5.9(3) 6.0(3) 2_57455 2_57455
B Sr Si 111.2(2) 108.5(2) 109.9(2) 2_57455 2_57555
B Sr Si 51.8(3) 48.7(3) 50.2(3) 2_57455 4_46655
B Sr O1 86.9(3) 84.3(3) 85.6(3) 2_57455 .
B Sr O1 147.1(3) 137.6(3) 142.3(3) 2_57455 2_56555
B Sr O1 92.1(2) 88.7(3) 90.4(2) 2_57455 2_57555
B Sr O1 72.1(3) 67.2(3) 69.6(3) 2_57455 4_46655
B Sr O2 55.3(3) 52.4(3) 53.8(3) 2_57455 2_56455
B Sr O2 138.3(3) 130.4(3) 134.1(3) 2_57455 2_56555
B Sr O2 89.2(3) 85.0(3) 87.1(3) 2_57455 4_45655
B Sr O2 29.4(4) 28.4(4) 28.9(4) 2_57455 4_46655
B Sr O2 61.4(4) 57.9(4) 59.6(4) 2_57455 6_45655
B Sr O2 29.8(3) 28.5(3) 29.1(3) 2_57455 6_46655
B Sr O2 24.5(3) 23.2(3) 23.9(3) 2_57455 8_55455
B Sr O2 114.9(3) 110.0(3) 112.4(3) 2_57455 8_55555
B Sr O3 123.1(3) 121.0(3) 122.0(3) 2_57455 1_55655
B Sr O3 86.3(3) 81.3(3) 83.8(3) 2_57455 2_56555
B Sr O3 29.1(5) 20.9(4) 24.7(4) 2_57455 2_57555
B Sr O4 82.1(3) 80.1(3) 81.1(3) 2_57455 .
B Sr O4 158.2(3) 150.3(3) 154.4(3) 2_57455 2_56555
B Sr O4 94.5(2) 92.3(2) 93.5(2) 2_57455 2_57555
B Sr O4 74.4(3) 69.5(3) 71.9(3) 2_57455 4_46655
B Sr B 110.4(3) 104.4(3) 107.4(3) 2_57555 4_46655
B Sr B 105.6(3) 100.0(3) 102.8(3) 2_57555 6_45655
B Sr B 105.9(3) 100.0(3) 102.9(3) 2_57555 7_56555
B Sr B 161.2(3) 152.2(3) 156.7(3) 2_57555 8_54455
B Sr B 62.3(3) 61.1(3) 61.7(3) 2_57555 8_54555
B Sr B 106.8(3) 104.6(3) 105.7(3) 2_57555 8_55455
B Sr B 7.0(2) 6.9(2) 6.9(2) 2_57555 8_55555
B Sr Si 100.8(3) 95.3(3) 98.1(3) 2_57555 .
B Sr Si 157.6(3) 149.3(3) 153.5(3) 2_57555 2_56455
B Sr Si 64.1(2) 62.9(2) 63.5(2) 2_57555 2_56555
B Sr Si 107.4(2) 104.8(3) 106.2(3) 2_57555 2_57455
B Sr Si 2.4(3) 2.2(3) 2.3(3) 2_57555 2_57555
B Sr Si 111.4(3) 105.4(3) 108.4(3) 2_57555 4_46655
B Sr O1 120.6(3) 114.3(3) 117.4(3) 2_57555 .
B Sr O1 81.3(3) 79.5(2) 80.5(3) 2_57555 2_56555
B Sr O1 22.3(3) 21.6(2) 21.9(2) 2_57555 2_57555
B Sr O1 89.5(3) 85.1(3) 87.3(3) 2_57555 4_46655
B Sr O2 138.0(3) 130.2(3) 134.3(3) 2_57555 2_56455
B Sr O2 52.8(3) 51.6(3) 52.2(3) 2_57555 2_56555
B Sr O2 136.4(3) 131.0(3) 133.7(3) 2_57555 4_45655
B Sr O2 107.4(4) 102.3(4) 104.9(4) 2_57555 4_46655
B Sr O2 132.3(4) 124.0(4) 128.1(4) 2_57555 6_45655
B Sr O2 84.9(3) 82.7(3) 83.8(3) 2_57555 6_46655
B Sr O2 114.8(3) 109.9(3) 112.5(3) 2_57555 8_55455
B Sr O2 23.5(3) 22.9(3) 23.2(3) 2_57555 8_55555
B Sr O3 83.8(3) 76.7(3) 80.3(3) 2_57555 1_55655
B Sr O3 161.8(2) 158.1(4) 160.8(3) 2_57555 2_56555
B Sr O3 100.2(2) 98.7(2) 99.6(2) 2_57555 2_57555
B Sr O4 125.2(3) 118.2(3) 121.7(3) 2_57555 .
B Sr O4 84.9(3) 83.0(3) 83.9(3) 2_57555 2_56555
B Sr O4 23.0(2) 22.3(2) 22.6(2) 2_57555 2_57555
B Sr O4 87.1(3) 82.8(3) 85.0(3) 2_57555 4_46655
B Sr B 8.9(2) 8.3(2) 8.6(2) 4_46655 6_45655
B Sr B 149.8(3) 147.6(3) 148.7(3) 4_46655 7_56555
B Sr B 51.9(3) 48.7(3) 50.3(3) 4_46655 8_54455
B Sr B 105.6(3) 100.0(3) 102.8(3) 4_46655 8_54555
B Sr B 61.6(3) 58.2(3) 59.9(3) 4_46655 8_55455
B Sr B 109.4(3) 103.8(3) 106.6(3) 4_46655 8_55555
B Sr Si 153.8(3) 151.5(3) 152.6(3) 4_46655 .
B Sr Si 51.4(3) 48.2(3) 49.8(3) 4_46655 2_56455
B Sr Si 103.6(3) 98.4(3) 101.0(3) 4_46655 2_56555
B Sr Si 58.1(3) 54.4(3) 56.2(3) 4_46655 2_57455
B Sr Si 108.6(3) 102.9(3) 105.7(3) 4_46655 2_57555
B Sr Si 6.0(2) 5.5(2) 5.8(2) 4_46655 4_46655
B Sr O1 130.9(3) 128.6(3) 129.7(3) 4_46655 .
B Sr O1 89.7(3) 83.5(3) 86.6(3) 4_46655 2_56555
B Sr O1 96.4(3) 89.6(3) 93.0(3) 4_46655 2_57555
B Sr O1 22.2(3) 20.3(3) 21.2(3) 4_46655 4_46655
B Sr O2 27.7(3) 25.9(3) 26.8(3) 4_46655 2_56455
B Sr O2 88.3(3) 83.1(3) 85.6(3) 4_46655 2_56555
B Sr O2 50.0(3) 47.3(3) 48.6(3) 4_46655 4_45655
B Sr O2 30.5(4) 27.6(4) 29.0(4) 4_46655 4_46655
B Sr O2 23.2(4) 20.8(4) 22.0(4) 4_46655 6_45655
B Sr O2 58.7(3) 55.4(3) 57.0(3) 4_46655 6_46655
B Sr O2 33.3(3) 31.0(3) 32.1(3) 4_46655 8_55455
B Sr O2 91.0(3) 85.6(3) 88.2(3) 4_46655 8_55555
B Sr O3 173.1(3) 171.5(3) 172.3(3) 4_46655 1_55655
B Sr O3 79.3(5) 66.5(5) 72.7(5) 4_46655 2_56555
B Sr O3 86.0(5) 73.2(5) 79.4(5) 4_46655 2_57555
B Sr O4 125.9(3) 123.0(3) 124.4(3) 4_46655 .
B Sr O4 104.4(3) 97.9(3) 101.2(3) 4_46655 2_56555
B Sr O4 111.9(3) 104.7(3) 108.3(3) 4_46655 2_57555
B Sr O4 24.9(3) 23.0(2) 23.9(2) 4_46655 4_46655
B Sr B 151.2(3) 148.9(3) 150.0(3) 6_45655 7_56555
B Sr B 57.8(3) 54.2(3) 56.0(3) 6_45655 8_54455
B Sr B 110.4(3) 104.4(3) 107.4(3) 6_45655 8_54555
B Sr B 54.9(3) 51.9(3) 53.4(3) 6_45655 8_55455
B Sr B 103.7(3) 98.6(3) 101.2(3) 6_45655 8_55555
B Sr Si 153.8(3) 151.5(3) 152.6(3) 6_45655 .
B Sr Si 58.1(3) 54.4(3) 56.2(3) 6_45655 2_56455
B Sr Si 108.6(3) 102.9(3) 105.7(3) 6_45655 2_56555
B Sr Si 51.4(3) 48.2(3) 49.8(3) 6_45655 2_57455
B Sr Si 103.6(3) 98.4(3) 101.0(3) 6_45655 2_57555
B Sr Si 6.0(2) 5.5(2) 5.8(2) 6_45655 4_46655
B Sr O1 130.9(3) 128.6(3) 129.7(3) 6_45655 .
B Sr O1 96.4(3) 89.6(3) 93.0(3) 6_45655 2_56555
B Sr O1 89.7(3) 83.5(3) 86.6(3) 6_45655 2_57555
B Sr O1 22.2(3) 20.3(3) 21.2(3) 6_45655 4_46655
B Sr O2 33.3(3) 31.0(3) 32.1(3) 6_45655 2_56455
B Sr O2 91.0(3) 85.6(3) 88.2(3) 6_45655 2_56555
B Sr O2 58.7(3) 55.4(3) 57.0(3) 6_45655 4_45655
B Sr O2 23.2(4) 20.8(4) 22.0(4) 6_45655 4_46655
B Sr O2 30.5(4) 27.6(4) 29.0(4) 6_45655 6_45655
B Sr O2 50.0(3) 47.3(3) 48.6(3) 6_45655 6_46655
B Sr O2 27.7(3) 25.9(3) 26.8(3) 6_45655 8_55455
B Sr O2 88.3(3) 83.1(3) 85.6(3) 6_45655 8_55555
B Sr O3 173.1(3) 171.5(3) 172.3(3) 6_45655 1_55655
B Sr O3 86.0(5) 73.2(5) 79.4(5) 6_45655 2_56555
B Sr O3 79.3(5) 66.5(5) 72.7(5) 6_45655 2_57555
B Sr O4 125.9(3) 123.0(3) 124.4(3) 6_45655 .
B Sr O4 111.9(3) 104.7(3) 108.3(3) 6_45655 2_56555
B Sr O4 104.4(3) 97.9(3) 101.2(3) 6_45655 2_57555
B Sr O4 24.9(3) 23.0(2) 23.9(2) 6_45655 4_46655
B Sr B 101.9(3) 98.4(3) 100.2(3) 7_56555 8_54455
B Sr B 101.0(3) 95.5(3) 98.3(3) 7_56555 8_54555
B Sr B 106.2(3) 102.6(3) 104.4(3) 7_56555 8_55455
B Sr B 105.3(3) 99.8(3) 102.5(3) 7_56555 8_55555
B Sr Si 5.6(2) 5.2(2) 5.4(2) 7_56555 .
B Sr Si 103.9(3) 100.4(3) 102.1(3) 7_56555 2_56455
B Sr Si 101.9(3) 96.9(3) 99.4(3) 7_56555 2_56555
B Sr Si 109.6(3) 105.8(3) 107.7(3) 7_56555 2_57455
B Sr Si 107.1(3) 101.6(3) 104.3(3) 7_56555 2_57555
B Sr Si 147.0(4) 144.7(4) 145.8(4) 7_56555 4_46655
B Sr O1 21.2(3) 19.9(2) 20.5(3) 7_56555 .
B Sr O1 109.3(3) 103.2(3) 106.3(3) 7_56555 2_56555
B Sr O1 116.7(3) 109.9(3) 113.3(3) 7_56555 2_57555
B Sr O1 171.1(3) 168.3(3) 169.7(3) 7_56555 4_46655
B Sr O2 123.8(3) 121.3(3) 122.5(3) 7_56555 2_56455
B Sr O2 122.4(3) 117.2(3) 120.0(3) 7_56555 2_56555
B Sr O2 113.5(3) 110.9(3) 112.3(3) 7_56555 4_45655
B Sr O2 134.8(4) 131.4(4) 133.2(4) 7_56555 4_46655
B Sr O2 130.6(4) 127.4(4) 129.0(4) 7_56555 6_45655
B Sr O2 121.6(3) 118.4(3) 120.0(3) 7_56555 6_46655
B Sr O2 127.2(3) 124.5(3) 125.8(3) 7_56555 8_55455
B Sr O2 125.7(3) 120.2(3) 123.1(3) 7_56555 8_55555
B Sr O3 25.1(3) 23.2(3) 24.2(3) 7_56555 1_55655
B Sr O3 87.2(6) 74.8(6) 81.2(6) 7_56555 2_56555
B Sr O3 94.1(6) 81.5(6) 88.0(6) 7_56555 2_57555
B Sr O4 26.8(3) 24.7(3) 25.7(3) 7_56555 .
B Sr O4 92.8(3) 86.3(3) 89.5(3) 7_56555 2_56555
B Sr O4 100.3(3) 93.1(3) 96.7(3) 7_56555 2_57555
B Sr O4 173.3(3) 170.9(3) 172.1(3) 7_56555 4_46655
B Sr B 113.4(3) 110.7(3) 112.1(3) 8_54455 8_54555
B Sr B 72.1(3) 69.3(3) 70.7(3) 8_54455 8_55455
B Sr B 161.2(3) 152.6(3) 156.9(3) 8_54455 8_55555
B Sr Si 107.1(3) 103.2(3) 105.1(3) 8_54455 .
B Sr Si 6.1(3) 5.9(3) 6.0(3) 8_54455 2_56455
B Sr Si 111.2(2) 108.5(2) 109.9(2) 8_54455 2_56555
B Sr Si 70.4(3) 67.4(2) 68.8(3) 8_54455 2_57455
B Sr Si 159.8(3) 151.2(3) 155.5(3) 8_54455 2_57555
B Sr Si 51.8(3) 48.7(3) 50.2(3) 8_54455 4_46655
B Sr O1 86.9(3) 84.3(3) 85.6(3) 8_54455 .
B Sr O1 92.1(2) 88.7(3) 90.4(2) 8_54455 2_56555
B Sr O1 147.1(3) 137.6(3) 142.3(3) 8_54455 2_57555
B Sr O1 72.1(3) 67.2(3) 69.6(3) 8_54455 4_46655
B Sr O2 24.5(3) 23.2(3) 23.9(3) 8_54455 2_56455
B Sr O2 114.9(3) 110.0(3) 112.4(3) 8_54455 2_56555
B Sr O2 29.8(3) 28.5(3) 29.1(3) 8_54455 4_45655
B Sr O2 61.4(4) 57.9(4) 59.6(4) 8_54455 4_46655
B Sr O2 29.4(4) 28.4(4) 28.9(4) 8_54455 6_45655
B Sr O2 89.2(3) 85.0(3) 87.1(3) 8_54455 6_46655
B Sr O2 55.3(3) 52.4(3) 53.8(3) 8_54455 8_55455
B Sr O2 138.3(3) 130.4(3) 134.1(3) 8_54455 8_55555
B Sr O3 123.1(3) 121.0(3) 122.0(3) 8_54455 1_55655
B Sr O3 29.1(5) 20.9(4) 24.7(4) 8_54455 2_56555
B Sr O3 86.3(3) 81.3(3) 83.8(3) 8_54455 2_57555
B Sr O4 82.1(3) 80.1(3) 81.1(3) 8_54455 .
B Sr O4 94.5(2) 92.3(2) 93.5(2) 8_54455 2_56555
B Sr O4 158.2(3) 150.3(3) 154.4(3) 8_54455 2_57555
B Sr O4 74.4(3) 69.5(3) 71.9(3) 8_54455 4_46655
B Sr B 160.1(3) 152.4(3) 156.3(3) 8_54555 8_55455
B Sr B 69.3(3) 68.0(3) 68.7(3) 8_54555 8_55555
B Sr Si 100.8(3) 95.3(3) 98.1(3) 8_54555 .
B Sr Si 107.4(2) 104.8(3) 106.2(3) 8_54555 2_56455
B Sr Si 2.4(3) 2.2(3) 2.3(3) 8_54555 2_56555
B Sr Si 157.6(3) 149.3(3) 153.5(3) 8_54555 2_57455
B Sr Si 64.1(2) 62.9(2) 63.5(2) 8_54555 2_57555
B Sr Si 111.4(3) 105.4(3) 108.4(3) 8_54555 4_46655
B Sr O1 120.6(3) 114.3(3) 117.4(3) 8_54555 .
B Sr O1 22.3(3) 21.6(2) 21.9(2) 8_54555 2_56555
B Sr O1 81.3(3) 79.5(2) 80.5(3) 8_54555 2_57555
B Sr O1 89.5(3) 85.1(3) 87.3(3) 8_54555 4_46655
B Sr O2 114.8(3) 109.9(3) 112.5(3) 8_54555 2_56455
B Sr O2 23.5(3) 22.9(3) 23.2(3) 8_54555 2_56555
B Sr O2 84.9(3) 82.7(3) 83.8(3) 8_54555 4_45655
B Sr O2 132.3(4) 124.0(4) 128.1(4) 8_54555 4_46655
B Sr O2 107.4(4) 102.3(4) 104.9(4) 8_54555 6_45655
B Sr O2 136.4(3) 131.0(3) 133.7(3) 8_54555 6_46655
B Sr O2 138.0(3) 130.2(3) 134.3(3) 8_54555 8_55455
B Sr O2 52.8(3) 51.6(3) 52.2(3) 8_54555 8_55555
B Sr O3 83.8(3) 76.7(3) 80.3(3) 8_54555 1_55655
B Sr O3 100.2(2) 98.7(2) 99.6(2) 8_54555 2_56555
B Sr O3 161.8(2) 158.1(4) 160.8(3) 8_54555 2_57555
B Sr O4 125.2(3) 118.2(3) 121.7(3) 8_54555 .
B Sr O4 23.0(2) 22.3(2) 22.6(2) 8_54555 2_56555
B Sr O4 84.9(3) 83.0(3) 83.9(3) 8_54555 2_57555
B Sr O4 87.1(3) 82.8(3) 85.0(3) 8_54555 4_46655
B Sr B 100.1(3) 98.3(3) 99.3(3) 8_55455 8_55555
B Sr Si 105.7(3) 102.0(3) 103.8(3) 8_55455 .
B Sr Si 77.4(3) 74.3(2) 75.9(2) 8_55455 2_56455
B Sr Si 159.5(3) 151.8(3) 155.7(3) 8_55455 2_56555
B Sr Si 3.8(3) 3.5(3) 3.7(3) 8_55455 2_57455
B Sr Si 104.5(2) 102.5(2) 103.6(2) 8_55455 2_57555
B Sr Si 55.6(3) 52.6(2) 54.1(3) 8_55455 4_46655
B Sr O1 87.1(2) 84.8(2) 86.0(2) 8_55455 .
B Sr O1 151.2(3) 141.6(3) 146.4(3) 8_55455 2_56555
B Sr O1 85.6(2) 82.8(2) 84.2(2) 8_55455 2_57555
B Sr O1 73.7(3) 69.2(2) 71.4(3) 8_55455 4_46655
B Sr O2 61.7(3) 58.8(3) 60.2(3) 8_55455 2_56455
B Sr O2 136.5(3) 129.6(3) 132.9(3) 8_55455 2_56555
B Sr O2 95.9(3) 91.6(3) 93.8(3) 8_55455 4_45655
B Sr O2 31.8(4) 31.1(4) 31.5(4) 8_55455 4_46655
B Sr O2 67.4(4) 63.8(4) 65.6(4) 8_55455 6_45655
B Sr O2 24.6(3) 23.6(3) 24.1(3) 8_55455 6_46655
B Sr O2 28.7(3) 27.5(3) 28.1(3) 8_55455 8_55455
B Sr O2 110.0(3) 105.8(3) 107.8(3) 8_55455 8_55555
B Sr O3 120.1(3) 118.1(3) 119.1(3) 8_55455 1_55655
B Sr O3 92.9(3) 88.1(3) 90.5(3) 8_55455 2_56555
B Sr O3 24.7(5) 15.1(5) 19.6(5) 8_55455 2_57555
B Sr O4 82.8(3) 81.0(3) 81.9(3) 8_55455 .
B Sr O4 164.6(3) 155.8(3) 160.3(3) 8_55455 2_56555
B Sr O4 87.5(2) 85.6(2) 86.6(2) 8_55455 2_57555
B Sr O4 75.8(2) 71.2(2) 73.5(2) 8_55455 4_46655
B Sr Si 99.9(3) 94.9(3) 97.4(3) 8_55555 .
B Sr Si 159.6(3) 151.0(3) 155.3(3) 8_55555 2_56455
B Sr Si 71.0(2) 69.8(2) 70.4(2) 8_55555 2_56555
B Sr Si 100.9(2) 98.8(2) 99.9(2) 8_55555 2_57455
B Sr Si 5.4(2) 5.3(2) 5.4(2) 8_55555 2_57555
B Sr Si 109.6(3) 104.1(3) 106.9(3) 8_55555 4_46655
B Sr O1 118.0(2) 112.2(2) 115.1(2) 8_55555 .
B Sr O1 88.2(3) 86.3(2) 87.2(3) 8_55555 2_56555
B Sr O1 17.1(3) 16.0(3) 16.6(3) 8_55555 2_57555
B Sr O1 89.6(3) 85.5(3) 87.6(3) 8_55555 4_46655
B Sr O2 136.8(3) 129.6(3) 133.3(3) 8_55555 2_56455
B Sr O2 59.1(3) 57.9(3) 58.5(3) 8_55555 2_56555
B Sr O2 141.1(3) 135.3(3) 138.2(3) 8_55555 4_45655
B Sr O2 103.0(4) 98.6(4) 100.8(4) 8_55555 4_46655
B Sr O2 132.2(4) 124.2(4) 128.1(4) 8_55555 6_45655
B Sr O2 78.9(3) 77.0(3) 78.0(3) 8_55555 6_46655
B Sr O2 110.0(3) 105.7(3) 108.0(3) 8_55555 8_55455
B Sr O2 27.6(3) 27.1(3) 27.3(3) 8_55555 8_55555
B Sr O3 84.3(3) 77.8(3) 81.1(3) 8_55555 1_55655
B Sr O3 168.8(2) 163.8(5) 167.4(3) 8_55555 2_56555
B Sr O3 93.4(2) 91.8(2) 92.7(2) 8_55555 2_57555
B Sr O4 122.0(2) 115.8(2) 118.9(2) 8_55555 .
B Sr O4 91.8(3) 89.8(3) 90.9(3) 8_55555 2_56555
B Sr O4 16.2(2) 15.5(2) 15.9(2) 8_55555 2_57555
B Sr O4 87.3(2) 83.4(2) 85.4(2) 8_55555 4_46655
Si Sr Si 109.2(3) 105.4(3) 107.3(3) . 2_56455
Si Sr Si 101.9(3) 96.8(3) 99.4(3) . 2_56555
Si Sr Si 109.2(3) 105.4(3) 107.3(3) . 2_57455
Si Sr Si 101.9(3) 96.8(3) 99.4(3) . 2_57555
Si Sr Si 150.3(4) 147.9(4) 149.0(4) . 4_46655
Si Sr O1 23.8(3) 22.3(3) 23.1(3) . .
Si Sr O1 111.1(3) 104.8(3) 108.0(3) . 2_56555
Si Sr O1 111.1(3) 104.8(3) 108.0(3) . 2_57555
Si Sr O1 175.2(4) 172.3(4) 173.7(3) . 4_46655
Si Sr O2 128.5(3) 125.7(3) 127.0(3) . 2_56455
Si Sr O2 121.2(3) 116.1(3) 118.8(3) . 2_56555
Si Sr O2 119.1(2) 116.1(2) 117.6(2) . 4_45655
Si Sr O2 135.6(4) 132.0(4) 133.9(4) . 4_46655
Si Sr O2 135.6(4) 132.0(4) 133.9(4) . 6_45655
Si Sr O2 119.1(2) 116.1(2) 117.6(2) . 6_46655
Si Sr O2 128.5(3) 125.7(3) 127.0(3) . 8_55455
Si Sr O2 121.2(3) 116.1(3) 118.8(3) . 8_55555
Si Sr O3 21.9(3) 19.6(3) 20.7(3) . 1_55655
Si Sr O3 92.7(6) 80.0(5) 86.5(6) . 2_56555
Si Sr O3 92.7(6) 80.0(5) 86.5(6) . 2_57555
Si Sr O4 29.6(3) 27.2(3) 28.4(3) . .
Si Sr O4 94.7(3) 87.9(3) 91.3(3) . 2_56555
Si Sr O4 94.7(3) 87.9(3) 91.3(3) . 2_57555
Si Sr O4 177.9(3) 175.2(3) 176.5(3) . 4_46655
Si Sr Si 105.1(2) 102.7(2) 104.0(2) 2_56455 2_56555
Si Sr Si 75.5(2) 72.2(2) 73.8(2) 2_56455 2_57455
Si Sr Si 156.8(3) 148.6(3) 152.7(3) 2_56455 2_57555
Si Sr Si 52.1(3) 48.9(3) 50.5(3) 2_56455 4_46655
Si Sr O1 90.3(3) 87.7(3) 89.0(3) 2_56455 .
Si Sr O1 86.0(2) 82.8(2) 84.4(2) 2_56455 2_56555
Si Sr O1 147.7(3) 137.8(3) 142.7(3) 2_56455 2_57555
Si Sr O1 70.3(3) 65.6(3) 67.9(3) 2_56455 4_46655
Si Sr O2 25.2(3) 23.8(3) 24.5(3) 2_56455 2_56455
Si Sr O2 109.1(3) 104.5(3) 106.7(3) 2_56455 2_56555
Si Sr O2 23.8(3) 22.7(3) 23.2(3) 2_56455 4_45655
Si Sr O2 64.3(4) 60.5(4) 62.4(4) 2_56455 4_46655
Si Sr O2 28.2(4) 27.4(4) 27.8(4) 2_56455 6_45655
Si Sr O2 93.2(3) 88.7(3) 91.0(3) 2_56455 6_46655
Si Sr O2 58.8(3) 55.7(3) 57.2(3) 2_56455 8_55455
Si Sr O2 134.1(4) 126.7(3) 130.3(4) 2_56455 8_55555
Si Sr O3 123.9(3) 121.6(3) 122.7(3) 2_56455 1_55655
Si Sr O3 28.3(5) 18.7(5) 23.2(5) 2_56455 2_56555
Si Sr O3 92.3(3) 86.7(3) 89.5(3) 2_56455 2_57555
Si Sr O4 85.8(3) 83.8(3) 84.7(3) 2_56455 .
Si Sr O4 88.9(2) 86.6(2) 87.8(2) 2_56455 2_56555
Si Sr O4 161.5(3) 152.2(3) 156.9(3) 2_56455 2_57555
Si Sr O4 72.4(3) 67.7(3) 70.0(3) 2_56455 4_46655
Si Sr Si 156.8(3) 148.6(3) 152.7(3) 2_56555 2_57455
Si Sr Si 65.77(19) 64.62(18) 65.21(18) 2_56555 2_57555
Si Sr Si 109.4(3) 103.8(3) 106.6(3) 2_56555 4_46655
Si Sr O1 121.2(2) 115.3(2) 118.3(2) 2_56555 .
Si Sr O1 20.1(2) 19.2(2) 19.7(2) 2_56555 2_56555
Si Sr O1 82.8(2) 80.9(2) 81.9(2) 2_56555 2_57555
Si Sr O1 88.0(3) 83.9(3) 85.9(3) 2_56555 4_46655
Si Sr O2 112.4(3) 107.8(3) 110.2(3) 2_56555 2_56455
Si Sr O2 23.1(3) 22.7(3) 22.9(3) 2_56555 2_56555
Si Sr O2 82.6(2) 80.5(2) 81.5(2) 2_56555 4_45655
Si Sr O2 130.8(4) 122.8(4) 126.7(4) 2_56555 4_46655
Si Sr O2 105.0(4) 100.3(4) 102.7(4) 2_56555 6_45655
Si Sr O2 136.5(3) 131.1(3) 133.8(3) 2_56555 6_46655
Si Sr O2 136.2(3) 128.8(3) 132.6(3) 2_56555 8_55455
Si Sr O2 53.8(3) 52.6(3) 53.2(3) 2_56555 8_55555
Si Sr O3 85.2(3) 78.6(3) 81.9(3) 2_56555 1_55655
Si Sr O3 98.58(17) 96.7(2) 97.81(18) 2_56555 2_56555
Si Sr O3 163.6(2) 158.8(4) 162.2(3) 2_56555 2_57555
Si Sr O4 125.6(3) 119.2(3) 122.4(3) 2_56555 .
Si Sr O4 21.7(2) 20.8(2) 21.3(2) 2_56555 2_56555
Si Sr O4 86.7(2) 84.8(2) 85.8(2) 2_56555 2_57555
Si Sr O4 85.5(3) 81.6(3) 83.6(3) 2_56555 4_46655
Si Sr Si 105.1(2) 102.7(2) 104.0(2) 2_57455 2_57555
Si Sr Si 52.1(3) 48.9(3) 50.5(3) 2_57455 4_46655
Si Sr O1 90.3(3) 87.7(3) 89.0(3) 2_57455 .
Si Sr O1 147.7(3) 137.8(3) 142.7(3) 2_57455 2_56555
Si Sr O1 86.0(2) 82.8(2) 84.4(2) 2_57455 2_57555
Si Sr O1 70.3(3) 65.6(3) 67.9(3) 2_57455 4_46655
Si Sr O2 58.8(3) 55.7(3) 57.2(3) 2_57455 2_56455
Si Sr O2 134.1(4) 126.7(3) 130.3(4) 2_57455 2_56555
Si Sr O2 93.2(3) 88.7(3) 91.0(3) 2_57455 4_45655
Si Sr O2 28.2(4) 27.4(4) 27.8(4) 2_57455 4_46655
Si Sr O2 64.3(4) 60.5(4) 62.4(4) 2_57455 6_45655
Si Sr O2 23.8(3) 22.7(3) 23.2(3) 2_57455 6_46655
Si Sr O2 25.2(3) 23.8(3) 24.5(3) 2_57455 8_55455
Si Sr O2 109.1(3) 104.5(3) 106.7(3) 2_57455 8_55555
Si Sr O3 123.9(3) 121.6(3) 122.7(3) 2_57455 1_55655
Si Sr O3 92.3(3) 86.7(3) 89.5(3) 2_57455 2_56555
Si Sr O3 28.3(5) 18.7(5) 23.2(5) 2_57455 2_57555
Si Sr O4 85.8(3) 83.8(3) 84.7(3) 2_57455 .
Si Sr O4 161.5(3) 152.2(3) 156.9(3) 2_57455 2_56555
Si Sr O4 88.9(2) 86.6(2) 87.8(2) 2_57455 2_57555
Si Sr O4 72.4(3) 67.7(3) 70.0(3) 2_57455 4_46655
Si Sr Si 109.4(3) 103.8(3) 106.6(3) 2_57555 4_46655
Si Sr O1 121.2(2) 115.3(2) 118.3(2) 2_57555 .
Si Sr O1 82.8(2) 80.9(2) 81.9(2) 2_57555 2_56555
Si Sr O1 20.1(2) 19.2(2) 19.7(2) 2_57555 2_57555
Si Sr O1 88.0(3) 83.9(3) 85.9(3) 2_57555 4_46655
Si Sr O2 136.2(3) 128.8(3) 132.6(3) 2_57555 2_56455
Si Sr O2 53.8(3) 52.6(3) 53.2(3) 2_57555 2_56555
Si Sr O2 136.5(3) 131.1(3) 133.8(3) 2_57555 4_45655
Si Sr O2 105.0(4) 100.3(4) 102.7(4) 2_57555 4_46655
Si Sr O2 130.8(4) 122.8(4) 126.7(4) 2_57555 6_45655
Si Sr O2 82.6(2) 80.5(2) 81.6(2) 2_57555 6_46655
Si Sr O2 112.4(3) 107.8(3) 110.2(3) 2_57555 8_55455
Si Sr O2 23.1(3) 22.7(3) 22.9(3) 2_57555 8_55555
Si Sr O3 85.2(3) 78.6(3) 81.9(3) 2_57555 1_55655
Si Sr O3 163.6(2) 158.8(4) 162.2(3) 2_57555 2_56555
Si Sr O3 98.58(17) 96.7(2) 97.81(18) 2_57555 2_57555
Si Sr O4 125.6(3) 119.2(3) 122.4(3) 2_57555 .
Si Sr O4 86.7(2) 84.8(2) 85.8(2) 2_57555 2_56555
Si Sr O4 21.7(2) 20.8(2) 21.3(2) 2_57555 2_57555
Si Sr O4 85.5(3) 81.6(3) 83.6(3) 2_57555 4_46655
Si Sr O1 127.1(3) 125.0(3) 126.0(3) 4_46655 .
Si Sr O1 95.7(3) 89.1(3) 92.4(3) 4_46655 2_56555
Si Sr O1 95.7(3) 89.1(3) 92.4(3) 4_46655 2_57555
Si Sr O1 25.7(3) 23.6(3) 24.6(3) 4_46655 4_46655
Si Sr O2 27.3(3) 25.5(3) 26.4(3) 4_46655 2_56455
Si Sr O2 93.5(3) 87.9(3) 90.6(3) 4_46655 2_56555
Si Sr O2 53.6(2) 50.7(2) 52.1(2) 4_46655 4_45655
Si Sr O2 24.6(4) 22.2(4) 23.4(4) 4_46655 4_46655
Si Sr O2 24.6(4) 22.2(4) 23.4(4) 4_46655 6_45655
Si Sr O2 53.6(2) 50.7(2) 52.1(2) 4_46655 6_46655
Si Sr O2 27.3(3) 25.5(3) 26.4(3) 4_46655 8_55455
Si Sr O2 93.5(3) 87.9(3) 90.6(3) 4_46655 8_55555
Si Sr O3 170.8(4) 168.9(4) 169.8(4) 4_46655 1_55655
Si Sr O3 80.1(5) 67.6(5) 73.7(5) 4_46655 2_56555
Si Sr O3 80.1(5) 67.6(5) 73.7(5) 4_46655 2_57555
Si Sr O4 122.0(3) 119.4(3) 120.7(3) 4_46655 .
Si Sr O4 110.4(3) 103.4(3) 106.9(3) 4_46655 2_56555
Si Sr O4 110.4(3) 103.4(3) 106.9(3) 4_46655 2_57555
Si Sr O4 28.5(3) 26.4(3) 27.4(3) 4_46655 4_46655
O1 Sr O1 124.1(2) 118.0(2) 121.1(2) . 2_56555
O1 Sr O1 124.1(2) 118.0(2) 121.1(2) . 2_57555
O1 Sr O1 152.5(3) 148.9(3) 150.6(3) . 4_46655
O1 Sr O2 106.3(3) 104.6(3) 105.4(3) . 2_56455
O1 Sr O2 143.0(3) 136.7(3) 140.0(3) . 2_56555
O1 Sr O2 106.1(2) 104.2(2) 105.2(2) . 4_45655
O1 Sr O2 114.2(3) 111.8(3) 113.0(3) . 4_46655
O1 Sr O2 114.2(3) 111.8(3) 113.0(3) . 6_45655
O1 Sr O2 106.1(2) 104.2(2) 105.2(2) . 6_46655
O1 Sr O2 106.3(3) 104.6(3) 105.4(3) . 8_55455
O1 Sr O2 143.0(3) 136.7(3) 140.0(3) . 8_55555
O1 Sr O3 44.2(3) 43.4(3) 43.8(3) . 1_55655
O1 Sr O3 77.4(5) 66.1(5) 71.9(5) . 2_56555
O1 Sr O3 77.4(5) 66.1(5) 71.9(5) . 2_57555
O1 Sr O4 5.8(2) 4.85(19) 5.3(2) . .
O1 Sr O4 108.3(2) 101.5(2) 104.9(2) . 2_56555
O1 Sr O4 108.3(2) 101.5(2) 104.9(2) . 2_57555
O1 Sr O4 155.2(3) 151.7(2) 153.4(2) . 4_46655
O1 Sr O1 97.5(2) 94.2(2) 95.9(2) 2_56555 2_57555
O1 Sr O1 78.8(2) 73.3(2) 76.0(2) 2_56555 4_46655
O1 Sr O2 93.9(3) 88.7(3) 91.4(3) 2_56555 2_56455
O1 Sr O2 31.1(3) 30.0(3) 30.6(3) 2_56555 2_56555
O1 Sr O2 63.2(2) 60.5(2) 61.9(2) 2_56555 4_45655
O1 Sr O2 119.6(4) 110.4(4) 114.9(4) 2_56555 4_46655
O1 Sr O2 87.0(4) 81.7(4) 84.3(4) 2_56555 6_45655
O1 Sr O2 137.7(3) 129.1(3) 133.3(3) 2_56555 6_46655
O1 Sr O2 122.8(3) 114.5(3) 118.8(3) 2_56555 8_55455
O1 Sr O2 66.3(3) 64.2(3) 65.3(3) 2_56555 8_55555
O1 Sr O3 98.3(3) 90.6(3) 94.5(3) 2_56555 1_55655
O1 Sr O3 82.9(2) 78.5(3) 80.8(2) 2_56555 2_56555
O1 Sr O3 175.0(6) 156.2(6) 165.4(6) 2_56555 2_57555
O1 Sr O4 126.6(2) 120.5(2) 123.6(2) 2_56555 .
O1 Sr O4 17.0(3) 16.4(3) 16.7(3) 2_56555 2_56555
O1 Sr O4 104.3(3) 101.8(3) 103.1(3) 2_56555 2_57555
O1 Sr O4 77.0(2) 71.5(2) 74.3(2) 2_56555 4_46655
O1 Sr O1 78.8(2) 73.3(2) 76.0(2) 2_57555 4_46655
O1 Sr O2 122.8(3) 114.5(3) 118.8(3) 2_57555 2_56455
O1 Sr O2 66.3(3) 64.2(3) 65.3(3) 2_57555 2_56555
O1 Sr O2 137.7(3) 129.1(3) 133.3(3) 2_57555 4_45655
O1 Sr O2 87.0(4) 81.7(4) 84.3(4) 2_57555 4_46655
O1 Sr O2 119.6(4) 110.4(4) 114.9(4) 2_57555 6_45655
O1 Sr O2 63.2(2) 60.5(2) 61.9(2) 2_57555 6_46655
O1 Sr O2 93.9(3) 88.7(3) 91.4(3) 2_57555 8_55455
O1 Sr O2 31.1(3) 30.0(3) 30.6(3) 2_57555 8_55555
O1 Sr O3 98.3(3) 90.6(3) 94.5(3) 2_57555 1_55655
O1 Sr O3 175.0(6) 156.2(6) 165.4(6) 2_57555 2_56555
O1 Sr O3 82.9(2) 78.5(3) 80.8(2) 2_57555 2_57555
O1 Sr O4 126.6(2) 120.5(2) 123.6(2) 2_57555 .
O1 Sr O4 104.3(3) 101.8(3) 103.1(3) 2_57555 2_56555
O1 Sr O4 17.0(3) 16.4(3) 16.7(3) 2_57555 2_57555
O1 Sr O4 77.0(2) 71.5(2) 74.3(2) 2_57555 4_46655
O1 Sr O2 49.0(3) 45.4(3) 47.1(3) 4_46655 2_56455
O1 Sr O2 69.0(3) 65.3(3) 67.2(3) 4_46655 2_56555
O1 Sr O2 61.4(2) 57.8(2) 59.6(2) 4_46655 4_45655
O1 Sr O2 42.9(4) 38.9(3) 40.8(3) 4_46655 4_46655
O1 Sr O2 42.9(4) 38.9(3) 40.8(3) 4_46655 6_45655
O1 Sr O2 61.4(2) 57.8(2) 59.6(2) 4_46655 6_46655
O1 Sr O2 49.0(3) 45.4(3) 47.1(3) 4_46655 8_55455
O1 Sr O2 69.0(3) 65.3(3) 67.2(3) 4_46655 8_55555
O1 Sr O3 167.4(4) 163.6(4) 165.6(4) 4_46655 1_55655
O1 Sr O3 96.8(5) 82.4(5) 89.4(5) 4_46655 2_56555
O1 Sr O3 96.8(5) 82.4(5) 89.4(5) 4_46655 2_57555
O1 Sr O4 147.6(3) 143.1(3) 145.3(3) 4_46655 .
O1 Sr O4 95.5(3) 89.4(3) 92.5(3) 4_46655 2_56555
O1 Sr O4 95.5(3) 89.4(3) 92.5(3) 4_46655 2_57555
O1 Sr O4 3.0(2) 2.6(2) 2.8(2) 4_46655 4_46655
O2 Sr O2 105.9(3) 100.1(3) 103.0(3) 2_56455 2_56555
O2 Sr O2 34.7(4) 33.2(3) 34.0(3) 2_56455 4_45655
O2 Sr O2 40.7(5) 37.9(4) 39.3(5) 2_56455 4_46655
O2 Sr O2 8.5(4) 8.1(4) 8.3(4) 2_56455 6_45655
O2 Sr O2 71.4(4) 67.6(4) 69.5(4) 2_56455 6_46655
O2 Sr O2 36.9(4) 34.7(4) 35.8(4) 2_56455 8_55455
O2 Sr O2 117.7(3) 110.6(3) 114.1(3) 2_56455 8_55555
O2 Sr O3 146.1(3) 145.1(4) 145.5(3) 2_56455 1_55655
O2 Sr O3 53.1(5) 42.6(5) 47.5(5) 2_56455 2_56555
O2 Sr O3 82.8(4) 73.5(4) 77.9(4) 2_56455 2_57555
O2 Sr O4 101.4(3) 99.6(3) 100.4(3) 2_56455 .
O2 Sr O4 103.0(3) 98.2(3) 100.7(3) 2_56455 2_56555
O2 Sr O4 136.5(4) 128.4(3) 132.6(4) 2_56455 2_57555
O2 Sr O4 51.5(3) 47.9(3) 49.7(3) 2_56455 4_46655
O2 Sr O2 85.4(3) 82.2(3) 83.7(3) 2_56555 4_45655
O2 Sr O2 110.8(4) 103.3(4) 106.8(4) 2_56555 4_46655
O2 Sr O2 97.7(4) 91.8(4) 94.6(4) 2_56555 6_45655
O2 Sr O2 113.5(3) 108.3(3) 110.8(3) 2_56555 6_46655
O2 Sr O2 117.7(3) 110.6(3) 114.1(3) 2_56555 8_55455
O2 Sr O2 35.2(4) 34.2(4) 34.8(4) 2_56555 8_55555
O2 Sr O3 102.5(3) 95.5(4) 99.2(3) 2_56555 1_55655
O2 Sr O3 112.8(4) 106.1(4) 109.5(4) 2_56555 2_56555
O2 Sr O3 147.2(4) 136.5(5) 142.0(5) 2_56555 2_57555
O2 Sr O4 147.9(3) 141.1(3) 144.7(3) 2_56555 .
O2 Sr O4 42.4(3) 40.7(3) 41.6(3) 2_56555 2_56555
O2 Sr O4 75.3(3) 73.2(3) 74.2(3) 2_56555 2_57555
O2 Sr O4 66.4(3) 62.8(3) 64.5(3) 2_56555 4_46655
O2 Sr O2 74.0(5) 69.5(4) 71.7(4) 4_45655 4_46655
O2 Sr O2 31.1(4) 30.2(4) 30.7(4) 4_45655 6_45655
O2 Sr O2 105.1(3) 99.7(3) 102.4(3) 4_45655 6_46655
O2 Sr O2 71.4(4) 67.6(4) 69.5(4) 4_45655 8_55455
O2 Sr O2 113.5(3) 108.3(3) 110.8(3) 4_45655 8_55555
O2 Sr O3 126.9(2) 124.4(2) 125.6(2) 4_45655 1_55655
O2 Sr O3 38.8(5) 28.0(5) 33.5(5) 4_45655 2_56555
O2 Sr O3 114.3(3) 105.9(4) 110.3(3) 4_45655 2_57555
O2 Sr O4 102.7(2) 101.2(2) 102.0(2) 4_45655 .
O2 Sr O4 69.1(3) 66.5(3) 67.8(3) 4_45655 2_56555
O2 Sr O4 154.3(3) 145.4(3) 149.8(3) 4_45655 2_57555
O2 Sr O4 62.6(2) 59.0(2) 60.8(2) 4_45655 4_46655
O2 Sr O2 42.9(5) 39.3(5) 41.1(5) 4_46655 6_45655
O2 Sr O2 31.1(4) 30.2(4) 30.7(4) 4_46655 6_46655
O2 Sr O2 8.5(4) 8.1(4) 8.3(4) 4_46655 8_55455
O2 Sr O2 97.7(4) 91.8(4) 94.6(4) 4_46655 8_55555
O2 Sr O3 151.4(4) 149.6(4) 150.6(4) 4_46655 1_55655
O2 Sr O3 89.6(5) 79.0(5) 84.5(5) 4_46655 2_56555
O2 Sr O3 56.5(6) 45.4(6) 51.1(6) 4_46655 2_57555
O2 Sr O4 109.2(4) 107.1(4) 108.1(4) 4_46655 .
O2 Sr O4 134.9(4) 125.4(4) 130.1(4) 4_46655 2_56555
O2 Sr O4 97.3(4) 92.4(4) 94.9(4) 4_46655 2_57555
O2 Sr O4 45.3(3) 41.2(3) 43.1(3) 4_46655 4_46655
O2 Sr O2 74.0(5) 69.5(4) 71.7(4) 6_45655 6_46655
O2 Sr O2 40.7(5) 37.9(4) 39.3(5) 6_45655 8_55455
O2 Sr O2 110.8(4) 103.3(4) 106.8(4) 6_45655 8_55555
O2 Sr O3 151.4(4) 149.6(4) 150.6(4) 6_45655 1_55655
O2 Sr O3 56.5(6) 45.4(6) 51.1(6) 6_45655 2_56555
O2 Sr O3 89.6(5) 79.0(5) 84.5(5) 6_45655 2_57555
O2 Sr O4 109.2(4) 107.1(4) 108.1(4) 6_45655 .
O2 Sr O4 97.3(4) 92.4(4) 94.9(4) 6_45655 2_56555
O2 Sr O4 134.9(4) 125.4(4) 130.1(4) 6_45655 2_57555
O2 Sr O4 45.3(3) 41.2(3) 43.1(3) 6_45655 4_46655
O2 Sr O2 34.7(4) 33.2(3) 34.0(3) 6_46655 8_55455
O2 Sr O2 85.4(3) 82.2(3) 83.7(3) 6_46655 8_55555
O2 Sr O3 126.9(2) 124.4(2) 125.6(2) 6_46655 1_55655
O2 Sr O3 114.3(3) 105.9(4) 110.3(3) 6_46655 2_56555
O2 Sr O3 38.8(5) 28.0(5) 33.5(5) 6_46655 2_57555
O2 Sr O4 102.7(2) 101.2(2) 102.0(2) 6_46655 .
O2 Sr O4 154.3(3) 145.4(3) 149.9(3) 6_46655 2_56555
O2 Sr O4 69.1(3) 66.5(3) 67.9(3) 6_46655 2_57555
O2 Sr O4 62.6(2) 59.0(2) 60.8(2) 6_46655 4_46655
O2 Sr O2 105.9(3) 100.1(3) 103.0(3) 8_55455 8_55555
O2 Sr O3 146.1(3) 145.1(4) 145.5(3) 8_55455 1_55655
O2 Sr O3 82.8(4) 73.5(4) 77.9(4) 8_55455 2_56555
O2 Sr O3 53.1(5) 42.6(5) 47.6(5) 8_55455 2_57555
O2 Sr O4 101.4(3) 99.6(3) 100.4(3) 8_55455 .
O2 Sr O4 136.5(4) 128.4(3) 132.6(4) 8_55455 2_56555
O2 Sr O4 103.0(3) 98.2(3) 100.7(3) 8_55455 2_57555
O2 Sr O4 51.5(3) 47.9(3) 49.7(3) 8_55455 4_46655
O2 Sr O3 102.5(3) 95.5(4) 99.2(3) 8_55555 1_55655
O2 Sr O3 147.2(4) 136.5(5) 142.0(5) 8_55555 2_56555
O2 Sr O3 112.8(4) 106.1(4) 109.5(4) 8_55555 2_57555
O2 Sr O4 147.9(3) 141.1(3) 144.7(3) 8_55555 .
O2 Sr O4 75.3(3) 73.2(3) 74.2(3) 8_55555 2_56555
O2 Sr O4 42.4(3) 40.7(3) 41.6(3) 8_55555 2_57555
O2 Sr O4 66.4(3) 62.8(3) 64.5(3) 8_55555 4_46655
O3 Sr O3 105.7(5) 93.9(5) 100.0(5) 1_55655 2_56555
O3 Sr O3 105.7(5) 93.9(5) 100.0(5) 1_55655 2_57555
O3 Sr O4 49.5(3) 48.7(3) 49.1(3) 1_55655 .
O3 Sr O4 82.9(3) 75.0(3) 78.9(3) 1_55655 2_56555
O3 Sr O4 82.9(3) 75.0(3) 78.9(3) 1_55655 2_57555
O3 Sr O4 164.6(3) 160.9(4) 162.8(3) 1_55655 4_46655
O3 Sr O3 98.9(2) 97.6(3) 98.5(2) 2_56555 2_57555
O3 Sr O4 73.8(5) 63.4(5) 68.8(5) 2_56555 .
O3 Sr O4 78.24(18) 77.18(18) 77.71(18) 2_56555 2_56555
O3 Sr O4 177.0(3) 168.0(6) 174.2(4) 2_56555 2_57555
O3 Sr O4 98.6(5) 84.2(5) 91.2(5) 2_56555 4_46655
O3 Sr O4 73.8(5) 63.4(5) 68.8(5) 2_57555 .
O3 Sr O4 177.0(3) 168.0(6) 174.2(4) 2_57555 2_56555
O3 Sr O4 78.24(18) 77.18(18) 77.71(18) 2_57555 2_57555
O3 Sr O4 98.6(5) 84.2(5) 91.2(5) 2_57555 4_46655
O4 Sr O4 111.4(2) 104.3(2) 107.8(2) . 2_56555
O4 Sr O4 111.4(2) 104.3(2) 107.8(2) . 2_57555
O4 Sr O4 150.3(3) 145.9(3) 148.1(3) . 4_46655
O4 Sr O4 107.1(3) 104.1(3) 105.7(3) 2_56555 2_57555
O4 Sr O4 93.8(2) 87.8(2) 90.8(2) 2_56555 4_46655
O4 Sr O4 93.8(2) 87.8(2) 90.8(2) 2_57555 4_46655
Sr B Sr 77.5(3) 74.3(3) 75.8(3) . 2_56455
Sr B Sr 78.9(3) 75.4(3) 77.2(3) . 2_56555
Sr B Sr 81.8(3) 78.3(3) 80.0(3) . 2_57455
Sr B Sr 83.3(3) 79.7(3) 81.5(3) . 2_57555
Sr B Sr 148.2(4) 145.4(4) 146.8(4) . 4_56655
Sr B B 85.7(3) 85.3(3) 85.5(3) . 1_54555
Sr B B 94.7(3) 94.3(3) 94.5(3) . 1_56555
Sr B B 132.7(4) 131.8(4) 132.3(4) . 3_64755
Sr B B 140.7(4) 140.2(4) 140.5(4) . 3_65755
Sr B B 126.9(4) 126.1(4) 126.5(4) . 5_66755
Sr B B 147.2(5) 146.4(5) 146.8(5) . 5_67755
Sr B B 86(2) 85(2) 86(2) . 7_56555
Sr B B 94.7(4) 94.3(3) 94.5(3) . 7_57555
Sr B Si 111(3) 110(3) 111(3) . .
Sr B Si 96.8(3) 96.5(3) 96.7(3) . 1_56555
Sr B Si 128.4(4) 127.7(4) 128.0(4) . 3_64755
Sr B Si 143.3(4) 142.8(4) 143.0(4) . 3_65755
Sr B O1 100.3(7) 98.7(7) 99.5(7) . .
Sr B O1 98.2(3) 97.3(3) 97.7(3) . 1_56555
Sr B O1 120.5(3) 119.3(4) 119.9(3) . 3_64755
Sr B O1 129.6(4) 128.4(4) 129.0(4) . 3_65755
Sr B O2 132.3(7) 131.9(7) 132.1(7) . .
Sr B O2 118.7(4) 118.3(4) 118.5(4) . 1_56555
Sr B O2 103.6(4) 102.9(4) 103.3(4) . 3_64755
Sr B O2 134.1(8) 132.9(8) 133.5(8) . 3_65755
Sr B O2 119.8(6) 118.7(6) 119.3(6) . 5_66755
Sr B O2 114.9(4) 114.4(4) 114.6(4) . 5_67755
Sr B O2 106.3(4) 105.9(4) 106.1(4) . 7_55555
Sr B O2 156.7(9) 156.3(9) 156.5(9) . 7_56555
Sr B O3 54.8(10) 42.1(7) 47.8(8) . 1_55655
Sr B O3 83.9(4) 77.5(4) 80.6(4) . 1_56655
Sr B O3 41.0(3) 37.7(3) 39.2(3) . 2_56555
Sr B O3 43.4(3) 40.4(3) 41.7(3) . 2_57555
Sr B O3 142.4(3) 138.7(4) 140.7(4) . 3_64655
Sr B O3 157.8(4) 154.3(4) 156.2(4) . 3_65655
Sr B O4 68.3(6) 66.7(6) 67.5(6) . .
Sr B O4 86.9(3) 86.1(3) 86.5(3) . 1_56555
Sr B O4 138.5(4) 137.3(4) 137.9(4) . 3_65755
Sr B Sr 100.1(3) 98.5(3) 99.3(3) 2_56455 2_56555
Sr B Sr 69.3(2) 68.0(2) 68.6(2) 2_56455 2_57455
Sr B Sr 157.8(4) 156.0(4) 156.9(4) 2_56455 2_57555
Sr B Sr 75.8(3) 71.1(2) 73.5(3) 2_56455 4_56655
Sr B B 52.5(2) 51.9(2) 52.2(2) 2_56455 1_54555
Sr B B 128.1(4) 127.5(4) 127.8(4) 2_56455 1_56555
Sr B B 89.8(3) 87.0(3) 88.5(3) 2_56455 3_64755
Sr B B 140.1(5) 136.0(5) 138.1(5) 2_56455 3_65755
Sr B B 84.6(3) 82.2(3) 83.4(3) 2_56455 5_66755
Sr B B 137.4(5) 133.1(5) 135.3(5) 2_56455 5_67755
Sr B B 52.5(19) 51.9(19) 52.2(19) 2_56455 7_56555
Sr B B 128.1(4) 127.5(4) 127.8(4) 2_56455 7_57555
Sr B Si 92(3) 91(3) 91(3) 2_56455 .
Sr B Si 131.4(4) 130.7(4) 131.0(4) 2_56455 1_56555
Sr B Si 83.9(3) 81.3(3) 82.6(3) 2_56455 3_64755
Sr B Si 137.4(5) 133.3(5) 135.4(5) 2_56455 3_65755
Sr B O1 36.4(4) 33.3(4) 34.9(4) 2_56455 .
Sr B O1 110.3(3) 109.3(3) 109.8(3) 2_56455 1_56555
Sr B O1 101.6(3) 99.8(3) 100.8(3) 2_56455 3_64755
Sr B O1 157.1(4) 152.9(4) 155.1(4) 2_56455 3_65755
Sr B O2 75.0(6) 71.9(6) 73.5(6) 2_56455 .
Sr B O2 130.6(4) 128.3(4) 129.5(4) 2_56455 1_56555
Sr B O2 73.0(3) 71.9(3) 72.5(3) 2_56455 3_64755
Sr B O2 152.7(8) 148.4(8) 150.6(8) 2_56455 3_65755
Sr B O2 93.5(6) 91.7(6) 92.6(6) 2_56455 5_66755
Sr B O2 148.7(5) 146.4(5) 147.6(5) 2_56455 5_67755
Sr B O2 60.3(3) 58.7(3) 59.5(3) 2_56455 7_55555
Sr B O2 118.9(8) 114.8(8) 117.0(8) 2_56455 7_56555
Sr B O3 113.1(7) 104.3(6) 108.4(7) 2_56455 1_55655
Sr B O3 138.2(4) 134.8(4) 136.5(4) 2_56455 1_56655
Sr B O3 38.6(3) 37.2(3) 37.9(3) 2_56455 2_56555
Sr B O3 79.1(3) 76.1(2) 77.6(3) 2_56455 2_57555
Sr B O3 80.4(3) 74.5(3) 77.6(3) 2_56455 3_64655
Sr B O3 116.9(3) 114.3(4) 115.6(4) 2_56455 3_65655
Sr B O4 29.0(3) 27.7(3) 28.3(3) 2_56455 .
Sr B O4 107.5(3) 106.8(3) 107.1(3) 2_56455 1_56555
Sr B O4 148.2(4) 144.0(4) 146.2(4) 2_56455 3_65755
Sr B Sr 157.1(4) 155.4(4) 156.3(4) 2_56555 2_57455
Sr B Sr 72.1(3) 69.3(2) 70.8(3) 2_56555 2_57555
Sr B Sr 122.1(3) 118.1(3) 120.0(3) 2_56555 4_56655
Sr B B 51.9(2) 50.4(2) 51.1(2) 2_56555 1_54555
Sr B B 129.6(4) 128.1(4) 128.9(4) 2_56555 1_56555
Sr B B 63.1(3) 59.1(3) 61.1(3) 2_56555 3_64755
Sr B B 109.1(4) 106.7(4) 107.9(4) 2_56555 3_65755
Sr B B 60.1(3) 56.2(3) 58.1(3) 2_56555 5_66755
Sr B B 104.5(4) 101.7(4) 103.0(4) 2_56555 5_67755
Sr B B 51.9(19) 50.4(19) 51.1(19) 2_56555 7_56555
Sr B B 129.6(4) 128.1(4) 128.9(4) 2_56555 7_57555
Sr B Si 40(3) 36(3) 38(3) 2_56555 .
Sr B Si 127.3(4) 126.0(4) 126.6(4) 2_56555 1_56555
Sr B Si 62.3(3) 58.4(3) 60.3(3) 2_56555 3_64755
Sr B Si 110.2(5) 107.6(4) 108.8(5) 2_56555 3_65755
Sr B O1 130.6(5) 129.3(5) 129.9(5) 2_56555 .
Sr B O1 149.1(4) 147.5(4) 148.3(4) 2_56555 1_56555
Sr B O1 45.6(2) 41.5(2) 43.5(2) 2_56555 3_64755
Sr B O1 87.5(3) 85.5(3) 86.4(3) 2_56555 3_65755
Sr B O2 74.6(6) 70.8(6) 72.6(6) 2_56555 .
Sr B O2 131.0(4) 129.8(5) 130.4(5) 2_56555 1_56555
Sr B O2 45.3(2) 42.2(2) 43.7(2) 2_56555 3_64755
Sr B O2 91.2(7) 89.0(7) 90.1(7) 2_56555 3_65755
Sr B O2 47.7(5) 43.6(5) 45.6(5) 2_56555 5_66755
Sr B O2 113.2(4) 112.3(4) 112.8(4) 2_56555 5_67755
Sr B O2 59.9(3) 57.1(3) 58.4(3) 2_56555 7_55555
Sr B O2 119.0(8) 115.5(8) 117.1(8) 2_56555 7_56555
Sr B O3 44.4(6) 32.3(7) 38.7(6) 2_56555 1_55655
Sr B O3 111.1(3) 109.6(3) 110.4(3) 2_56555 1_56655
Sr B O3 82.0(2) 79.8(2) 80.9(2) 2_56555 2_56555
Sr B O3 119.7(4) 116.8(4) 118.3(4) 2_56555 2_57555
Sr B O3 80.2(3) 78.1(3) 79.2(3) 2_56555 3_64655
Sr B O3 121.3(4) 116.1(4) 118.6(4) 2_56555 3_65655
Sr B O4 121.8(6) 120.1(6) 121.0(6) 2_56555 .
Sr B O4 145.7(4) 143.1(4) 144.5(4) 2_56555 1_56555
Sr B O4 89.9(3) 87.4(3) 88.6(3) 2_56555 3_65755
Sr B Sr 112.9(3) 111.5(3) 112.1(3) 2_57455 2_57555
Sr B Sr 79.7(3) 74.7(3) 77.3(3) 2_57455 4_56655
Sr B B 121.2(4) 120.5(4) 120.8(4) 2_57455 1_54555
Sr B B 59.5(2) 58.8(2) 59.2(2) 2_57455 1_56555
Sr B B 137.5(5) 133.2(5) 135.4(5) 2_57455 3_64755
Sr B B 95.3(4) 92.3(3) 93.8(4) 2_57455 3_65755
Sr B B 137.7(4) 133.8(4) 135.8(4) 2_57455 5_66755
Sr B B 101.2(4) 97.9(4) 99.6(4) 2_57455 5_67755
Sr B B 121(2) 121(2) 121(2) 2_57455 7_56555
Sr B B 59.5(3) 58.8(3) 59.2(3) 2_57455 7_57555
Sr B Si 156(3) 153(3) 155(3) 2_57455 .
Sr B Si 62.7(3) 62.1(3) 62.4(3) 2_57455 1_56555
Sr B Si 135.6(5) 131.7(5) 133.7(5) 2_57455 3_64755
Sr B Si 94.8(4) 91.7(4) 93.3(4) 2_57455 3_65755
Sr B O1 49.7(4) 47.0(4) 48.4(4) 2_57455 .
Sr B O1 42.61(17) 41.51(17) 42.06(17) 2_57455 1_56555
Sr B O1 157.6(4) 153.3(4) 155.5(4) 2_57455 3_64755
Sr B O1 114.3(3) 112.2(3) 113.3(3) 2_57455 3_65755
Sr B O2 121.8(7) 118.0(7) 120.1(7) 2_57455 .
Sr B O2 68.3(3) 66.3(3) 67.4(3) 2_57455 1_56555
Sr B O2 139.7(4) 137.9(4) 138.9(4) 2_57455 3_64755
Sr B O2 111.7(7) 109.3(7) 110.5(7) 2_57455 3_65755
Sr B O2 151.8(7) 147.9(7) 149.9(7) 2_57455 5_66755
Sr B O2 83.3(3) 82.0(3) 82.7(3) 2_57455 5_67755
Sr B O2 124.4(4) 122.4(4) 123.5(4) 2_57455 7_55555
Sr B O2 88.4(7) 84.4(7) 86.6(7) 2_57455 7_56555
Sr B O3 131.3(11) 117.7(8) 123.9(9) 2_57455 1_55655
Sr B O3 72.7(2) 70.7(2) 71.7(2) 2_57455 1_56655
Sr B O3 79.0(3) 75.8(2) 77.4(3) 2_57455 2_56555
Sr B O3 41.6(3) 40.0(3) 40.8(3) 2_57455 2_57555
Sr B O3 117.5(4) 114.4(4) 116.0(4) 2_57455 3_64655
Sr B O3 87.9(3) 82.0(3) 85.1(3) 2_57455 3_65655
Sr B O4 42.4(3) 41.4(3) 41.8(3) 2_57455 .
Sr B O4 38.97(16) 38.23(16) 38.59(16) 2_57455 1_56555
Sr B O4 114.2(3) 111.5(3) 112.9(3) 2_57455 3_65755
Sr B Sr 131.7(4) 127.6(4) 129.6(4) 2_57555 4_56655
Sr B B 122.5(4) 121.2(4) 121.9(4) 2_57555 1_54555
Sr B B 58.8(2) 57.5(2) 58.1(2) 2_57555 1_56555
Sr B B 105.0(4) 102.3(4) 103.6(4) 2_57555 3_64755
Sr B B 66.8(3) 62.5(3) 64.6(3) 2_57555 3_65755
Sr B B 108.1(4) 105.7(4) 106.9(4) 2_57555 5_66755
Sr B B 70.0(4) 65.7(3) 67.8(4) 2_57555 5_67755
Sr B B 123(2) 121(2) 122(2) 2_57555 7_56555
Sr B B 58.8(3) 57.5(3) 58.1(3) 2_57555 7_57555
Sr B Si 93(3) 92(3) 92(3) 2_57555 .
Sr B Si 56.8(3) 55.2(3) 55.9(3) 2_57555 1_56555
Sr B Si 109.6(4) 107.2(4) 108.4(4) 2_57555 3_64755
Sr B Si 69.5(4) 65.3(4) 67.3(4) 2_57555 3_65755
Sr B O1 159.6(6) 158.6(6) 159.1(6) 2_57555 .
Sr B O1 78.2(2) 76.9(2) 77.6(2) 2_57555 1_56555
Sr B O1 87.5(3) 85.4(3) 86.4(3) 2_57555 3_64755
Sr B O1 49.8(2) 45.4(2) 47.5(2) 2_57555 3_65755
Sr B O2 122.0(7) 119.1(7) 120.5(7) 2_57555 .
Sr B O2 67.9(3) 64.9(3) 66.3(3) 2_57555 1_56555
Sr B O2 109.3(4) 108.5(4) 108.9(4) 2_57555 3_64755
Sr B O2 54.5(6) 50.0(6) 52.2(6) 2_57555 3_65755
Sr B O2 95.4(6) 93.4(6) 94.4(6) 2_57555 5_66755
Sr B O2 50.9(3) 47.6(3) 49.2(3) 2_57555 5_67755
Sr B O2 124.9(4) 123.9(4) 124.4(4) 2_57555 7_55555
Sr B O2 88.1(7) 83.9(7) 85.9(7) 2_57555 7_56555
Sr B O3 54.7(5) 47.1(5) 50.9(5) 2_57555 1_55655
Sr B O3 41.60(15) 40.59(15) 41.04(15) 2_57555 1_56655
Sr B O3 120.5(4) 117.5(4) 119.0(4) 2_57555 2_56555
Sr B O3 89.8(3) 87.6(3) 88.7(3) 2_57555 2_57555
Sr B O3 121.6(4) 116.8(4) 119.1(4) 2_57555 3_64655
Sr B O3 88.5(3) 85.8(3) 87.1(3) 2_57555 3_65655
Sr B O4 142.8(7) 139.4(7) 141.2(7) 2_57555 .
Sr B O4 76.1(2) 75.4(2) 75.7(2) 2_57555 1_56555
Sr B O4 58.6(2) 54.2(2) 56.3(2) 2_57555 3_65755
Sr B B 85.9(3) 85.5(3) 85.7(3) 4_56655 1_54555
Sr B B 94.5(3) 94.1(3) 94.3(3) 4_56655 1_56555
Sr B B 59.9(3) 58.8(3) 59.3(3) 4_56655 3_64755
Sr B B 66.1(3) 64.8(3) 65.4(3) 4_56655 3_65755
Sr B B 62.4(3) 61.5(3) 61.9(3) 4_56655 5_66755
Sr B B 62.6(4) 61.1(3) 61.8(3) 4_56655 5_67755
Sr B B 86(2) 86(2) 86(2) 4_56655 7_56555
Sr B B 94.5(3) 94.1(3) 94.3(3) 4_56655 7_57555
Sr B Si 83(3) 82(3) 83(3) 4_56655 .
Sr B Si 94.1(3) 93.7(3) 93.9(3) 4_56655 1_56555
Sr B Si 60.2(3) 59.3(3) 59.7(3) 4_56655 3_64755
Sr B Si 63.3(4) 62.0(4) 62.6(4) 4_56655 3_65755
Sr B O1 48.2(6) 46.5(6) 47.3(6) 4_56655 .
Sr B O1 81.3(3) 81.0(3) 81.1(3) 4_56655 1_56555
Sr B O1 79.2(3) 77.9(3) 78.5(3) 4_56655 3_64755
Sr B O1 83.4(3) 81.8(3) 82.6(3) 4_56655 3_65755
Sr B O2 48.2(6) 47.5(6) 47.8(6) 4_56655 .
Sr B O2 74.2(4) 73.5(4) 73.8(4) 4_56655 1_56555
Sr B O2 79.6(3) 79.1(3) 79.4(3) 4_56655 3_64755
Sr B O2 78.5(7) 77.0(7) 77.8(7) 4_56655 3_65755
Sr B O2 75.4(5) 74.4(5) 74.9(5) 4_56655 5_66755
Sr B O2 86.6(4) 85.6(4) 86.1(4) 4_56655 5_67755
Sr B O2 68.4(3) 68.2(3) 68.3(3) 4_56655 7_55555
Sr B O2 44.8(7) 43.5(7) 44.1(7) 4_56655 7_56555
Sr B O3 163.6(7) 151.4(11) 158.3(9) 4_56655 1_55655
Sr B O3 116.9(4) 111.1(4) 114.1(4) 4_56655 1_56655
Sr B O3 113.6(4) 109.0(4) 111.4(4) 4_56655 2_56555
Sr B O3 119.9(4) 115.3(4) 117.7(4) 4_56655 2_57555
Sr B O3 42.4(2) 39.60(19) 40.9(2) 4_56655 3_64655
Sr B O3 44.4(2) 41.90(19) 43.1(2) 4_56655 3_65655
Sr B O4 80.3(6) 78.6(6) 79.5(6) 4_56655 .
Sr B O4 90.7(3) 90.3(3) 90.5(3) 4_56655 1_56555
Sr B O4 74.9(3) 73.3(3) 74.1(3) 4_56655 3_65755
B B B 180.0(5) 180.0(5) 180.0(5) 1_54555 1_56555
B B B 51.0(3) 51.0(3) 51.0(3) 1_54555 3_64755
B B B 129.0(4) 129.0(4) 129.0(4) 1_54555 3_65755
B B B 44.4(3) 44.4(3) 44.4(3) 1_54555 5_66755
B B B 121.0(4) 121.0(4) 121.0(4) 1_54555 5_67755
B B B 0.0(5) 0.0(5) 0.0(5) 1_54555 7_56555
B B B 180.0(5) 180.0(5) 180.0(5) 1_54555 7_57555
B B Si 42(2) 42(2) 42(2) 1_54555 .
B B Si 176.4(5) 176.4(5) 176.4(5) 1_54555 1_56555
B B Si 45.2(3) 45.2(3) 45.2(3) 1_54555 3_64755
B B Si 127.4(4) 127.4(4) 127.4(4) 1_54555 3_65755
B B O1 78.9(5) 78.9(5) 78.9(5) 1_54555 .
B B O1 160.5(4) 160.5(4) 160.5(4) 1_54555 1_56555
B B O1 53.1(2) 53.1(2) 53.1(2) 1_54555 3_64755
B B O1 120.0(4) 120.0(4) 120.0(4) 1_54555 3_65755
B B O2 46.6(6) 46.6(6) 46.6(6) 1_54555 .
B B O2 156.0(5) 156.0(5) 156.0(5) 1_54555 1_56555
B B O2 23.6(3) 23.6(3) 23.6(3) 1_54555 3_64755
B B O2 120.4(8) 120.4(8) 120.4(8) 1_54555 3_65755
B B O2 46.2(5) 46.2(5) 46.2(5) 1_54555 5_66755
B B O2 152.5(5) 152.5(5) 152.5(5) 1_54555 5_67755
B B O2 20.6(3) 20.6(3) 20.6(3) 1_54555 7_55555
B B O2 118.0(9) 118.0(9) 118.0(9) 1_54555 7_56555
B B O3 80.6(4) 78.4(5) 79.6(4) 1_54555 1_55655
B B O3 161.3(5) 157.2(5) 159.3(5) 1_54555 1_56655
B B O3 58.6(3) 55.6(3) 57.2(3) 1_54555 2_56555
B B O3 117.8(4) 115.2(4) 116.4(4) 1_54555 2_57555
B B O3 57.0(3) 53.2(3) 55.3(3) 1_54555 3_64655
B B O3 119.9(4) 116.6(4) 118.1(4) 1_54555 3_65655
B B O4 79.7(4) 79.7(4) 79.7(4) 1_54555 .
B B O4 159.2(4) 159.2(4) 159.2(4) 1_54555 1_56555
B B O4 115.8(3) 115.8(3) 115.8(3) 1_54555 3_65755
B B B 129.0(4) 129.0(4) 129.0(4) 1_56555 3_64755
B B B 51.0(3) 51.0(3) 51.0(3) 1_56555 3_65755
B B B 135.6(4) 135.6(4) 135.6(4) 1_56555 5_66755
B B B 59.0(3) 59.0(3) 59.0(3) 1_56555 5_67755
B B B 180.0(5) 180.0(5) 180.0(5) 1_56555 7_56555
B B B 0.0(5) 0.0(5) 0.0(5) 1_56555 7_57555
B B Si 138(3) 138(3) 138(3) 1_56555 .
B B Si 3.6(3) 3.6(3) 3.6(3) 1_56555 1_56555
B B Si 134.8(4) 134.8(4) 134.8(4) 1_56555 3_64755
B B Si 52.6(3) 52.6(3) 52.6(3) 1_56555 3_65755
B B O1 101.1(5) 101.1(5) 101.1(5) 1_56555 .
B B O1 19.5(2) 19.5(2) 19.5(2) 1_56555 1_56555
B B O1 126.9(4) 126.9(4) 126.9(4) 1_56555 3_64755
B B O1 60.0(3) 60.0(3) 60.0(3) 1_56555 3_65755
B B O2 133.4(8) 133.4(8) 133.4(8) 1_56555 .
B B O2 24.0(3) 24.0(3) 24.0(3) 1_56555 1_56555
B B O2 156.4(5) 156.4(5) 156.4(5) 1_56555 3_64755
B B O2 59.6(7) 59.6(7) 59.6(7) 1_56555 3_65755
B B O2 133.8(7) 133.8(7) 133.8(7) 1_56555 5_66755
B B O2 27.5(3) 27.5(3) 27.5(3) 1_56555 5_67755
B B O2 159.4(5) 159.4(5) 159.4(5) 1_56555 7_55555
B B O2 62.0(8) 62.0(8) 62.0(8) 1_56555 7_56555
B B O3 101.6(6) 99.4(5) 100.4(5) 1_56555 1_55655
B B O3 22.8(3) 18.7(3) 20.7(3) 1_56555 1_56655
B B O3 124.4(4) 121.4(4) 122.8(4) 1_56555 2_56555
B B O3 64.8(3) 62.2(3) 63.6(3) 1_56555 2_57555
B B O3 126.8(4) 123.0(4) 124.7(4) 1_56555 3_64655
B B O3 63.4(3) 60.1(3) 61.9(3) 1_56555 3_65655
B B O4 100.3(5) 100.3(5) 100.3(5) 1_56555 .
B B O4 20.8(2) 20.8(2) 20.8(2) 1_56555 1_56555
B B O4 64.2(2) 64.2(2) 64.2(2) 1_56555 3_65755
B B B 78.0(4) 78.0(4) 78.0(4) 3_64755 3_65755
B B B 6.6(3) 6.6(3) 6.6(3) 3_64755 5_66755
B B B 70.0(4) 70.0(4) 70.0(4) 3_64755 5_67755
B B B 51.0(19) 51.0(19) 51.0(19) 3_64755 7_56555
B B B 129.0(5) 129.0(5) 129.0(5) 3_64755 7_57555
B B Si 24(3) 24(3) 24(3) 3_64755 .
B B Si 125.9(5) 125.9(5) 125.9(5) 3_64755 1_56555
B B Si 6.2(3) 6.2(3) 6.2(3) 3_64755 3_64755
B B Si 76.5(4) 76.5(4) 76.5(4) 3_64755 3_65755
B B O1 91.1(7) 91.1(7) 91.1(7) 3_64755 .
B B O1 129.9(4) 129.9(4) 129.9(4) 3_64755 1_56555
B B O1 20.2(3) 20.2(3) 20.2(3) 3_64755 3_64755
B B O1 73.0(3) 73.0(3) 73.0(3) 3_64755 3_65755
B B O2 17.1(5) 17.1(5) 17.1(5) 3_64755 .
B B O2 106.4(5) 106.4(5) 106.4(5) 3_64755 1_56555
B B O2 29.6(3) 29.6(3) 29.6(3) 3_64755 3_64755
B B O2 71.8(7) 71.8(7) 71.8(7) 3_64755 3_65755
B B O2 15.5(5) 15.5(5) 15.5(5) 3_64755 5_66755
B B O2 102.7(5) 102.7(5) 102.7(5) 3_64755 5_67755
B B O2 32.6(3) 32.6(3) 32.6(3) 3_64755 7_55555
B B O2 70.1(8) 70.1(8) 70.1(8) 3_64755 7_56555
B B O3 104.1(7) 93.0(10) 99.1(8) 3_64755 1_55655
B B O3 135.8(5) 130.8(5) 133.4(5) 3_64755 1_56655
B B O3 109.3(4) 106.1(4) 107.8(4) 3_64755 2_56555
B B O3 166.2(4) 165.3(4) 165.8(4) 3_64755 2_57555
B B O3 20.0(3) 19.0(3) 19.5(3) 3_64755 3_64655
B B O3 72.4(4) 69.3(4) 70.7(4) 3_64755 3_65655
B B O4 114.3(6) 114.3(6) 114.3(6) 3_64755 .
B B O4 141.1(4) 141.1(4) 141.1(4) 3_64755 1_56555
B B O4 66.7(3) 66.7(3) 66.7(3) 3_64755 3_65755
B B B 84.6(4) 84.6(4) 84.6(4) 3_65755 5_66755
B B B 8.0(3) 8.0(3) 8.0(3) 3_65755 5_67755
B B B 129(2) 129(2) 129(2) 3_65755 7_56555
B B B 51.0(3) 51.0(3) 51.0(3) 3_65755 7_57555
B B Si 91(3) 91(3) 91(3) 3_65755 .
B B Si 48.0(3) 48.0(3) 48.0(3) 3_65755 1_56555
B B Si 83.9(4) 83.9(4) 83.9(4) 3_65755 3_64755
B B Si 2.8(3) 2.8(3) 2.8(3) 3_65755 3_65755
B B O1 105.2(7) 105.2(7) 105.2(7) 3_65755 .
B B O1 56.9(3) 56.9(3) 56.9(3) 3_65755 1_56555
B B O1 79.5(4) 79.5(4) 79.5(4) 3_65755 3_64755
B B O1 22.8(3) 22.8(3) 22.8(3) 3_65755 3_65755
B B O2 84.8(7) 84.8(7) 84.8(7) 3_65755 .
B B O2 29.8(3) 29.8(3) 29.8(3) 3_65755 1_56555
B B O2 106.5(5) 106.5(5) 106.5(5) 3_65755 3_64755
B B O2 18.3(6) 18.3(6) 18.3(6) 3_65755 3_65755
B B O2 84.7(7) 84.7(7) 84.7(7) 3_65755 5_66755
B B O2 26.3(4) 26.3(4) 26.3(4) 3_65755 5_67755
B B O2 109.6(5) 109.6(5) 109.6(5) 3_65755 7_55555
B B O2 21.3(7) 21.3(7) 21.3(7) 3_65755 7_56555
B B O3 116.7(7) 107.7(9) 112.7(8) 3_65755 1_55655
B B O3 63.6(4) 57.4(4) 60.6(4) 3_65755 1_56655
B B O3 171.2(4) 170.9(5) 171.1(4) 3_65755 2_56555
B B O3 115.5(4) 112.6(4) 114.2(4) 3_65755 2_57555
B B O3 78.9(4) 75.3(4) 77.0(4) 3_65755 3_64655
B B O3 23.4(3) 21.7(3) 22.6(3) 3_65755 3_65655
B B O4 129.6(7) 129.6(7) 129.6(7) 3_65755 .
B B O4 66.5(3) 66.5(3) 66.5(3) 3_65755 1_56555
B B O4 19.2(3) 19.2(3) 19.2(3) 3_65755 3_65755
B B B 76.5(4) 76.5(4) 76.5(4) 5_66755 5_67755
B B B 44.4(19) 44.4(19) 44.4(19) 5_66755 7_56555
B B B 135.6(5) 135.6(5) 135.6(5) 5_66755 7_57555
B B Si 21(3) 21(3) 21(3) 5_66755 .
B B Si 132.5(5) 132.5(5) 132.5(5) 5_66755 1_56555
B B Si 2.2(3) 2.2(3) 2.2(3) 5_66755 3_64755
B B Si 83.1(4) 83.1(4) 83.1(4) 5_66755 3_65755
B B O1 89.4(6) 89.4(6) 89.4(6) 5_66755 .
B B O1 135.7(4) 135.7(4) 135.7(4) 5_66755 1_56555
B B O1 21.0(2) 21.0(2) 21.0(2) 5_66755 3_64755
B B O1 79.1(3) 79.1(3) 79.1(3) 5_66755 3_65755
B B O2 15.8(5) 15.8(5) 15.8(5) 5_66755 .
B B O2 112.9(5) 112.9(5) 112.9(5) 5_66755 1_56555
B B O2 23.4(3) 23.4(3) 23.4(3) 5_66755 3_64755
B B O2 78.0(8) 78.0(8) 78.0(8) 5_66755 3_65755
B B O2 14.1(5) 14.1(5) 14.1(5) 5_66755 5_66755
B B O2 109.2(5) 109.2(5) 109.2(5) 5_66755 5_67755
B B O2 26.3(3) 26.3(3) 26.3(3) 5_66755 7_55555
B B O2 76.2(8) 76.2(8) 76.2(8) 5_66755 7_56555
B B O3 101.3(7) 91.0(9) 96.6(8) 5_66755 1_55655
B B O3 141.4(5) 136.8(5) 139.2(5) 5_66755 1_56655
B B O3 102.8(3) 99.6(3) 101.3(3) 5_66755 2_56555
B B O3 160.6(4) 159.1(4) 159.9(4) 5_66755 2_57555
B B O3 22.1(3) 20.0(3) 21.1(3) 5_66755 3_64655
B B O3 78.5(4) 75.3(3) 76.8(4) 5_66755 3_65655
B B O4 110.2(6) 110.2(6) 110.2(6) 5_66755 .
B B O4 147.0(4) 147.0(4) 147.0(4) 5_66755 1_56555
B B O4 73.0(3) 73.0(3) 73.0(3) 5_66755 3_65755
B B B 121(2) 121(2) 121(2) 5_67755 7_56555
B B B 59.0(3) 59.0(3) 59.0(3) 5_67755 7_57555
B B Si 84(3) 84(3) 84(3) 5_67755 .
B B Si 56.0(3) 56.0(3) 56.0(3) 5_67755 1_56555
B B Si 75.8(4) 75.8(4) 75.8(4) 5_67755 3_64755
B B Si 6.9(3) 6.9(3) 6.9(3) 5_67755 3_65755
B B O1 104.7(8) 104.7(8) 104.7(8) 5_67755 .
B B O1 64.4(3) 64.4(3) 64.4(3) 5_67755 1_56555
B B O1 72.0(4) 72.0(4) 72.0(4) 5_67755 3_64755
B B O1 22.0(3) 22.0(3) 22.0(3) 5_67755 3_65755
B B O2 77.0(7) 77.0(7) 77.0(7) 5_67755 .
B B O2 37.5(4) 37.5(4) 37.5(4) 5_67755 1_56555
B B O2 98.5(5) 98.5(5) 98.5(5) 5_67755 3_64755
B B O2 17.0(6) 17.0(6) 17.0(6) 5_67755 3_65755
B B O2 76.9(7) 76.9(7) 76.9(7) 5_67755 5_66755
B B O2 34.0(4) 34.0(4) 34.0(4) 5_67755 5_67755
B B O2 101.6(5) 101.6(5) 101.6(5) 5_67755 7_55555
B B O2 19.4(6) 19.4(6) 19.4(6) 5_67755 7_56555
B B O3 117.8(8) 107.5(10) 113.2(9) 5_67755 1_55655
B B O3 71.1(4) 64.9(4) 68.1(4) 5_67755 1_56655
B B O3 174.8(5) 171.1(5) 173.2(5) 5_67755 2_56555
B B O3 123.5(4) 120.5(4) 122.2(4) 5_67755 2_57555
B B O3 71.3(4) 67.8(4) 69.4(4) 5_67755 3_64655
B B O3 21.2(3) 20.6(3) 20.9(3) 5_67755 3_65655
B B O4 132.2(8) 132.2(8) 132.2(8) 5_67755 .
B B O4 74.3(3) 74.3(3) 74.3(3) 5_67755 1_56555
B B O4 15.5(3) 15.5(3) 15.5(3) 5_67755 3_65755
B B B 180.0(5) 180.0(5) 180.0(5) 7_56555 7_57555
B B Si 42(2) 42(2) 42(2) 7_56555 .
B B Si 176(2) 176(2) 176(2) 7_56555 1_56555
B B Si 45.2(19) 45.2(19) 45.2(19) 7_56555 3_64755
B B Si 127(2) 127(2) 127(2) 7_56555 3_65755
B B O1 79(2) 79(2) 79(2) 7_56555 .
B B O1 161(2) 161(2) 161(2) 7_56555 1_56555
B B O1 53.1(19) 53.1(19) 53.1(19) 7_56555 3_64755
B B O1 120(2) 120(2) 120(2) 7_56555 3_65755
B B O2 46.6(19) 46.6(19) 46.6(19) 7_56555 .
B B O2 156(2) 156(2) 156(2) 7_56555 1_56555
B B O2 23.6(19) 23.6(19) 23.6(19) 7_56555 3_64755
B B O2 120(2) 120(2) 120(2) 7_56555 3_65755
B B O2 46.2(19) 46.2(19) 46.2(19) 7_56555 5_66755
B B O2 152(2) 152(2) 152(2) 7_56555 5_67755
B B O2 20.6(19) 20.6(19) 20.6(19) 7_56555 7_55555
B B O2 118(2) 118(2) 118(2) 7_56555 7_56555
B B O3 81(2) 78(2) 80(2) 7_56555 1_55655
B B O3 161(2) 157(2) 159(2) 7_56555 1_56655
B B O3 58.6(19) 55.6(19) 57.2(19) 7_56555 2_56555
B B O3 118(2) 115(2) 116(2) 7_56555 2_57555
B B O3 57.0(19) 53.2(19) 55.3(19) 7_56555 3_64655
B B O3 120(2) 117(2) 118(2) 7_56555 3_65655
B B O4 80(2) 80(2) 80(2) 7_56555 .
B B O4 159(2) 159(2) 159(2) 7_56555 1_56555
B B O4 116(2) 116(2) 116(2) 7_56555 3_65755
B B Si 138(3) 138(3) 138(3) 7_57555 .
B B Si 3.6(3) 3.6(3) 3.6(3) 7_57555 1_56555
B B Si 134.8(5) 134.8(5) 134.8(5) 7_57555 3_64755
B B Si 52.6(3) 52.6(3) 52.6(3) 7_57555 3_65755
B B O1 101.1(6) 101.1(6) 101.1(6) 7_57555 .
B B O1 19.5(2) 19.5(2) 19.5(2) 7_57555 1_56555
B B O1 126.9(4) 126.9(4) 126.9(4) 7_57555 3_64755
B B O1 60.0(3) 60.0(3) 60.0(3) 7_57555 3_65755
B B O2 133.4(8) 133.4(8) 133.4(8) 7_57555 .
B B O2 24.0(4) 24.0(4) 24.0(4) 7_57555 1_56555
B B O2 156.4(5) 156.4(5) 156.4(5) 7_57555 3_64755
B B O2 59.6(7) 59.6(7) 59.6(7) 7_57555 3_65755
B B O2 133.8(7) 133.8(7) 133.8(7) 7_57555 5_66755
B B O2 27.5(3) 27.5(3) 27.5(3) 7_57555 5_67755
B B O2 159.4(5) 159.4(5) 159.4(5) 7_57555 7_55555
B B O2 62.0(8) 62.0(8) 62.0(8) 7_57555 7_56555
B B O3 101.6(6) 99.4(5) 100.4(5) 7_57555 1_55655
B B O3 22.8(3) 18.7(3) 20.7(3) 7_57555 1_56655
B B O3 124.4(4) 121.4(4) 122.8(4) 7_57555 2_56555
B B O3 64.8(3) 62.2(3) 63.6(3) 7_57555 2_57555
B B O3 126.8(5) 123.0(4) 124.7(4) 7_57555 3_64655
B B O3 63.4(3) 60.1(3) 61.9(3) 7_57555 3_65655
B B O4 100.3(5) 100.3(5) 100.3(5) 7_57555 .
B B O4 20.8(2) 20.8(2) 20.8(2) 7_57555 1_56555
B B O4 64.2(3) 64.2(3) 64.2(3) 7_57555 3_65755
Si B Si 135(3) 135(3) 135(3) . 1_56555
Si B Si 23(3) 23(3) 23(3) . 3_64755
Si B Si 91(3) 91(3) 91(3) . 3_65755
Si B O1 107(3) 107(3) 107(3) . .
Si B O1 148(3) 148(3) 148(3) . 1_56555
Si B O1 12(2) 12(2) 12(2) . 3_64755
Si B O1 78(3) 78(3) 78(3) . 3_65755
Si B O2 36(3) 36(3) 36(3) . .
Si B O2 121(3) 121(3) 121(3) . 1_56555
Si B O2 19(2) 19(2) 19(2) . 3_64755
Si B O2 79(3) 79(3) 79(3) . 3_65755
Si B O2 9(3) 9(3) 9(3) . 5_66755
Si B O2 111(3) 111(3) 111(3) . 5_67755
Si B O2 33(3) 33(3) 33(3) . 7_55555
Si B O2 89(3) 89(3) 89(3) . 7_56555
Si B O3 81(3) 70(3) 76(3) . 1_55655
Si B O3 132(3) 130(3) 131(3) . 1_56655
Si B O3 97(3) 95(3) 97(3) . 2_56555
Si B O3 154(3) 150(3) 152(3) . 2_57555
Si B O3 43(3) 41(3) 42(3) . 3_64655
Si B O3 92(3) 89(3) 90(3) . 3_65655
Si B O4 120(3) 120(3) 120(3) . .
Si B O4 158(3) 158(3) 158(3) . 1_56555
Si B O4 75(3) 75(3) 75(3) . 3_65755
Si B Si 131.8(5) 131.8(5) 131.8(5) 1_56555 3_64755
Si B Si 49.6(3) 49.6(3) 49.6(3) 1_56555 3_65755
Si B O1 103.4(6) 103.4(6) 103.4(6) 1_56555 .
Si B O1 22.0(2) 22.0(2) 22.0(2) 1_56555 1_56555
Si B O1 123.4(4) 123.4(4) 123.4(4) 1_56555 3_64755
Si B O1 56.4(3) 56.4(3) 56.4(3) 1_56555 3_65755
Si B O2 131.2(8) 131.2(8) 131.2(8) 1_56555 .
Si B O2 22.0(4) 22.0(4) 22.0(4) 1_56555 1_56555
Si B O2 152.9(5) 152.9(5) 152.9(5) 1_56555 3_64755
Si B O2 56.1(7) 56.1(7) 56.1(7) 1_56555 3_65755
Si B O2 130.3(7) 130.3(7) 130.3(7) 1_56555 5_66755
Si B O2 24.1(4) 24.1(4) 24.1(4) 1_56555 5_67755
Si B O2 157.1(5) 157.1(5) 157.1(5) 1_56555 7_55555
Si B O2 59.9(8) 59.9(8) 59.9(8) 1_56555 7_56555
Si B O3 100.5(6) 99.2(5) 99.8(5) 1_56555 1_55655
Si B O3 22.8(4) 17.9(3) 20.4(3) 1_56555 1_56655
Si B O3 127.7(4) 124.7(4) 126.1(4) 1_56555 2_56555
Si B O3 68.0(3) 65.6(3) 66.9(3) 1_56555 2_57555
Si B O3 124.6(5) 120.9(4) 122.6(4) 1_56555 3_64655
Si B O3 61.3(3) 58.1(3) 59.8(3) 1_56555 3_65655
Si B O4 103.7(5) 103.7(5) 103.7(5) 1_56555 .
Si B O4 24.2(2) 24.2(2) 24.2(2) 1_56555 1_56555
Si B O4 60.7(3) 60.7(3) 60.7(3) 1_56555 3_65755
Si B Si 82.3(4) 82.3(4) 82.3(4) 3_64755 3_65755
Si B O1 87.6(6) 87.6(6) 87.6(6) 3_64755 .
Si B O1 134.1(4) 134.1(4) 134.1(4) 3_64755 1_56555
Si B O1 22.8(3) 22.8(3) 22.8(3) 3_64755 3_64755
Si B O1 79.3(3) 79.3(3) 79.3(3) 3_64755 3_65755
Si B O2 13.8(5) 13.8(5) 13.8(5) 3_64755 .
Si B O2 111.8(5) 111.8(5) 111.8(5) 3_64755 1_56555
Si B O2 24.8(3) 24.8(3) 24.8(3) 3_64755 3_64755
Si B O2 78.0(8) 78.0(8) 78.0(8) 3_64755 3_65755
Si B O2 16.2(5) 16.2(5) 16.2(5) 3_64755 5_66755
Si B O2 108.8(5) 108.8(5) 108.8(5) 3_64755 5_67755
Si B O2 26.4(3) 26.4(3) 26.4(3) 3_64755 7_55555
Si B O2 74.9(8) 74.9(8) 74.9(8) 3_64755 7_56555
Si B O3 103.5(7) 93.2(9) 98.8(8) 3_64755 1_55655
Si B O3 141.9(5) 137.1(5) 139.6(5) 3_64755 1_56655
Si B O3 103.3(3) 100.0(4) 101.7(3) 3_64755 2_56555
Si B O3 160.2(4) 159.1(4) 159.7(4) 3_64755 2_57555
Si B O3 19.9(3) 17.8(3) 18.9(3) 3_64755 3_64655
Si B O3 77.2(4) 73.9(4) 75.4(4) 3_64755 3_65655
Si B O4 109.0(6) 109.0(6) 109.0(6) 3_64755 .
Si B O4 145.3(4) 145.3(4) 145.3(4) 3_64755 1_56555
Si B O4 72.9(3) 72.9(3) 72.9(3) 3_64755 3_65755
Si B O1 102.8(7) 102.8(7) 102.8(7) 3_65755 .
Si B O1 57.5(3) 57.5(3) 57.5(3) 3_65755 1_56555
Si B O1 78.9(4) 78.9(4) 78.9(4) 3_65755 3_64755
Si B O1 24.7(3) 24.7(3) 24.7(3) 3_65755 3_65755
Si B O2 82.7(7) 82.7(7) 82.7(7) 3_65755 .
Si B O2 30.6(3) 30.6(3) 30.6(3) 3_65755 1_56555
Si B O2 105.3(5) 105.3(5) 105.3(5) 3_65755 3_64755
Si B O2 20.1(6) 20.1(6) 20.1(6) 3_65755 3_65755
Si B O2 83.8(7) 83.8(7) 83.8(7) 3_65755 5_66755
Si B O2 28.6(4) 28.6(4) 28.6(4) 3_65755 5_67755
Si B O2 107.8(5) 107.8(5) 107.8(5) 3_65755 7_55555
Si B O2 18.6(7) 18.6(7) 18.6(7) 3_65755 7_56555
Si B O3 119.3(8) 110.1(10) 115.2(9) 3_65755 1_55655
Si B O3 65.9(4) 59.7(4) 62.9(4) 3_65755 1_56655
Si B O3 170.5(5) 169.3(5) 170.1(5) 3_65755 2_56555
Si B O3 116.8(4) 113.7(4) 115.3(4) 3_65755 2_57555
Si B O3 76.7(4) 73.1(4) 74.8(4) 3_65755 3_64655
Si B O3 20.6(3) 19.0(3) 19.8(3) 3_65755 3_65655
Si B O4 128.0(8) 128.0(8) 128.0(8) 3_65755 .
Si B O4 67.3(3) 67.3(3) 67.3(3) 3_65755 1_56555
Si B O4 20.3(3) 20.3(3) 20.3(3) 3_65755 3_65755
O1 B O1 81.6(5) 81.6(5) 81.6(5) . 1_56555
O1 B O1 110.4(6) 110.4(6) 110.4(6) . 3_64755
O1 B O1 126.8(8) 126.8(8) 126.8(8) . 3_65755
O1 B O2 74.1(7) 74.1(7) 74.1(7) . .
O1 B O2 95.6(6) 95.6(6) 95.6(6) . 1_56555
O1 B O2 91.3(5) 91.3(5) 91.3(5) . 3_64755
O1 B O2 121.7(10) 121.7(10) 121.7(10) . 3_65755
O1 B O2 103.0(8) 103.0(8) 103.0(8) . 5_66755
O1 B O2 113.6(7) 113.6(7) 113.6(7) . 5_67755
O1 B O2 75.6(5) 75.6(5) 75.6(5) . 7_55555
O1 B O2 85.4(9) 85.4(9) 85.4(9) . 7_56555
O1 B O3 146.9(11) 137.4(11) 141.9(11) . 1_55655
O1 B O3 118.6(6) 118.0(5) 118.3(5) . 1_56655
O1 B O3 70.1(6) 67.0(6) 68.6(6) . 2_56555
O1 B O3 80.0(6) 77.7(6) 79.0(6) . 2_57555
O1 B O3 73.1(6) 72.8(6) 72.9(6) . 3_64655
O1 B O3 84.3(6) 83.5(6) 83.9(6) . 3_65655
O1 B O4 32.1(6) 32.1(6) 32.1(6) . .
O1 B O4 83.5(5) 83.5(5) 83.5(5) . 1_56555
O1 B O4 119.3(7) 119.3(7) 119.3(7) . 3_65755
O1 B O1 136.4(4) 136.4(4) 136.4(4) 1_56555 3_64755
O1 B O1 72.4(2) 72.4(2) 72.4(2) 1_56555 3_65755
O1 B O2 126.9(7) 126.9(7) 126.9(7) 1_56555 .
O1 B O2 27.4(3) 27.4(3) 27.4(3) 1_56555 1_56555
O1 B O2 158.7(5) 158.7(5) 158.7(5) 1_56555 3_64755
O1 B O2 70.7(7) 70.7(7) 70.7(7) 1_56555 3_65755
O1 B O2 140.8(7) 140.8(7) 140.8(7) 1_56555 5_66755
O1 B O2 40.7(3) 40.7(3) 40.7(3) 1_56555 5_67755
O1 B O2 149.2(4) 149.2(4) 149.2(4) 1_56555 7_55555
O1 B O2 60.0(8) 60.0(8) 60.0(8) 1_56555 7_56555
O1 B O3 119.2(6) 114.5(5) 116.7(6) 1_56555 1_55655
O1 B O3 39.9(2) 37.3(2) 38.5(2) 1_56555 1_56655
O1 B O3 115.9(3) 114.2(3) 115.0(3) 1_56555 2_56555
O1 B O3 60.8(3) 57.2(3) 59.1(3) 1_56555 2_57555
O1 B O3 120.2(4) 116.8(4) 118.3(4) 1_56555 3_64655
O1 B O3 60.7(3) 57.5(3) 59.2(3) 1_56555 3_65655
O1 B O4 83.9(5) 83.9(5) 83.9(5) 1_56555 .
O1 B O4 11.21(19) 11.21(19) 11.21(19) 1_56555 1_56555
O1 B O4 74.2(2) 74.2(2) 74.2(2) 1_56555 3_65755
O1 B O1 66.9(2) 66.9(2) 66.9(2) 3_64755 3_65755
O1 B O2 36.5(5) 36.5(5) 36.5(5) 3_64755 .
O1 B O2 109.2(4) 109.2(4) 109.2(4) 3_64755 1_56555
O1 B O2 29.7(3) 29.7(3) 29.7(3) 3_64755 3_64755
O1 B O2 67.5(7) 67.5(7) 67.5(7) 3_64755 3_65755
O1 B O2 8.2(5) 8.2(5) 8.2(5) 3_64755 5_66755
O1 B O2 99.5(4) 99.5(4) 99.5(4) 3_64755 5_67755
O1 B O2 41.3(2) 41.3(2) 41.3(2) 3_64755 7_55555
O1 B O2 78.8(8) 78.8(8) 78.8(8) 3_64755 7_56555
O1 B O3 85.4(7) 73.5(9) 80.0(8) 3_64755 1_55655
O1 B O3 124.1(4) 121.0(4) 122.6(4) 3_64755 1_56655
O1 B O3 109.3(3) 107.2(3) 108.3(3) 3_64755 2_56555
O1 B O3 163.8(5) 159.7(4) 161.6(4) 3_64755 2_57555
O1 B O3 40.2(2) 39.2(2) 39.7(2) 3_64755 3_64655
O1 B O3 81.4(3) 78.6(3) 79.9(3) 3_64755 3_65655
O1 B O4 128.8(5) 128.8(5) 128.8(5) 3_64755 .
O1 B O4 145.7(4) 145.7(4) 145.7(4) 3_64755 1_56555
O1 B O4 63.3(2) 63.3(2) 63.3(2) 3_64755 3_65755
O1 B O2 85.4(7) 85.4(7) 85.4(7) 3_65755 .
O1 B O2 46.0(3) 46.0(3) 46.0(3) 3_65755 1_56555
O1 B O2 96.6(4) 96.6(4) 96.6(4) 3_65755 3_64755
O1 B O2 5.0(5) 5.0(5) 5.0(5) 3_65755 3_65755
O1 B O2 74.0(6) 74.0(6) 74.0(6) 3_65755 5_66755
O1 B O2 32.6(3) 32.6(3) 32.6(3) 3_65755 5_67755
O1 B O2 105.3(4) 105.3(4) 105.3(4) 3_65755 7_55555
O1 B O2 41.4(6) 41.4(6) 41.4(6) 3_65755 7_56555
O1 B O3 95.8(7) 85.6(9) 91.2(8) 3_65755 1_55655
O1 B O3 63.0(3) 57.8(3) 60.5(3) 3_65755 1_56655
O1 B O3 165.9(4) 163.2(4) 164.5(4) 3_65755 2_56555
O1 B O3 121.6(3) 120.2(3) 121.0(3) 3_65755 2_57555
O1 B O3 81.3(3) 78.5(3) 79.8(3) 3_65755 3_64655
O1 B O3 43.2(2) 42.6(2) 42.9(2) 3_65755 3_65655
O1 B O4 152.2(7) 152.2(7) 152.2(7) 3_65755 .
O1 B O4 79.6(2) 79.6(2) 79.6(2) 3_65755 1_56555
O1 B O4 8.91(18) 8.91(18) 8.91(18) 3_65755 3_65755
O2 B O2 109.4(8) 109.4(8) 109.4(8) . 1_56555
O2 B O2 32.2(6) 32.2(6) 32.2(6) . 3_64755
O2 B O2 83.1(9) 83.1(9) 83.1(9) . 3_65755
O2 B O2 30.0(6) 30.0(6) 30.0(6) . 5_66755
O2 B O2 111.0(8) 111.0(8) 111.0(8) . 5_67755
O2 B O2 26.0(6) 26.0(6) 26.0(6) . 7_55555
O2 B O2 71.4(10) 71.4(10) 71.4(10) . 7_56555
O2 B O3 115.4(9) 106.0(10) 111.1(10) . 1_55655
O2 B O3 147.7(8) 141.8(8) 144.8(8) . 1_56655
O2 B O3 100.9(7) 97.2(7) 99.2(7) . 2_56555
O2 B O3 150.8(7) 150.1(7) 150.5(7) . 2_57555
O2 B O3 10.4(6) 6.8(6) 8.9(6) . 3_64655
O2 B O3 73.3(7) 70.0(7) 71.5(7) . 3_65655
O2 B O4 97.9(8) 97.9(8) 97.9(8) . .
O2 B O4 137.4(7) 137.4(7) 137.4(7) . 1_56555
O2 B O4 77.8(6) 77.8(6) 77.8(6) . 3_65755
O2 B O2 135.7(5) 135.7(5) 135.7(5) 1_56555 3_64755
O2 B O2 43.7(7) 43.7(7) 43.7(7) 1_56555 3_65755
O2 B O2 114.4(7) 114.4(7) 114.4(7) 1_56555 5_66755
O2 B O2 18.2(3) 18.2(3) 18.2(3) 1_56555 5_67755
O2 B O2 135.4(5) 135.4(5) 135.4(5) 1_56555 7_55555
O2 B O2 38.0(8) 38.0(8) 38.0(8) 1_56555 7_56555
O2 B O3 116.8(6) 114.5(7) 115.9(6) 1_56555 1_55655
O2 B O3 43.6(4) 37.8(4) 40.7(4) 1_56555 1_56655
O2 B O3 143.2(5) 141.5(4) 142.3(5) 1_56555 2_56555
O2 B O3 86.3(4) 83.3(4) 84.9(4) 1_56555 2_57555
O2 B O3 102.8(5) 99.1(5) 100.7(5) 1_56555 3_64655
O2 B O3 39.4(3) 36.1(4) 38.0(4) 1_56555 3_65655
O2 B O4 108.0(6) 108.0(6) 108.0(6) 1_56555 .
O2 B O4 36.7(3) 36.7(3) 36.7(3) 1_56555 1_56555
O2 B O4 46.9(3) 46.9(3) 46.9(3) 1_56555 3_65755
O2 B O2 96.8(8) 96.8(8) 96.8(8) 3_64755 3_65755
O2 B O2 22.6(5) 22.6(5) 22.6(5) 3_64755 5_66755
O2 B O2 128.9(5) 128.9(5) 128.9(5) 3_64755 5_67755
O2 B O2 15.7(3) 15.7(3) 15.7(3) 3_64755 7_55555
O2 B O2 99.6(9) 99.6(9) 99.6(9) 3_64755 7_56555
O2 B O3 84.2(6) 76.9(7) 81.1(6) 3_64755 1_55655
O2 B O3 149.8(4) 148.7(4) 149.4(4) 3_64755 1_56655
O2 B O3 81.6(3) 78.9(3) 80.3(3) 3_64755 2_56555
O2 B O3 140.9(4) 137.9(4) 139.4(4) 3_64755 2_57555
O2 B O3 42.0(3) 38.7(3) 40.5(3) 3_64755 3_64655
O2 B O3 101.9(4) 98.7(4) 100.2(4) 3_64755 3_65655
O2 B O4 100.8(5) 100.8(5) 100.8(5) 3_64755 .
O2 B O4 169.6(5) 169.6(5) 169.6(5) 3_64755 1_56555
O2 B O4 92.3(4) 92.3(4) 92.3(4) 3_64755 3_65755
O2 B O2 74.2(9) 74.2(9) 74.2(9) 3_65755 5_66755
O2 B O2 32.1(7) 32.1(7) 32.1(7) 3_65755 5_67755
O2 B O2 104.3(8) 104.3(8) 104.3(8) 3_65755 7_55555
O2 B O2 36.4(7) 36.4(7) 36.4(7) 3_65755 7_56555
O2 B O3 100.8(9) 90.6(11) 96.5(10) 3_65755 1_55655
O2 B O3 64.9(7) 59.4(7) 62.3(7) 3_65755 1_56655
O2 B O3 170.6(8) 168.2(8) 169.5(8) 3_65755 2_56555
O2 B O3 122.9(7) 121.1(7) 122.0(7) 3_65755 2_57555
O2 B O3 78.7(7) 75.6(7) 77.0(7) 3_65755 3_64655
O2 B O3 38.2(6) 37.6(5) 37.9(5) 3_65755 3_65655
O2 B O4 148.0(10) 148.0(10) 148.0(10) 3_65755 .
O2 B O4 78.5(7) 78.5(7) 78.5(7) 3_65755 1_56555
O2 B O4 5.3(6) 5.3(6) 5.3(6) 3_65755 3_65755
O2 B O2 106.3(7) 106.3(7) 106.3(7) 5_66755 5_67755
O2 B O2 33.2(5) 33.2(5) 33.2(5) 5_66755 7_55555
O2 B O2 81.4(10) 81.4(10) 81.4(10) 5_66755 7_56555
O2 B O3 88.6(8) 77.5(10) 83.9(9) 5_66755 1_55655
O2 B O3 132.3(7) 129.1(7) 130.9(7) 5_66755 1_56655
O2 B O3 103.7(6) 101.3(6) 102.5(6) 5_66755 2_56555
O2 B O3 162.0(7) 158.3(7) 160.1(7) 5_66755 2_57555
O2 B O3 35.3(5) 33.7(5) 34.5(5) 5_66755 3_64655
O2 B O3 83.9(6) 80.9(6) 82.3(6) 5_66755 3_65655
O2 B O4 120.6(8) 120.6(8) 120.6(8) 5_66755 .
O2 B O4 151.2(7) 151.2(7) 151.2(7) 5_66755 1_56555
O2 B O4 69.7(6) 69.7(6) 69.7(6) 5_66755 3_65755
O2 B O2 135.1(5) 135.1(5) 135.1(5) 5_67755 7_55555
O2 B O2 43.9(8) 43.9(8) 43.9(8) 5_67755 7_56555
O2 B O3 101.6(6) 97.4(7) 99.9(6) 5_67755 1_55655
O2 B O3 37.3(4) 31.2(5) 34.4(4) 5_67755 1_56655
O2 B O3 151.2(5) 147.8(5) 149.4(5) 5_67755 2_56555
O2 B O3 91.6(4) 89.4(4) 90.6(4) 5_67755 2_57555
O2 B O3 105.2(5) 101.7(5) 103.4(5) 5_67755 3_64655
O2 B O3 45.8(3) 43.0(4) 44.5(3) 5_67755 3_65655
O2 B O4 124.4(6) 124.4(6) 124.4(6) 5_67755 .
O2 B O4 47.0(3) 47.0(3) 47.0(3) 5_67755 1_56555
O2 B O4 36.7(3) 36.7(3) 36.7(3) 5_67755 3_65755
O2 B O2 97.4(9) 97.4(9) 97.4(9) 7_55555 7_56555
O2 B O3 96.2(5) 90.7(6) 93.7(6) 7_55555 1_55655
O2 B O3 165.0(4) 162.2(5) 163.8(5) 7_55555 1_56655
O2 B O3 77.1(3) 73.8(4) 75.6(3) 7_55555 2_56555
O2 B O3 134.4(4) 132.8(4) 133.6(4) 7_55555 2_57555
O2 B O3 36.4(3) 32.7(3) 34.8(3) 7_55555 3_64655
O2 B O3 99.3(4) 96.0(4) 97.4(4) 7_55555 3_65655
O2 B O4 87.6(5) 87.6(5) 87.6(5) 7_55555 .
O2 B O4 157.0(4) 157.0(4) 157.0(4) 7_55555 1_56555
O2 B O4 99.2(4) 99.2(4) 99.2(4) 7_55555 3_65755
O2 B O3 137.2(11) 126.7(13) 132.4(12) 7_56555 1_55655
O2 B O3 79.9(8) 73.7(8) 76.8(8) 7_56555 1_56655
O2 B O3 155.4(8) 152.3(9) 154.0(8) 7_56555 2_56555
O2 B O3 120.3(8) 116.6(8) 118.6(8) 7_56555 2_57555
O2 B O3 64.8(8) 61.0(8) 62.7(8) 7_56555 3_64655
O2 B O3 2.5(7) 1.6(6) 1.8(6) 7_56555 3_65655
O2 B O4 113.6(10) 113.6(10) 113.6(10) 7_56555 .
O2 B O4 71.1(8) 71.1(8) 71.1(8) 7_56555 1_56555
O2 B O4 34.5(6) 34.5(6) 34.5(6) 7_56555 3_65755
O3 B O3 82.9(5) 76.6(5) 79.8(5) 1_55655 1_56655
O3 B O3 78.8(9) 69.0(6) 73.4(7) 1_55655 2_56555
O3 B O3 89.9(11) 77.6(8) 83.2(9) 1_55655 2_57555
O3 B O3 122.5(7) 111.7(9) 117.7(8) 1_55655 3_64655
O3 B O3 138.7(8) 128.2(10) 134.0(9) 1_55655 3_65655
O3 B O4 119.3(12) 107.4(10) 112.8(11) 1_55655 .
O3 B O4 112.2(7) 105.7(6) 108.7(6) 1_55655 1_56555
O3 B O4 103.2(7) 92.2(10) 98.2(8) 1_55655 3_65755
O3 B O3 119.3(5) 113.1(5) 116.1(5) 1_56655 2_56555
O3 B O3 63.4(3) 58.2(3) 60.8(3) 1_56655 2_57555
O3 B O3 140.9(5) 134.2(5) 137.5(5) 1_56655 3_64655
O3 B O3 80.6(4) 73.5(4) 77.2(4) 1_56655 3_65655
O3 B O4 110.0(5) 107.1(5) 108.5(5) 1_56655 .
O3 B O4 35.36(17) 34.58(16) 34.89(16) 1_56655 1_56555
O3 B O4 70.1(4) 64.6(4) 67.4(4) 1_56655 3_65755
O3 B O3 62.1(3) 56.7(3) 59.2(3) 2_56555 2_57555
O3 B O3 109.6(3) 102.3(4) 106.2(4) 2_56555 3_64655
O3 B O3 153.6(4) 151.2(4) 152.5(4) 2_56555 3_65655
O3 B O4 43.0(5) 41.3(5) 42.2(5) 2_56555 .
O3 B O4 107.0(3) 104.9(3) 105.9(3) 2_56555 1_56555
O3 B O4 169.6(3) 169.1(4) 169.5(3) 2_56555 3_65755
O3 B O3 152.9(4) 150.3(4) 151.7(4) 2_57555 3_64655
O3 B O3 120.7(4) 114.0(4) 117.6(4) 2_57555 3_65655
O3 B O4 53.2(5) 52.2(5) 52.7(5) 2_57555 .
O3 B O4 50.0(3) 46.6(3) 48.4(3) 2_57555 1_56555
O3 B O4 127.9(3) 126.0(3) 127.1(3) 2_57555 3_65755
O3 B O3 66.7(4) 59.7(3) 62.9(3) 3_64655 3_65655
O3 B O4 100.3(6) 98.9(6) 99.7(6) 3_64655 .
O3 B O4 130.8(4) 127.6(4) 129.1(4) 3_64655 1_56555
O3 B O4 73.3(3) 70.3(3) 71.7(3) 3_64655 3_65755
O3 B O4 112.1(7) 111.9(7) 112.0(7) 3_65655 .
O3 B O4 71.8(3) 68.7(3) 70.4(3) 3_65655 1_56555
O3 B O4 36.14(18) 36.00(19) 36.05(18) 3_65655 3_65755
O4 B O4 79.5(4) 79.5(4) 79.5(4) . 1_56555
O4 B O4 147.7(7) 147.7(7) 147.7(7) . 3_65755
O4 B O4 82.5(2) 82.5(2) 82.6(2) 1_56555 3_65755
Sr Si Sr 75.5(3) 72.4(3) 73.9(3) . 2_56455
Sr Si Sr 80.8(3) 77.2(3) 79.1(3) . 2_56555
Sr Si Sr 75.5(3) 72.4(3) 73.9(3) . 2_57455
Sr Si Sr 80.8(3) 77.2(3) 79.1(3) . 2_57555
Sr Si Sr 142.5(5) 139.7(4) 141.1(4) . 4_56655
Sr Si B 87.7(3) 87.6(3) 87.7(3) . 1_54555
Sr Si B 64(3) 63(3) 64(3) . .
Sr Si B 140.2(3) 139.7(3) 140.0(3) . 3_64755
Sr Si B 133.3(3) 133.0(3) 133.2(3) . 3_65755
Sr Si B 133.3(3) 133.0(3) 133.2(3) . 5_66755
Sr Si B 140.2(3) 139.7(3) 140.0(3) . 5_67755
Sr Si B 64(3) 63(3) 64(3) . 7_56555
Sr Si B 87.7(3) 87.6(3) 87.7(3) . 7_57555
Sr Si Si 90.0(3) 90.0(3) 90.0(3) . 1_54555
Sr Si Si 90.0(3) 90.0(3) 90.0(3) . 1_56555
Sr Si Si 135.1(3) 134.8(3) 134.9(3) . 3_64755
Sr Si Si 135.1(3) 134.8(3) 134.9(3) . 3_65755
Sr Si O1 91.5(7) 90.1(7) 90.8(7) . .
Sr Si O1 96.5(4) 95.0(4) 95.7(4) . 1_55655
Sr Si O1 126.6(3) 125.6(4) 126.1(3) . 3_64755
Sr Si O1 126.6(3) 125.6(4) 126.1(3) . 3_65755
Sr Si O2 139.0(7) 138.6(7) 138.8(7) . .
Sr Si O2 109.6(3) 109.5(3) 109.6(3) . 1_56555
Sr Si O2 107.6(4) 107.2(4) 107.4(4) . 3_64755
Sr Si O2 126.9(7) 126.1(7) 126.5(7) . 3_65755
Sr Si O2 126.9(7) 126.1(7) 126.5(7) . 5_66755
Sr Si O2 107.6(4) 107.2(4) 107.4(4) . 5_67755
Sr Si O2 109.6(3) 109.5(3) 109.6(3) . 7_55555
Sr Si O2 139.0(7) 138.6(7) 138.8(7) . 7_56555
Sr Si O3 47.6(10) 36.5(6) 41.4(8) . 1_55655
Sr Si O3 40.2(3) 37.1(2) 38.5(3) . 2_56555
Sr Si O3 40.2(3) 37.1(2) 38.5(3) . 2_57555
Sr Si O3 148.2(2) 144.1(3) 146.3(3) . 3_64655
Sr Si O3 148.2(2) 144.1(3) 146.3(3) . 3_65655
Sr Si O4 63.3(5) 61.9(5) 62.6(5) . .
Sr Si O4 85.5(3) 84.1(3) 84.8(3) . 1_55655
Sr Si O4 136.0(3) 135.0(3) 135.5(3) . 3_64755
Sr Si O4 136.0(3) 135.0(3) 135.5(3) . 3_65755
Sr Si Sr 104.72(16) 103.29(16) 103.96(16) 2_56455 2_56555
Sr Si Sr 65.8(2) 64.6(2) 65.2(2) 2_56455 2_57455
Sr Si Sr 153.5(5) 151.9(4) 152.7(4) 2_56455 2_57555
Sr Si Sr 75.7(3) 71.2(3) 73.5(3) 2_56455 4_56655
Sr Si B 54.4(2) 53.8(2) 54.1(2) 2_56455 1_54555
Sr Si B 84(3) 83(3) 83(3) 2_56455 .
Sr Si B 94.3(3) 91.5(3) 93.0(3) 2_56455 3_64755
Sr Si B 137.6(5) 134.0(5) 135.9(5) 2_56455 3_65755
Sr Si B 88.9(3) 86.3(3) 87.6(3) 2_56455 5_66755
Sr Si B 136.8(5) 132.9(5) 135.0(5) 2_56455 5_67755
Sr Si B 24(3) 22(3) 23(3) 2_56455 7_56555
Sr Si B 119.6(4) 119.0(4) 119.3(4) 2_56455 7_57555
Sr Si Si 57.7(2) 57.1(2) 57.4(2) 2_56455 1_54555
Sr Si Si 122.9(4) 122.3(4) 122.6(4) 2_56455 1_56555
Sr Si Si 87.8(3) 85.1(3) 86.6(3) 2_56455 3_64755
Sr Si Si 135.1(5) 131.4(5) 133.3(5) 2_56455 3_65755
Sr Si O1 38.9(3) 36.4(3) 37.7(3) 2_56455 .
Sr Si O1 145.90(17) 144.1(2) 144.99(19) 2_56455 1_55655
Sr Si O1 107.85(15) 106.08(16) 107.01(16) 2_56455 3_64755
Sr Si O1 159.2(5) 155.1(5) 157.2(5) 2_56455 3_65755
Sr Si O2 75.8(7) 72.4(7) 74.2(7) 2_56455 .
Sr Si O2 123.3(4) 121.5(4) 122.5(4) 2_56455 1_56555
Sr Si O2 76.3(3) 75.2(3) 75.8(3) 2_56455 3_64755
Sr Si O2 152.6(8) 148.9(8) 150.8(8) 2_56455 3_65755
Sr Si O2 99.1(6) 97.2(6) 98.1(6) 2_56455 5_66755
Sr Si O2 139.8(4) 138.3(4) 139.1(4) 2_56455 5_67755
Sr Si O2 62.5(3) 60.8(3) 61.7(3) 2_56455 7_55555
Sr Si O2 116.0(8) 112.3(8) 114.3(8) 2_56455 7_56555
Sr Si O3 114.3(9) 103.7(7) 108.5(8) 2_56455 1_55655
Sr Si O3 38.1(2) 36.8(2) 37.4(2) 2_56455 2_56555
Sr Si O3 74.9(3) 72.1(2) 73.5(3) 2_56455 2_57555
Sr Si O3 83.4(2) 77.3(3) 80.5(3) 2_56455 3_64655
Sr Si O3 116.0(4) 113.1(4) 114.6(4) 2_56455 3_65655
Sr Si O4 34.20(17) 32.94(14) 33.51(16) 2_56455 .
Sr Si O4 141.5(2) 138.7(3) 140.1(3) 2_56455 1_55655
Sr Si O4 108.94(17) 106.57(19) 107.81(18) 2_56455 3_64755
Sr Si O4 150.8(4) 146.6(4) 148.8(4) 2_56455 3_65755
Sr Si Sr 153.5(5) 151.9(4) 152.7(4) 2_56555 2_57455
Sr Si Sr 75.5(3) 72.2(3) 73.9(3) 2_56555 2_57555
Sr Si Sr 131.4(3) 127.6(3) 129.4(3) 2_56555 4_56655
Sr Si B 55.9(2) 54.4(2) 55.1(2) 2_56555 1_54555
Sr Si B 141(3) 137(3) 139(3) 2_56555 .
Sr Si B 69.7(3) 65.4(3) 67.5(3) 2_56555 3_64755
Sr Si B 115.3(5) 113.0(5) 114.1(5) 2_56555 3_65755
Sr Si B 66.1(3) 61.9(3) 63.9(3) 2_56555 5_66755
Sr Si B 111.8(5) 109.1(5) 110.4(5) 2_56555 5_67755
Sr Si B 82(3) 81(3) 82(3) 2_56555 7_56555
Sr Si B 129.8(4) 127.9(4) 128.9(4) 2_56555 7_57555
Sr Si Si 53.9(2) 52.3(2) 53.1(2) 2_56555 1_54555
Sr Si Si 127.7(4) 126.1(4) 126.9(4) 2_56555 1_56555
Sr Si Si 68.7(3) 64.6(3) 66.6(3) 2_56555 3_64755
Sr Si Si 117.1(5) 114.6(5) 115.8(5) 2_56555 3_65755
Sr Si O1 141.6(3) 140.8(3) 141.2(3) 2_56555 .
Sr Si O1 41.71(18) 40.59(17) 41.12(18) 2_56555 1_55655
Sr Si O1 50.0(2) 45.6(2) 47.7(2) 2_56555 3_64755
Sr Si O1 92.7(4) 90.8(4) 91.7(4) 2_56555 3_65755
Sr Si O2 86.2(7) 82.3(7) 84.1(7) 2_56555 .
Sr Si O2 133.9(4) 133.1(4) 133.5(4) 2_56555 1_56555
Sr Si O2 49.6(3) 46.4(3) 47.9(3) 2_56555 3_64755
Sr Si O2 101.7(8) 99.8(8) 100.7(8) 2_56555 3_65755
Sr Si O2 53.2(6) 48.9(6) 51.0(6) 2_56555 5_66755
Sr Si O2 117.0(5) 116.2(5) 116.6(5) 2_56555 5_67755
Sr Si O2 65.4(2) 62.5(2) 63.9(2) 2_56555 7_55555
Sr Si O2 133.0(9) 129.8(9) 131.3(9) 2_56555 7_56555
Sr Si O3 53.6(5) 44.1(5) 49.1(5) 2_56555 1_55655
Sr Si O3 84.2(2) 82.2(2) 83.2(2) 2_56555 2_56555
Sr Si O3 118.2(4) 115.3(4) 116.8(4) 2_56555 2_57555
Sr Si O3 87.6(2) 85.2(2) 86.4(2) 2_56555 3_64655
Sr Si O3 128.6(4) 123.1(4) 125.7(4) 2_56555 3_65655
Sr Si O4 128.2(5) 125.7(5) 127.0(5) 2_56555 .
Sr Si O4 38.25(16) 37.34(16) 37.80(16) 2_56555 1_55655
Sr Si O4 59.2(2) 54.9(2) 57.0(2) 2_56555 3_64755
Sr Si O4 95.2(3) 92.7(3) 93.9(3) 2_56555 3_65755
Sr Si Sr 104.72(16) 103.29(16) 103.96(16) 2_57455 2_57555
Sr Si Sr 75.7(3) 71.2(3) 73.5(3) 2_57455 4_56655
Sr Si B 119.6(4) 119.0(4) 119.3(4) 2_57455 1_54555
Sr Si B 24(3) 22(3) 23(3) 2_57455 .
Sr Si B 136.8(5) 132.9(5) 135.0(5) 2_57455 3_64755
Sr Si B 88.9(3) 86.3(3) 87.6(3) 2_57455 3_65755
Sr Si B 137.6(5) 134.0(5) 135.9(5) 2_57455 5_66755
Sr Si B 94.3(3) 91.5(3) 92.9(3) 2_57455 5_67755
Sr Si B 84(3) 83(3) 83(3) 2_57455 7_56555
Sr Si B 54.4(2) 53.8(2) 54.1(2) 2_57455 7_57555
Sr Si Si 122.9(4) 122.3(4) 122.6(4) 2_57455 1_54555
Sr Si Si 57.7(2) 57.1(2) 57.4(2) 2_57455 1_56555
Sr Si Si 135.1(5) 131.4(5) 133.3(5) 2_57455 3_64755
Sr Si Si 87.8(3) 85.1(3) 86.6(3) 2_57455 3_65755
Sr Si O1 38.9(3) 36.4(3) 37.7(3) 2_57455 .
Sr Si O1 145.90(17) 144.1(2) 144.99(19) 2_57455 1_55655
Sr Si O1 159.2(5) 155.1(5) 157.2(5) 2_57455 3_64755
Sr Si O1 107.85(15) 106.08(16) 107.01(16) 2_57455 3_65755
Sr Si O2 116.0(8) 112.3(8) 114.3(8) 2_57455 .
Sr Si O2 62.5(3) 60.8(3) 61.7(3) 2_57455 1_56555
Sr Si O2 139.8(4) 138.3(4) 139.1(4) 2_57455 3_64755
Sr Si O2 99.1(6) 97.2(6) 98.1(6) 2_57455 3_65755
Sr Si O2 152.6(8) 148.9(8) 150.8(8) 2_57455 5_66755
Sr Si O2 76.3(3) 75.2(3) 75.8(3) 2_57455 5_67755
Sr Si O2 123.3(4) 121.5(4) 122.5(4) 2_57455 7_55555
Sr Si O2 75.8(7) 72.4(7) 74.2(7) 2_57455 7_56555
Sr Si O3 114.3(9) 103.7(7) 108.5(8) 2_57455 1_55655
Sr Si O3 74.9(3) 72.1(2) 73.5(3) 2_57455 2_56555
Sr Si O3 38.1(2) 36.8(2) 37.4(2) 2_57455 2_57555
Sr Si O3 116.0(4) 113.1(4) 114.6(4) 2_57455 3_64655
Sr Si O3 83.4(2) 77.3(3) 80.5(3) 2_57455 3_65655
Sr Si O4 34.20(17) 32.94(14) 33.51(16) 2_57455 .
Sr Si O4 141.5(2) 138.7(3) 140.1(3) 2_57455 1_55655
Sr Si O4 150.8(4) 146.6(4) 148.8(4) 2_57455 3_64755
Sr Si O4 108.94(17) 106.56(19) 107.81(18) 2_57455 3_65755
Sr Si Sr 131.4(3) 127.6(3) 129.4(3) 2_57555 4_56655
Sr Si B 129.8(4) 127.9(4) 128.9(4) 2_57555 1_54555
Sr Si B 82(3) 81(3) 82(3) 2_57555 .
Sr Si B 111.8(5) 109.1(5) 110.4(5) 2_57555 3_64755
Sr Si B 66.1(3) 61.9(3) 63.9(3) 2_57555 3_65755
Sr Si B 115.3(5) 113.0(5) 114.1(5) 2_57555 5_66755
Sr Si B 69.7(3) 65.4(3) 67.5(3) 2_57555 5_67755
Sr Si B 141(3) 137(3) 139(3) 2_57555 7_56555
Sr Si B 55.9(2) 54.4(2) 55.1(2) 2_57555 7_57555
Sr Si Si 127.7(4) 126.1(4) 126.9(4) 2_57555 1_54555
Sr Si Si 53.9(2) 52.3(2) 53.1(2) 2_57555 1_56555
Sr Si Si 117.1(5) 114.6(5) 115.8(5) 2_57555 3_64755
Sr Si Si 68.7(3) 64.6(3) 66.6(3) 2_57555 3_65755
Sr Si O1 141.6(3) 140.8(3) 141.2(3) 2_57555 .
Sr Si O1 41.71(18) 40.59(17) 41.12(18) 2_57555 1_55655
Sr Si O1 92.7(4) 90.8(4) 91.7(4) 2_57555 3_64755
Sr Si O1 50.0(2) 45.6(2) 47.7(2) 2_57555 3_65755
Sr Si O2 133.0(9) 129.8(9) 131.3(9) 2_57555 .
Sr Si O2 65.4(2) 62.5(2) 63.9(2) 2_57555 1_56555
Sr Si O2 117.0(5) 116.2(5) 116.6(5) 2_57555 3_64755
Sr Si O2 53.2(6) 48.9(6) 51.0(6) 2_57555 3_65755
Sr Si O2 101.7(8) 99.8(8) 100.7(8) 2_57555 5_66755
Sr Si O2 49.6(3) 46.4(3) 47.9(3) 2_57555 5_67755
Sr Si O2 133.9(4) 133.1(4) 133.5(4) 2_57555 7_55555
Sr Si O2 86.2(7) 82.3(7) 84.1(7) 2_57555 7_56555
Sr Si O3 53.6(5) 44.1(5) 49.1(5) 2_57555 1_55655
Sr Si O3 118.2(4) 115.3(4) 116.8(4) 2_57555 2_56555
Sr Si O3 84.2(2) 82.2(2) 83.2(2) 2_57555 2_57555
Sr Si O3 128.6(4) 123.1(4) 125.7(4) 2_57555 3_64655
Sr Si O3 87.6(2) 85.2(2) 86.4(2) 2_57555 3_65655
Sr Si O4 128.2(5) 125.7(5) 127.0(5) 2_57555 .
Sr Si O4 38.25(16) 37.34(16) 37.80(16) 2_57555 1_55655
Sr Si O4 95.2(3) 92.7(3) 93.9(3) 2_57555 3_64755
Sr Si O4 59.2(2) 54.9(2) 57.0(2) 2_57555 3_65755
Sr Si B 90.2(3) 90.1(3) 90.2(3) 4_56655 1_54555
Sr Si B 92(3) 91(3) 92(3) 4_56655 .
Sr Si B 63.1(4) 61.6(4) 62.3(4) 4_56655 3_64755
Sr Si B 66.1(3) 64.9(3) 65.5(3) 4_56655 3_65755
Sr Si B 66.1(3) 64.9(3) 65.5(3) 4_56655 5_66755
Sr Si B 63.1(4) 61.6(4) 62.3(4) 4_56655 5_67755
Sr Si B 92(3) 91(3) 92(3) 4_56655 7_56555
Sr Si B 90.2(3) 90.1(3) 90.2(3) 4_56655 7_57555
Sr Si Si 90.0(3) 90.0(3) 90.0(3) 4_56655 1_54555
Sr Si Si 90.0(3) 90.0(3) 90.0(3) 4_56655 1_56555
Sr Si Si 63.4(4) 62.2(4) 62.8(4) 4_56655 3_64755
Sr Si Si 63.4(4) 62.2(4) 62.8(4) 4_56655 3_65755
Sr Si O1 51.2(6) 49.3(6) 50.3(6) 4_56655 .
Sr Si O1 124.2(4) 122.2(4) 123.2(4) 4_56655 1_55655
Sr Si O1 84.6(3) 83.0(3) 83.8(3) 4_56655 3_64755
Sr Si O1 84.6(3) 83.0(3) 83.8(3) 4_56655 3_65755
Sr Si O2 46.3(7) 45.4(7) 45.9(7) 4_56655 .
Sr Si O2 72.1(3) 71.8(3) 71.9(3) 4_56655 1_56555
Sr Si O2 84.8(4) 84.1(4) 84.5(4) 4_56655 3_64755
Sr Si O2 79.6(7) 78.3(7) 79.0(7) 4_56655 3_65755
Sr Si O2 79.6(7) 78.3(7) 79.0(7) 4_56655 5_66755
Sr Si O2 84.8(4) 84.1(4) 84.5(4) 4_56655 5_67755
Sr Si O2 72.1(3) 71.8(3) 71.9(3) 4_56655 7_55555
Sr Si O2 46.3(7) 45.4(7) 45.9(7) 4_56655 7_56555
Sr Si O3 180.0(5) 170.3(12) 176.7(10) 4_56655 1_55655
Sr Si O3 112.9(4) 108.4(4) 110.8(4) 4_56655 2_56555
Sr Si O3 112.9(4) 108.4(4) 110.8(4) 4_56655 2_57555
Sr Si O3 44.4(2) 41.9(2) 43.1(2) 4_56655 3_64655
Sr Si O3 44.4(2) 41.9(2) 43.1(2) 4_56655 3_65655
Sr Si O4 79.4(6) 77.5(6) 78.5(6) 4_56655 .
Sr Si O4 135.1(4) 133.2(4) 134.1(4) 4_56655 1_55655
Sr Si O4 76.2(3) 74.6(3) 75.4(3) 4_56655 3_64755
Sr Si O4 76.2(3) 74.6(3) 75.4(3) 4_56655 3_65755
B Si B 135(3) 135(3) 135(3) 1_54555 .
B Si B 55.5(3) 55.5(3) 55.5(3) 1_54555 3_64755
B Si B 137.8(5) 137.8(5) 137.8(5) 1_54555 3_65755
B Si B 48.2(3) 48.2(3) 48.2(3) 1_54555 5_66755
B Si B 130.4(5) 130.4(5) 130.4(5) 1_54555 5_67755
B Si B 38(2) 38(2) 38(2) 1_54555 7_56555
B Si B 172.9(5) 172.9(5) 172.9(5) 1_54555 7_57555
B Si Si 3.6(3) 3.6(3) 3.6(3) 1_54555 1_54555
B Si Si 176.4(5) 176.4(5) 176.4(5) 1_54555 1_56555
B Si Si 49.0(3) 49.0(3) 49.0(3) 1_54555 3_64755
B Si Si 136.6(5) 136.6(5) 136.6(5) 1_54555 3_65755
B Si O1 87.4(3) 87.4(3) 87.4(3) 1_54555 .
B Si O1 92.9(3) 92.9(3) 92.9(3) 1_54555 1_55655
B Si O1 57.8(2) 57.8(2) 57.8(2) 1_54555 3_64755
B Si O1 129.3(4) 129.3(4) 129.3(4) 1_54555 3_65755
B Si O2 52.3(7) 52.3(7) 52.3(7) 1_54555 .
B Si O2 161.3(5) 161.3(5) 161.3(5) 1_54555 1_56555
B Si O2 25.2(3) 25.2(3) 25.2(3) 1_54555 3_64755
B Si O2 136.2(8) 136.2(8) 136.2(8) 1_54555 3_65755
B Si O2 50.7(6) 50.7(6) 50.7(6) 1_54555 5_66755
B Si O2 161.8(5) 161.8(5) 161.8(5) 1_54555 5_67755
B Si O2 22.0(3) 22.0(3) 22.0(3) 1_54555 7_55555
B Si O2 131.0(9) 131.0(9) 131.0(9) 1_54555 7_56555
B Si O3 90.4(3) 89.7(3) 90.0(3) 1_54555 1_55655
B Si O3 59.6(3) 57.1(3) 58.4(3) 1_54555 2_56555
B Si O3 116.2(4) 113.8(4) 114.9(4) 1_54555 2_57555
B Si O3 61.1(3) 57.3(3) 59.3(3) 1_54555 3_64655
B Si O3 126.5(5) 122.8(4) 124.5(4) 1_54555 3_65655
B Si O4 86.6(3) 86.6(3) 86.6(3) 1_54555 .
B Si O4 92.4(3) 92.4(3) 92.4(3) 1_54555 1_55655
B Si O4 62.8(2) 62.8(2) 62.8(2) 1_54555 3_64755
B Si O4 124.1(4) 124.1(4) 124.1(4) 1_54555 3_65755
B Si B 154(3) 154(3) 154(3) . 3_64755
B Si B 83(3) 83(3) 83(3) . 3_65755
B Si B 157(3) 157(3) 157(3) . 5_66755
B Si B 89(3) 89(3) 89(3) . 5_67755
B Si B 96(4) 96(4) 96(4) . 7_56555
B Si B 38(2) 38(2) 38(2) . 7_57555
B Si Si 138(3) 138(3) 138(3) . 1_54555
B Si Si 42(2) 42(2) 42(2) . 1_56555
B Si Si 154(3) 154(3) 154(3) . 3_64755
B Si Si 82(3) 82(3) 82(3) . 3_65755
B Si O1 60(3) 60(3) 60(3) . .
B Si O1 123(3) 123(3) 123(3) . 1_55655
B Si O1 167(3) 167(3) 167(3) . 3_64755
B Si O1 96(2) 96(2) 96(2) . 3_65755
B Si O2 136(3) 136(3) 136(3) . .
B Si O2 54(2) 54(2) 54(2) . 1_56555
B Si O2 159(3) 159(3) 159(3) . 3_64755
B Si O2 88(2) 88(2) 88(2) . 3_65755
B Si O2 170(3) 170(3) 170(3) . 5_66755
B Si O2 63(2) 63(2) 63(2) . 5_67755
B Si O2 144(3) 144(3) 144(3) . 7_55555
B Si O2 77(3) 77(3) 77(3) . 7_56555
B Si O3 94(3) 87(3) 90(3) . 1_55655
B Si O3 80(3) 78(3) 79(3) . 2_56555
B Si O3 28(3) 24(3) 26(3) . 2_57555
B Si O3 136(3) 134(3) 135(3) . 3_64655
B Si O3 86(3) 82(3) 84(3) . 3_65655
B Si O4 50(3) 50(3) 50(3) . .
B Si O4 117(3) 117(3) 117(3) . 1_55655
B Si O4 159(3) 159(3) 159(3) . 3_64755
B Si O4 100(3) 100(3) 100(3) . 3_65755
B Si B 82.3(5) 82.3(5) 82.3(5) 3_64755 3_65755
B Si B 7.4(3) 7.4(3) 7.4(3) 3_64755 5_66755
B Si B 74.9(5) 74.9(5) 74.9(5) 3_64755 5_67755
B Si B 89(3) 89(3) 89(3) 3_64755 7_56555
B Si B 130.4(5) 130.4(5) 130.4(5) 3_64755 7_57555
B Si Si 52.6(3) 52.6(3) 52.6(3) 3_64755 1_54555
B Si Si 127.4(5) 127.4(5) 127.4(5) 3_64755 1_56555
B Si Si 6.9(3) 6.9(3) 6.9(3) 3_64755 3_64755
B Si Si 81.4(5) 81.4(5) 81.4(5) 3_64755 3_65755
B Si O1 101.4(7) 101.4(7) 101.4(7) 3_64755 .
B Si O1 73.4(4) 73.4(4) 73.4(4) 3_64755 1_55655
B Si O1 22.6(3) 22.6(3) 22.6(3) 3_64755 3_64755
B Si O1 77.7(4) 77.7(4) 77.7(4) 3_64755 3_65755
B Si O2 22.3(6) 22.3(6) 22.3(6) 3_64755 .
B Si O2 109.3(5) 109.3(5) 109.3(5) 3_64755 1_56555
B Si O2 32.9(3) 32.9(3) 32.9(3) 3_64755 3_64755
B Si O2 82.4(8) 82.4(8) 82.4(8) 3_64755 3_65755
B Si O2 16.6(6) 16.6(6) 16.6(6) 3_64755 5_66755
B Si O2 106.9(5) 106.9(5) 106.9(5) 3_64755 5_67755
B Si O2 35.8(3) 35.8(3) 35.8(3) 3_64755 7_55555
B Si O2 81.2(9) 81.2(9) 81.2(9) 3_64755 7_56555
B Si O3 119.5(7) 111.1(9) 115.8(8) 3_64755 1_55655
B Si O3 114.7(3) 111.7(3) 113.3(3) 3_64755 2_56555
B Si O3 166.4(4) 165.9(5) 166.3(5) 3_64755 2_57555
B Si O3 20.9(3) 20.1(3) 20.5(3) 3_64755 3_64655
B Si O3 75.7(4) 71.9(4) 73.6(4) 3_64755 3_65655
B Si O4 122.6(6) 122.6(6) 122.6(6) 3_64755 .
B Si O4 82.0(4) 82.0(4) 82.0(4) 3_64755 1_55655
B Si O4 16.9(3) 16.9(3) 16.9(3) 3_64755 3_64755
B Si O4 70.3(4) 70.3(4) 70.3(4) 3_64755 3_65755
B Si B 89.7(5) 89.7(5) 89.7(5) 3_65755 5_66755
B Si B 7.4(3) 7.4(3) 7.4(3) 3_65755 5_67755
B Si B 157(3) 157(3) 157(3) 3_65755 7_56555
B Si B 48.2(3) 48.2(3) 48.2(3) 3_65755 7_57555
B Si Si 134.8(5) 134.8(5) 134.8(5) 3_65755 1_54555
B Si Si 45.2(3) 45.2(3) 45.2(3) 3_65755 1_56555
B Si Si 88.7(5) 88.7(5) 88.7(5) 3_65755 3_64755
B Si Si 2.7(3) 2.7(3) 2.7(3) 3_65755 3_65755
B Si O1 100.2(6) 100.2(6) 100.2(6) 3_65755 .
B Si O1 75.3(4) 75.3(4) 75.3(4) 3_65755 1_55655
B Si O1 84.5(4) 84.5(4) 84.5(4) 3_65755 3_64755
B Si O1 23.2(3) 23.2(3) 23.2(3) 3_65755 3_65755
B Si O2 88.0(9) 88.0(9) 88.0(9) 3_65755 .
B Si O2 28.8(3) 28.8(3) 28.8(3) 3_65755 1_56555
B Si O2 114.2(5) 114.2(5) 114.2(5) 3_65755 3_64755
B Si O2 15.0(6) 15.0(6) 15.0(6) 3_65755 3_65755
B Si O2 89.5(8) 89.5(8) 89.5(8) 3_65755 5_66755
B Si O2 25.8(3) 25.8(3) 25.8(3) 3_65755 5_67755
B Si O2 116.6(5) 116.6(5) 116.6(5) 3_65755 7_55555
B Si O2 21.7(6) 21.7(6) 21.7(6) 3_65755 7_56555
B Si O3 116.1(6) 108.8(8) 112.9(7) 3_65755 1_55655
B Si O3 161.2(4) 160.4(4) 160.8(4) 3_65755 2_56555
B Si O3 107.4(3) 104.5(3) 106.1(3) 3_65755 2_57555
B Si O3 82.6(4) 78.8(4) 80.5(4) 3_65755 3_64655
B Si O3 23.4(3) 21.5(3) 22.5(3) 3_65755 3_65655
B Si O4 118.7(5) 118.7(5) 118.7(5) 3_65755 .
B Si O4 82.9(4) 82.9(4) 82.9(4) 3_65755 1_55655
B Si O4 77.4(4) 77.4(4) 77.4(4) 3_65755 3_64755
B Si O4 20.4(3) 20.4(3) 20.4(3) 3_65755 3_65755
B Si B 82.3(5) 82.3(5) 82.3(5) 5_66755 5_67755
B Si B 83(3) 83(3) 83(3) 5_66755 7_56555
B Si B 137.8(5) 137.8(5) 137.8(5) 5_66755 7_57555
B Si Si 45.2(3) 45.2(3) 45.2(3) 5_66755 1_54555
B Si Si 134.8(5) 134.8(5) 134.8(5) 5_66755 1_56555
B Si Si 2.7(3) 2.7(3) 2.7(3) 5_66755 3_64755
B Si Si 88.7(5) 88.7(5) 88.7(5) 5_66755 3_65755
B Si O1 100.2(6) 100.2(6) 100.2(6) 5_66755 .
B Si O1 75.3(4) 75.3(4) 75.3(4) 5_66755 1_55655
B Si O1 23.2(3) 23.2(3) 23.2(3) 5_66755 3_64755
B Si O1 84.5(4) 84.5(4) 84.5(4) 5_66755 3_65755
B Si O2 21.7(6) 21.7(6) 21.7(6) 5_66755 .
B Si O2 116.6(5) 116.6(5) 116.6(5) 5_66755 1_56555
B Si O2 25.8(3) 25.8(3) 25.8(3) 5_66755 3_64755
B Si O2 89.5(8) 89.5(8) 89.5(8) 5_66755 3_65755
B Si O2 15.0(6) 15.0(6) 15.0(6) 5_66755 5_66755
B Si O2 114.2(5) 114.2(5) 114.2(5) 5_66755 5_67755
B Si O2 28.8(3) 28.8(3) 28.8(3) 5_66755 7_55555
B Si O2 88.0(9) 88.0(9) 88.0(9) 5_66755 7_56555
B Si O3 116.1(6) 108.8(8) 112.9(7) 5_66755 1_55655
B Si O3 107.4(3) 104.5(3) 106.1(3) 5_66755 2_56555
B Si O3 161.2(4) 160.4(4) 160.8(4) 5_66755 2_57555
B Si O3 23.4(3) 21.5(3) 22.5(3) 5_66755 3_64655
B Si O3 82.6(4) 78.8(4) 80.5(4) 5_66755 3_65655
B Si O4 118.7(5) 118.7(5) 118.7(5) 5_66755 .
B Si O4 82.9(4) 82.9(4) 82.9(4) 5_66755 1_55655
B Si O4 20.4(3) 20.4(3) 20.4(3) 5_66755 3_64755
B Si O4 77.4(4) 77.4(4) 77.4(4) 5_66755 3_65755
B Si B 154(3) 154(3) 154(3) 5_67755 7_56555
B Si B 55.5(3) 55.5(3) 55.5(3) 5_67755 7_57555
B Si Si 127.4(5) 127.4(5) 127.4(5) 5_67755 1_54555
B Si Si 52.6(3) 52.6(3) 52.6(3) 5_67755 1_56555
B Si Si 81.4(5) 81.4(5) 81.4(5) 5_67755 3_64755
B Si Si 6.9(3) 6.9(3) 6.9(3) 5_67755 3_65755
B Si O1 101.4(7) 101.4(7) 101.4(7) 5_67755 .
B Si O1 73.4(4) 73.4(4) 73.4(4) 5_67755 1_55655
B Si O1 77.7(4) 77.7(4) 77.7(4) 5_67755 3_64755
B Si O1 22.6(3) 22.6(3) 22.6(3) 5_67755 3_65755
B Si O2 81.2(9) 81.2(9) 81.2(9) 5_67755 .
B Si O2 35.8(3) 35.8(3) 35.8(3) 5_67755 1_56555
B Si O2 106.9(5) 106.9(5) 106.9(5) 5_67755 3_64755
B Si O2 16.6(6) 16.6(6) 16.6(6) 5_67755 3_65755
B Si O2 82.4(8) 82.4(8) 82.4(8) 5_67755 5_66755
B Si O2 32.9(3) 32.9(3) 32.9(3) 5_67755 5_67755
B Si O2 109.3(5) 109.3(5) 109.3(5) 5_67755 7_55555
B Si O2 22.3(6) 22.3(6) 22.3(6) 5_67755 7_56555
B Si O3 119.5(7) 111.1(9) 115.8(8) 5_67755 1_55655
B Si O3 166.4(4) 165.9(5) 166.3(5) 5_67755 2_56555
B Si O3 114.7(3) 111.7(3) 113.3(3) 5_67755 2_57555
B Si O3 75.7(4) 71.9(4) 73.6(4) 5_67755 3_64655
B Si O3 20.9(3) 20.1(3) 20.5(3) 5_67755 3_65655
B Si O4 122.6(6) 122.6(6) 122.6(6) 5_67755 .
B Si O4 82.0(4) 82.0(4) 82.0(4) 5_67755 1_55655
B Si O4 70.3(4) 70.3(4) 70.3(4) 5_67755 3_64755
B Si O4 16.9(3) 16.9(3) 16.9(3) 5_67755 3_65755
B Si B 135(3) 135(3) 135(3) 7_56555 7_57555
B Si Si 42(2) 42(2) 42(2) 7_56555 1_54555
B Si Si 138(3) 138(3) 138(3) 7_56555 1_56555
B Si Si 82(3) 82(3) 82(3) 7_56555 3_64755
B Si Si 154(3) 154(3) 154(3) 7_56555 3_65755
B Si O1 60(3) 60(3) 60(3) 7_56555 .
B Si O1 123(3) 123(3) 123(3) 7_56555 1_55655
B Si O1 96(2) 96(2) 96(2) 7_56555 3_64755
B Si O1 167(3) 167(3) 167(3) 7_56555 3_65755
B Si O2 77(3) 77(3) 77(3) 7_56555 .
B Si O2 144(3) 144(3) 144(3) 7_56555 1_56555
B Si O2 63(2) 63(2) 63(2) 7_56555 3_64755
B Si O2 170(3) 170(3) 170(3) 7_56555 3_65755
B Si O2 88(2) 88(2) 88(2) 7_56555 5_66755
B Si O2 159(3) 159(3) 159(3) 7_56555 5_67755
B Si O2 54(2) 54(2) 54(2) 7_56555 7_55555
B Si O2 136(3) 136(3) 136(3) 7_56555 7_56555
B Si O3 94(3) 87(3) 90(3) 7_56555 1_55655
B Si O3 28(3) 24(3) 26(3) 7_56555 2_56555
B Si O3 80(3) 78(3) 79(3) 7_56555 2_57555
B Si O3 86(3) 82(3) 84(3) 7_56555 3_64655
B Si O3 136(3) 134(3) 135(3) 7_56555 3_65655
B Si O4 50(3) 50(3) 50(3) 7_56555 .
B Si O4 117(3) 117(3) 117(3) 7_56555 1_55655
B Si O4 100(3) 100(3) 100(3) 7_56555 3_64755
B Si O4 159(3) 159(3) 159(3) 7_56555 3_65755
B Si Si 176.4(5) 176.4(5) 176.4(5) 7_57555 1_54555
B Si Si 3.6(3) 3.6(3) 3.6(3) 7_57555 1_56555
B Si Si 136.6(5) 136.6(5) 136.6(5) 7_57555 3_64755
B Si Si 49.0(3) 49.0(3) 49.0(3) 7_57555 3_65755
B Si O1 87.4(3) 87.4(3) 87.4(3) 7_57555 .
B Si O1 92.9(3) 92.9(3) 92.9(3) 7_57555 1_55655
B Si O1 129.3(4) 129.3(4) 129.3(4) 7_57555 3_64755
B Si O1 57.8(2) 57.8(2) 57.8(2) 7_57555 3_65755
B Si O2 131.0(9) 131.0(9) 131.0(9) 7_57555 .
B Si O2 22.0(3) 22.0(3) 22.0(3) 7_57555 1_56555
B Si O2 161.8(5) 161.8(5) 161.8(5) 7_57555 3_64755
B Si O2 50.7(6) 50.7(6) 50.7(6) 7_57555 3_65755
B Si O2 136.2(8) 136.2(8) 136.2(8) 7_57555 5_66755
B Si O2 25.2(3) 25.2(3) 25.2(3) 7_57555 5_67755
B Si O2 161.3(5) 161.3(5) 161.3(5) 7_57555 7_55555
B Si O2 52.3(7) 52.3(7) 52.3(7) 7_57555 7_56555
B Si O3 90.4(3) 89.7(3) 90.0(3) 7_57555 1_55655
B Si O3 116.2(4) 113.8(4) 114.9(4) 7_57555 2_56555
B Si O3 59.6(3) 57.1(3) 58.4(3) 7_57555 2_57555
B Si O3 126.5(5) 122.8(4) 124.5(4) 7_57555 3_64655
B Si O3 61.1(3) 57.3(3) 59.3(3) 7_57555 3_65655
B Si O4 86.6(3) 86.6(3) 86.6(3) 7_57555 .
B Si O4 92.4(3) 92.4(3) 92.4(3) 7_57555 1_55655
B Si O4 124.1(4) 124.1(4) 124.1(4) 7_57555 3_64755
B Si O4 62.8(2) 62.8(2) 62.8(2) 7_57555 3_65755
Si Si Si 180.0(5) 180.0(5) 180.0(5) 1_54555 1_56555
Si Si Si 46.2(3) 46.2(3) 46.2(3) 1_54555 3_64755
Si Si Si 133.8(5) 133.8(5) 133.8(5) 1_54555 3_65755
Si Si O1 90.0(3) 90.0(3) 90.0(3) 1_54555 .
Si Si O1 90.0(3) 90.0(3) 90.0(3) 1_54555 1_55655
Si Si O1 54.2(2) 54.2(2) 54.2(2) 1_54555 3_64755
Si Si O1 125.8(4) 125.8(4) 125.8(4) 1_54555 3_65755
Si Si O2 50.6(7) 50.6(7) 50.6(7) 1_54555 .
Si Si O2 159.9(5) 159.9(5) 159.9(5) 1_54555 1_56555
Si Si O2 21.7(3) 21.7(3) 21.7(3) 1_54555 3_64755
Si Si O2 132.7(8) 132.7(8) 132.7(8) 1_54555 3_65755
Si Si O2 47.3(6) 47.3(6) 47.3(6) 1_54555 5_66755
Si Si O2 158.3(5) 158.3(5) 158.3(5) 1_54555 5_67755
Si Si O2 20.1(3) 20.1(3) 20.1(3) 1_54555 7_55555
Si Si O2 129.4(9) 129.4(9) 129.4(9) 1_54555 7_56555
Si Si O3 90.0(3) 90.0(3) 90.0(3) 1_54555 1_55655
Si Si O3 62.9(3) 60.4(3) 61.7(3) 1_54555 2_56555
Si Si O3 119.6(4) 117.1(4) 118.3(4) 1_54555 2_57555
Si Si O3 59.1(3) 55.4(3) 57.4(3) 1_54555 3_64655
Si Si O3 124.6(4) 120.9(4) 122.6(4) 1_54555 3_65655
Si Si O4 90.0(3) 90.0(3) 90.0(3) 1_54555 .
Si Si O4 90.0(3) 90.0(3) 90.0(3) 1_54555 1_55655
Si Si O4 59.3(2) 59.3(2) 59.3(2) 1_54555 3_64755
Si Si O4 120.7(4) 120.7(4) 120.7(4) 1_54555 3_65755
Si Si Si 133.8(5) 133.8(5) 133.8(5) 1_56555 3_64755
Si Si Si 46.2(3) 46.2(3) 46.2(3) 1_56555 3_65755
Si Si O1 90.0(3) 90.0(3) 90.0(3) 1_56555 .
Si Si O1 90.0(3) 90.0(3) 90.0(3) 1_56555 1_55655
Si Si O1 125.8(4) 125.8(4) 125.8(4) 1_56555 3_64755
Si Si O1 54.2(2) 54.2(2) 54.2(2) 1_56555 3_65755
Si Si O2 129.4(9) 129.4(9) 129.4(9) 1_56555 .
Si Si O2 20.1(3) 20.1(3) 20.1(3) 1_56555 1_56555
Si Si O2 158.3(5) 158.3(5) 158.3(5) 1_56555 3_64755
Si Si O2 47.3(6) 47.3(6) 47.3(6) 1_56555 3_65755
Si Si O2 132.7(8) 132.7(8) 132.7(8) 1_56555 5_66755
Si Si O2 21.7(3) 21.7(3) 21.7(3) 1_56555 5_67755
Si Si O2 159.9(5) 159.9(5) 159.9(5) 1_56555 7_55555
Si Si O2 50.6(7) 50.6(7) 50.6(7) 1_56555 7_56555
Si Si O3 90.0(3) 90.0(3) 90.0(3) 1_56555 1_55655
Si Si O3 119.6(4) 117.1(4) 118.3(4) 1_56555 2_56555
Si Si O3 62.9(3) 60.4(3) 61.7(3) 1_56555 2_57555
Si Si O3 124.6(4) 120.9(4) 122.6(4) 1_56555 3_64655
Si Si O3 59.1(3) 55.4(3) 57.4(3) 1_56555 3_65655
Si Si O4 90.0(3) 90.0(3) 90.0(3) 1_56555 .
Si Si O4 90.0(3) 90.0(3) 90.0(3) 1_56555 1_55655
Si Si O4 120.7(4) 120.7(4) 120.7(4) 1_56555 3_64755
Si Si O4 59.3(2) 59.3(2) 59.3(2) 1_56555 3_65755
Si Si Si 87.7(5) 87.7(5) 87.7(5) 3_64755 3_65755
Si Si O1 97.9(6) 97.9(6) 97.9(6) 3_64755 .
Si Si O1 77.5(4) 77.5(4) 77.5(4) 3_64755 1_55655
Si Si O1 25.4(3) 25.4(3) 25.4(3) 3_64755 3_64755
Si Si O1 84.6(4) 84.6(4) 84.6(4) 3_64755 3_65755
Si Si O2 19.1(6) 19.1(6) 19.1(6) 3_64755 .
Si Si O2 115.2(5) 115.2(5) 115.2(5) 3_64755 1_56555
Si Si O2 27.5(3) 27.5(3) 27.5(3) 3_64755 3_64755
Si Si O2 89.2(8) 89.2(8) 89.2(8) 3_64755 3_65755
Si Si O2 17.5(6) 17.5(6) 17.5(6) 3_64755 5_66755
Si Si O2 113.6(5) 113.6(5) 113.6(5) 3_64755 5_67755
Si Si O2 28.9(3) 28.9(3) 28.9(3) 3_64755 7_55555
Si Si O2 86.2(9) 86.2(9) 86.2(9) 3_64755 7_56555
Si Si O3 118.7(6) 111.5(8) 115.6(7) 3_64755 1_55655
Si Si O3 107.9(3) 104.8(3) 106.5(3) 3_64755 2_56555
Si Si O3 160.1(4) 159.9(4) 160.0(4) 3_64755 2_57555
Si Si O3 20.7(3) 18.8(3) 19.8(3) 3_64755 3_64655
Si Si O3 80.8(4) 77.1(4) 78.8(4) 3_64755 3_65655
Si Si O4 117.1(6) 117.1(6) 117.1(6) 3_64755 .
Si Si O4 85.2(4) 85.2(4) 85.2(4) 3_64755 1_55655
Si Si O4 21.9(3) 21.9(3) 21.9(3) 3_64755 3_64755
Si Si O4 77.2(4) 77.2(4) 77.2(4) 3_64755 3_65755
Si Si O1 97.9(6) 97.9(6) 97.9(6) 3_65755 .
Si Si O1 77.5(4) 77.5(4) 77.5(4) 3_65755 1_55655
Si Si O1 84.6(4) 84.6(4) 84.6(4) 3_65755 3_64755
Si Si O1 25.4(3) 25.4(3) 25.4(3) 3_65755 3_65755
Si Si O2 86.2(9) 86.2(9) 86.2(9) 3_65755 .
Si Si O2 28.9(3) 28.9(3) 28.9(3) 3_65755 1_56555
Si Si O2 113.6(5) 113.6(5) 113.6(5) 3_65755 3_64755
Si Si O2 17.5(6) 17.5(6) 17.5(6) 3_65755 3_65755
Si Si O2 89.2(8) 89.2(8) 89.2(8) 3_65755 5_66755
Si Si O2 27.5(3) 27.5(3) 27.5(3) 3_65755 5_67755
Si Si O2 115.2(5) 115.2(5) 115.2(5) 3_65755 7_55555
Si Si O2 19.1(6) 19.1(6) 19.1(6) 3_65755 7_56555
Si Si O3 118.7(6) 111.5(8) 115.6(7) 3_65755 1_55655
Si Si O3 160.1(4) 159.9(4) 160.0(4) 3_65755 2_56555
Si Si O3 107.9(3) 104.8(3) 106.5(3) 3_65755 2_57555
Si Si O3 80.8(4) 77.1(4) 78.8(4) 3_65755 3_64655
Si Si O3 20.7(3) 18.8(3) 19.8(3) 3_65755 3_65655
Si Si O4 117.1(6) 117.1(6) 117.1(6) 3_65755 .
Si Si O4 85.2(4) 85.2(4) 85.2(4) 3_65755 1_55655
Si Si O4 77.2(4) 77.2(4) 77.2(4) 3_65755 3_64755
Si Si O4 21.9(3) 21.9(3) 21.9(3) 3_65755 3_65755
O1 Si O1 173.4(8) 173.4(8) 173.4(8) . 1_55655
O1 Si O1 123.3(6) 123.3(6) 123.3(6) . 3_64755
O1 Si O1 123.3(6) 123.3(6) 123.3(6) . 3_65755
O1 Si O2 79.2(8) 79.2(8) 79.2(8) . .
O1 Si O2 85.2(4) 85.2(4) 85.2(4) . 1_56555
O1 Si O2 102.3(4) 102.3(4) 102.3(4) . 3_64755
O1 Si O2 115.0(8) 115.0(8) 115.0(8) . 3_65755
O1 Si O2 115.0(8) 115.0(8) 115.0(8) . 5_66755
O1 Si O2 102.3(4) 102.3(4) 102.3(4) . 5_67755
O1 Si O2 85.2(4) 85.2(4) 85.2(4) . 7_55555
O1 Si O2 79.2(8) 79.2(8) 79.2(8) . 7_56555
O1 Si O3 138.5(14) 127.2(11) 132.2(13) . 1_55655
O1 Si O3 68.0(6) 65.5(5) 66.8(6) . 2_56555
O1 Si O3 68.0(6) 65.5(5) 66.8(6) . 2_57555
O1 Si O3 81.8(6) 81.6(6) 81.7(6) . 3_64655
O1 Si O3 81.8(6) 81.6(6) 81.7(6) . 3_65655
O1 Si O4 28.2(5) 28.2(5) 28.2(5) . .
O1 Si O4 175.6(8) 175.6(8) 175.6(8) . 1_55655
O1 Si O4 118.1(6) 118.1(6) 118.1(6) . 3_64755
O1 Si O4 118.1(6) 118.1(6) 118.1(6) . 3_65755
O1 Si O1 52.1(2) 52.1(2) 52.1(2) 1_55655 3_64755
O1 Si O1 52.1(2) 52.1(2) 52.1(2) 1_55655 3_65755
O1 Si O2 95.8(7) 95.8(7) 95.8(7) 1_55655 .
O1 Si O2 92.6(3) 92.6(3) 92.6(3) 1_55655 1_56555
O1 Si O2 75.8(3) 75.8(3) 75.8(3) 1_55655 3_64755
O1 Si O2 60.8(6) 60.8(6) 60.8(6) 1_55655 3_65755
O1 Si O2 60.8(6) 60.8(6) 60.8(6) 1_55655 5_66755
O1 Si O2 75.8(3) 75.8(3) 75.8(3) 1_55655 5_67755
O1 Si O2 92.6(3) 92.6(3) 92.6(3) 1_55655 7_55555
O1 Si O2 95.8(7) 95.8(7) 95.8(7) 1_55655 7_56555
O1 Si O3 59.4(7) 48.1(10) 54.3(8) 1_55655 1_55655
O1 Si O3 120.0(3) 117.7(3) 118.7(3) 1_55655 2_56555
O1 Si O3 120.0(3) 117.7(3) 118.7(3) 1_55655 2_57555
O1 Si O3 93.0(3) 92.5(3) 92.8(3) 1_55655 3_64655
O1 Si O3 93.0(3) 92.5(3) 92.8(3) 1_55655 3_65655
O1 Si O4 158.4(8) 158.4(8) 158.4(8) 1_55655 .
O1 Si O4 10.94(19) 10.94(19) 10.94(19) 1_55655 1_55655
O1 Si O4 56.6(2) 56.6(2) 56.6(2) 1_55655 3_64755
O1 Si O4 56.6(2) 56.6(2) 56.6(2) 1_55655 3_65755
O1 Si O1 71.5(3) 71.5(3) 71.5(3) 3_64755 3_65755
O1 Si O2 44.3(6) 44.3(6) 44.3(6) 3_64755 .
O1 Si O2 113.3(5) 113.3(5) 113.3(5) 3_64755 1_56555
O1 Si O2 32.8(3) 32.8(3) 32.8(3) 3_64755 3_64755
O1 Si O2 78.8(7) 78.8(7) 78.8(7) 3_64755 3_65755
O1 Si O2 9.1(6) 9.1(6) 9.1(6) 3_64755 5_66755
O1 Si O2 104.2(5) 104.2(5) 104.2(5) 3_64755 5_67755
O1 Si O2 45.4(3) 45.4(3) 45.4(3) 3_64755 7_55555
O1 Si O2 91.5(8) 91.5(8) 91.5(8) 3_64755 7_56555
O1 Si O3 98.2(7) 89.1(9) 94.2(8) 3_64755 1_55655
O1 Si O3 114.95(16) 113.33(16) 114.21(16) 3_64755 2_56555
O1 Si O3 166.6(5) 162.6(4) 164.5(5) 3_64755 2_57555
O1 Si O3 43.3(2) 42.7(2) 43.0(2) 3_64755 3_64655
O1 Si O3 85.9(4) 82.7(4) 84.2(4) 3_64755 3_65655
O1 Si O4 140.0(4) 140.0(4) 140.0(4) 3_64755 .
O1 Si O4 59.8(3) 59.8(3) 59.8(3) 3_64755 1_55655
O1 Si O4 9.37(19) 9.37(19) 9.37(19) 3_64755 3_64755
O1 Si O4 67.0(3) 67.0(3) 67.0(3) 3_64755 3_65755
O1 Si O2 91.5(8) 91.5(8) 91.5(8) 3_65755 .
O1 Si O2 45.4(3) 45.4(3) 45.4(3) 3_65755 1_56555
O1 Si O2 104.2(5) 104.2(5) 104.2(5) 3_65755 3_64755
O1 Si O2 9.1(6) 9.1(6) 9.1(6) 3_65755 3_65755
O1 Si O2 78.8(7) 78.8(7) 78.8(7) 3_65755 5_66755
O1 Si O2 32.8(3) 32.8(3) 32.8(3) 3_65755 5_67755
O1 Si O2 113.3(5) 113.3(5) 113.3(5) 3_65755 7_55555
O1 Si O2 44.3(6) 44.3(6) 44.3(6) 3_65755 7_56555
O1 Si O3 98.2(7) 89.1(9) 94.2(8) 3_65755 1_55655
O1 Si O3 166.6(5) 162.6(4) 164.5(5) 3_65755 2_56555
O1 Si O3 114.95(16) 113.33(16) 114.21(16) 3_65755 2_57555
O1 Si O3 85.9(4) 82.7(4) 84.2(4) 3_65755 3_64655
O1 Si O3 43.3(2) 42.7(2) 43.0(2) 3_65755 3_65655
O1 Si O4 140.0(4) 140.0(4) 140.0(4) 3_65755 .
O1 Si O4 59.8(3) 59.8(3) 59.8(3) 3_65755 1_55655
O1 Si O4 67.0(3) 67.0(3) 67.0(3) 3_65755 3_64755
O1 Si O4 9.37(19) 9.37(19) 9.37(19) 3_65755 3_65755
O2 Si O2 109.3(9) 109.3(9) 109.3(9) . 1_56555
O2 Si O2 39.0(7) 39.0(7) 39.0(7) . 3_64755
O2 Si O2 93.4(11) 93.4(11) 93.4(11) . 3_65755
O2 Si O2 36.7(7) 36.7(7) 36.7(7) . 5_66755
O2 Si O2 113.8(9) 113.8(9) 113.8(9) . 5_67755
O2 Si O2 30.5(7) 30.5(7) 30.5(7) . 7_55555
O2 Si O2 78.8(11) 78.8(11) 78.8(11) . 7_56555
O2 Si O3 135.3(8) 129.6(10) 132.8(9) . 1_55655
O2 Si O3 104.3(7) 100.7(7) 102.6(7) . 2_56555
O2 Si O3 145.5(8) 144.0(8) 144.9(8) . 2_57555
O2 Si O3 9.3(7) 5.6(7) 7.7(7) . 3_64655
O2 Si O3 74.1(8) 70.4(8) 72.0(8) . 3_65655
O2 Si O4 100.9(9) 100.9(9) 100.9(9) . .
O2 Si O4 104.1(7) 104.1(7) 104.1(7) . 1_55655
O2 Si O4 39.2(6) 39.2(6) 39.2(6) . 3_64755
O2 Si O4 82.7(8) 82.7(8) 82.7(8) . 3_65755
O2 Si O2 142.1(6) 142.1(6) 142.1(6) 1_56555 3_64755
O2 Si O2 36.6(6) 36.6(6) 36.6(6) 1_56555 3_65755
O2 Si O2 118.2(9) 118.2(9) 118.2(9) 1_56555 5_66755
O2 Si O2 17.1(3) 17.1(3) 17.1(3) 1_56555 5_67755
O2 Si O2 139.8(6) 139.8(6) 139.8(6) 1_56555 7_55555
O2 Si O2 30.5(7) 30.5(7) 30.5(7) 1_56555 7_56555
O2 Si O3 108.4(3) 106.5(4) 107.6(4) 1_56555 1_55655
O2 Si O3 133.1(4) 131.8(4) 132.4(4) 1_56555 2_56555
O2 Si O3 79.1(3) 76.1(3) 77.7(3) 1_56555 2_57555
O2 Si O3 104.5(5) 100.8(5) 102.4(5) 1_56555 3_64655
O2 Si O3 39.1(3) 35.3(4) 37.4(3) 1_56555 3_65655
O2 Si O4 94.8(4) 94.8(4) 94.8(4) 1_56555 .
O2 Si O4 96.2(3) 96.2(3) 96.2(3) 1_56555 1_55655
O2 Si O4 106.1(4) 106.1(4) 106.1(4) 1_56555 3_64755
O2 Si O4 47.2(3) 47.2(3) 47.2(3) 1_56555 3_65755
O2 Si O2 111.1(8) 111.1(8) 111.1(8) 3_64755 3_65755
O2 Si O2 25.6(6) 25.6(6) 25.6(6) 3_64755 5_66755
O2 Si O2 136.6(6) 136.6(6) 136.6(6) 3_64755 5_67755
O2 Si O2 17.1(3) 17.1(3) 17.1(3) 3_64755 7_55555
O2 Si O2 113.8(9) 113.8(9) 113.8(9) 3_64755 7_56555
O2 Si O3 96.4(4) 92.4(5) 94.7(5) 3_64755 1_55655
O2 Si O3 84.3(3) 82.0(3) 83.2(3) 3_64755 2_56555
O2 Si O3 141.1(4) 138.3(4) 139.7(4) 3_64755 2_57555
O2 Si O3 45.4(3) 42.1(3) 43.8(3) 3_64755 3_64655
O2 Si O3 108.3(5) 104.6(5) 106.3(5) 3_64755 3_65655
O2 Si O4 109.3(3) 109.3(3) 109.3(3) 3_64755 .
O2 Si O4 79.1(3) 79.1(3) 79.1(3) 3_64755 1_55655
O2 Si O4 37.7(3) 37.7(3) 37.7(3) 3_64755 3_64755
O2 Si O4 99.0(4) 99.0(4) 99.0(4) 3_64755 3_65755
O2 Si O2 85.5(11) 85.5(11) 85.5(11) 3_65755 5_66755
O2 Si O2 25.6(6) 25.6(6) 25.6(6) 3_65755 5_67755
O2 Si O2 118.2(9) 118.2(9) 118.2(9) 3_65755 7_55555
O2 Si O2 36.7(7) 36.7(7) 36.7(7) 3_65755 7_56555
O2 Si O3 102.9(9) 94.7(10) 99.5(9) 3_65755 1_55655
O2 Si O3 165.8(8) 162.3(8) 164.0(8) 3_65755 2_56555
O2 Si O3 109.5(6) 107.4(6) 108.5(6) 3_65755 2_57555
O2 Si O3 87.8(8) 84.3(8) 85.9(8) 3_65755 3_64655
O2 Si O3 37.2(6) 35.9(6) 36.5(6) 3_65755 3_65655
O2 Si O4 131.0(7) 131.0(7) 131.0(7) 3_65755 .
O2 Si O4 68.0(6) 68.0(6) 68.0(6) 3_65755 1_55655
O2 Si O4 73.4(7) 73.4(7) 73.4(7) 3_65755 3_64755
O2 Si O4 12.2(6) 12.2(6) 12.2(6) 3_65755 3_65755
O2 Si O2 111.1(8) 111.1(8) 111.1(8) 5_66755 5_67755
O2 Si O2 36.6(6) 36.6(6) 36.6(6) 5_66755 7_55555
O2 Si O2 93.4(11) 93.4(11) 93.4(11) 5_66755 7_56555
O2 Si O3 102.9(9) 94.7(10) 99.5(9) 5_66755 1_55655
O2 Si O3 109.5(6) 107.4(6) 108.5(6) 5_66755 2_56555
O2 Si O3 165.8(8) 162.3(8) 164.0(8) 5_66755 2_57555
O2 Si O3 37.2(6) 35.9(6) 36.5(6) 5_66755 3_64655
O2 Si O3 87.8(8) 84.3(8) 85.9(8) 5_66755 3_65655
O2 Si O4 131.0(7) 131.0(7) 131.0(7) 5_66755 .
O2 Si O4 68.0(6) 68.0(6) 68.0(6) 5_66755 1_55655
O2 Si O4 12.2(6) 12.2(6) 12.2(6) 5_66755 3_64755
O2 Si O4 73.4(7) 73.4(7) 73.4(7) 5_66755 3_65755
O2 Si O2 142.1(6) 142.1(6) 142.1(6) 5_67755 7_55555
O2 Si O2 39.0(7) 39.0(7) 39.0(7) 5_67755 7_56555
O2 Si O3 96.4(4) 92.4(5) 94.7(5) 5_67755 1_55655
O2 Si O3 141.1(4) 138.3(4) 139.7(4) 5_67755 2_56555
O2 Si O3 84.3(3) 82.0(3) 83.2(3) 5_67755 2_57555
O2 Si O3 108.3(5) 104.6(5) 106.3(5) 5_67755 3_64655
O2 Si O3 45.4(3) 42.1(3) 43.8(3) 5_67755 3_65655
O2 Si O4 109.3(3) 109.3(3) 109.3(3) 5_67755 .
O2 Si O4 79.1(3) 79.1(3) 79.1(3) 5_67755 1_55655
O2 Si O4 99.0(4) 99.0(4) 99.0(4) 5_67755 3_64755
O2 Si O4 37.7(3) 37.7(3) 37.7(3) 5_67755 3_65755
O2 Si O2 109.3(9) 109.3(9) 109.3(9) 7_55555 7_56555
O2 Si O3 108.4(3) 106.5(4) 107.6(4) 7_55555 1_55655
O2 Si O3 79.1(3) 76.1(3) 77.7(3) 7_55555 2_56555
O2 Si O3 133.1(4) 131.8(4) 132.4(4) 7_55555 2_57555
O2 Si O3 39.1(3) 35.3(4) 37.5(3) 7_55555 3_64655
O2 Si O3 104.5(5) 100.8(5) 102.4(5) 7_55555 3_65655
O2 Si O4 94.8(4) 94.8(4) 94.8(4) 7_55555 .
O2 Si O4 96.2(3) 96.2(3) 96.2(3) 7_55555 1_55655
O2 Si O4 47.2(3) 47.2(3) 47.2(3) 7_55555 3_64755
O2 Si O4 106.1(4) 106.1(4) 106.1(4) 7_55555 3_65755
O2 Si O3 135.3(8) 129.6(10) 132.8(9) 7_56555 1_55655
O2 Si O3 145.5(8) 144.0(8) 144.9(8) 7_56555 2_56555
O2 Si O3 104.3(7) 100.7(7) 102.6(7) 7_56555 2_57555
O2 Si O3 74.1(8) 70.4(8) 72.0(8) 7_56555 3_64655
O2 Si O3 9.3(7) 5.6(7) 7.7(7) 7_56555 3_65655
O2 Si O4 100.9(9) 100.9(9) 100.9(9) 7_56555 .
O2 Si O4 104.1(7) 104.1(7) 104.1(7) 7_56555 1_55655
O2 Si O4 82.7(8) 82.7(8) 82.7(8) 7_56555 3_64755
O2 Si O4 39.2(6) 39.2(6) 39.2(6) 7_56555 3_65755
O3 Si O3 76.7(9) 67.1(6) 71.4(8) 1_55655 2_56555
O3 Si O3 76.7(9) 67.1(6) 71.4(8) 1_55655 2_57555
O3 Si O3 138.7(5) 130.9(8) 135.3(6) 1_55655 3_64655
O3 Si O3 138.7(5) 130.9(8) 135.3(6) 1_55655 3_65655
O3 Si O4 110.3(13) 99.0(10) 104.0(11) 1_55655 .
O3 Si O4 48.4(7) 37.1(10) 43.4(8) 1_55655 1_55655
O3 Si O4 106.8(7) 97.1(9) 102.5(8) 1_55655 3_64755
O3 Si O4 106.8(7) 97.1(9) 102.5(8) 1_55655 3_65755
O3 Si O3 59.1(3) 54.2(2) 56.5(3) 2_56555 2_57555
O3 Si O3 113.3(3) 106.2(3) 110.0(3) 2_56555 3_64655
O3 Si O3 149.8(4) 147.0(4) 148.5(4) 2_56555 3_65655
O3 Si O4 44.6(4) 43.4(4) 44.0(4) 2_56555 .
O3 Si O4 110.8(4) 108.2(3) 109.4(3) 2_56555 1_55655
O3 Si O4 121.69(14) 119.59(15) 120.73(14) 2_56555 3_64755
O3 Si O4 175.8(5) 171.9(4) 173.7(4) 2_56555 3_65755
O3 Si O3 149.8(4) 147.0(4) 148.5(4) 2_57555 3_64655
O3 Si O3 113.3(3) 106.2(3) 110.0(3) 2_57555 3_65655
O3 Si O4 44.6(4) 43.4(4) 44.0(4) 2_57555 .
O3 Si O4 110.8(4) 108.2(3) 109.4(3) 2_57555 1_55655
O3 Si O4 175.8(5) 171.9(4) 173.7(4) 2_57555 3_64755
O3 Si O4 121.69(14) 119.60(15) 120.72(14) 2_57555 3_65755
O3 Si O3 69.2(4) 61.8(3) 65.2(4) 3_64655 3_65655
O3 Si O4 106.0(6) 104.7(6) 105.4(6) 3_64655 .
O3 Si O4 102.0(3) 101.9(3) 102.0(3) 3_64655 1_55655
O3 Si O4 36.53(18) 36.47(18) 36.48(18) 3_64655 3_64755
O3 Si O4 77.1(4) 73.7(3) 75.2(3) 3_64655 3_65755
O3 Si O4 106.0(6) 104.7(6) 105.4(6) 3_65655 .
O3 Si O4 102.0(3) 101.9(3) 102.0(3) 3_65655 1_55655
O3 Si O4 77.1(4) 73.7(3) 75.3(3) 3_65655 3_64755
O3 Si O4 36.53(18) 36.47(18) 36.48(18) 3_65655 3_65755
O4 Si O4 147.4(7) 147.4(7) 147.4(7) . 1_55655
O4 Si O4 139.1(5) 139.1(5) 139.1(5) . 3_64755
O4 Si O4 139.1(5) 139.1(5) 139.1(5) . 3_65755
O4 Si O4 65.5(3) 65.5(3) 65.5(3) 1_55655 3_64755
O4 Si O4 65.5(3) 65.5(3) 65.5(3) 1_55655 3_65755
O4 Si O4 61.3(2) 61.3(2) 61.3(2) 3_64755 3_65755

loop_
_geom_bond_atom_site_label_1
_geom_bond_atom_site_label_2
_geom_bond_distance_max
_geom_bond_distance_min
_geom_bond_distance_av
_geom_bond_site_ssg_symmetry_2
Sr Sr 3.88020(4) 3.88010(4) 3.880133(18) 1_54555
Sr Sr 3.88020(4) 3.88010(4) 3.880132(18) 1_56555
Sr B 3.358(13) 3.097(13) 3.227(13) .
Sr B 3.548(12) 3.437(12) 3.492(12) 2_56455
Sr B 3.604(12) 3.550(12) 3.576(12) 2_56555
Sr B 3.261(13) 3.140(13) 3.201(12) 2_57455
Sr B 3.322(13) 3.264(13) 3.292(12) 2_57555
Sr B 3.492(13) 3.234(13) 3.363(13) 4_46655
Sr B 3.492(13) 3.234(13) 3.363(13) 6_45655
Sr B 3.358(13) 3.097(13) 3.227(13) 7_56555
Sr B 3.261(13) 3.140(13) 3.201(12) 8_54455
Sr B 3.322(13) 3.264(13) 3.292(12) 8_54555
Sr B 3.548(12) 3.437(12) 3.492(12) 8_55455
Sr B 3.604(12) 3.550(12) 3.576(12) 8_55555
Sr Si 3.494(14) 3.230(14) 3.362(14) .
Sr Si 3.294(12) 3.170(12) 3.232(11) 2_56455
Sr Si 3.629(12) 3.573(12) 3.600(12) 2_56555
Sr Si 3.294(12) 3.170(12) 3.232(11) 2_57455
Sr Si 3.629(12) 3.573(12) 3.600(12) 2_57555
Sr Si 3.463(14) 3.209(14) 3.336(14) 4_46655
Sr O1 3.790(10) 3.563(10) 3.677(10) .
Sr O1 2.648(7) 2.581(7) 2.613(6) 2_56555
Sr O1 2.648(7) 2.581(7) 2.613(6) 2_57555
Sr O1 2.791(10) 2.524(10) 2.657(10) 4_46655
Sr O2 3.496(13) 3.294(13) 3.393(13) 2_56455
Sr O2 3.542(13) 3.447(13) 3.491(13) 2_56555
Sr O2 3.902(16) 3.756(16) 3.828(16) 4_45655
Sr O2 2.671(14) 2.453(14) 2.561(14) 4_46655
Sr O2 2.671(14) 2.453(14) 2.561(14) 6_45655
Sr O2 3.902(16) 3.756(16) 3.828(16) 6_46655
Sr O2 3.496(13) 3.294(13) 3.393(13) 8_55455
Sr O2 3.542(13) 3.447(13) 3.491(13) 8_55555
Sr O3 2.60(2) 2.43(2) 2.51(2) 1_55655
Sr O3 2.578(7) 2.552(7) 2.561(5) 2_56555
Sr O3 2.578(7) 2.552(7) 2.562(5) 2_57555
Sr O4 3.093(10) 2.879(10) 2.986(10) .
Sr O4 2.460(6) 2.412(6) 2.435(6) 2_56555
Sr O4 2.460(6) 2.412(6) 2.435(6) 2_57555
Sr O4 3.532(10) 3.266(10) 3.399(10) 4_46655
B B 3.880(13) 3.880(13) 3.880(13) 1_54555
B B 3.880(13) 3.880(13) 3.880(13) 1_56555
B B 3.083(16) 3.083(16) 3.083(16) 3_64755
B B 3.083(16) 3.083(16) 3.083(16) 3_65755
B B 3.422(15) 3.422(15) 3.422(15) 5_66755
B B 2.794(16) 2.794(16) 2.794(16) 5_67755
B B 0.503(13) 0.503(13) 0.503(13) 7_56555
B B 3.377(13) 3.377(13) 3.377(13) 7_57555
B Si 0.338(14) 0.338(14) 0.338(14) .
B Si 3.636(9) 3.636(9) 3.636(9) 1_56555
B Si 3.109(15) 3.109(15) 3.109(15) 3_64755
B Si 2.777(16) 2.777(16) 2.777(16) 3_65755
B O1 1.307(15) 1.307(15) 1.307(15) .
B O1 3.848(10) 3.848(10) 3.849(10) 1_56555
B O1 3.650(13) 3.650(13) 3.650(13) 3_64755
B O1 3.372(14) 3.372(14) 3.372(14) 3_65755
B O2 1.673(19) 1.673(19) 1.673(19) .
B O2 2.989(19) 2.989(19) 2.989(19) 1_56555
B O2 3.371(19) 3.371(19) 3.371(19) 3_64755
B O2 1.564(18) 1.564(18) 1.564(18) 3_65755
B O2 1.869(18) 1.869(18) 1.869(18) 5_66755
B O2 2.917(19) 2.917(19) 2.917(19) 5_67755
B O2 3.455(19) 3.455(19) 3.455(19) 7_55555
B O2 1.376(19) 1.376(19) 1.376(19) 7_56555
B O3 1.54(2) 1.25(2) 1.39(2) 1_55655
B O3 3.935(12) 3.830(12) 3.879(11) 1_56655
B O3 4.20(2) 3.88(2) 4.05(2) 2_56555
B O3 3.96(2) 3.62(2) 3.80(2) 2_57555
B O3 4.02(2) 3.66(2) 3.85(2) 3_64655
B O3 3.77(2) 3.39(2) 3.59(2) 3_65655
B O4 1.403(15) 1.403(15) 1.403(15) .
B O4 3.882(10) 3.882(10) 3.882(10) 1_56555
B O4 3.878(14) 3.878(14) 3.878(14) 3_65755
Si Si 3.8801 3.8801 3.8801 1_54555
Si Si 3.8801 3.8801 3.8801 1_56555
Si Si 2.801(14) 2.801(14) 2.801(14) 3_64755
Si Si 2.801(14) 2.801(14) 2.801(14) 3_65755
Si O1 1.440(15) 1.440(15) 1.440(15) .
Si O1 3.954(15) 3.954(15) 3.954(15) 1_55655
Si O1 3.320(13) 3.320(13) 3.320(13) 3_64755
Si O1 3.320(13) 3.320(13) 3.320(13) 3_65755
Si O2 1.414(18) 1.414(18) 1.414(18) .
Si O2 3.176(17) 3.176(17) 3.176(17) 1_56555
Si O2 3.054(17) 3.054(17) 3.054(17) 3_64755
Si O2 1.536(18) 1.536(18) 1.536(18) 3_65755
Si O2 1.536(18) 1.536(18) 1.536(18) 5_66755
Si O2 3.054(17) 3.054(17) 3.054(17) 5_67755
Si O2 3.176(17) 3.176(17) 3.176(17) 7_55555
Si O2 1.414(18) 1.414(18) 1.414(18) 7_56555
Si O3 1.52(2) 1.18(2) 1.35(2) 1_55655
Si O3 4.26(2) 3.93(2) 4.10(2) 2_56555
Si O3 4.26(2) 3.93(2) 4.10(2) 2_57555
Si O3 3.78(2) 3.41(2) 3.60(2) 3_64655
Si O3 3.78(2) 3.41(2) 3.60(2) 3_65655
Si O4 1.597(16) 1.597(16) 1.597(16) .
Si O4 3.972(16) 3.972(16) 3.972(16) 1_55655
Si O4 3.804(14) 3.804(14) 3.804(14) 3_64755
Si O4 3.804(14) 3.804(14) 3.804(14) 3_65755
